data_4346275
loop_
_publ_author_name
'Canaj, Angelos B.'
'Tzimopoulos, Demetrios I.'
'Siczek, Milosz'
'Lis, Tadeusz'
'Inglis, Ross'
'Milios, Constantinos J.'

_publ_section_title
;
 Enneanuclear [Ni6Ln3] Cages: [Ln(III)3] Triangles Capping [Ni(II)6]
 Trigonal Prisms Including a [Ni6Dy3] Single-Molecule Magnet.
;
_journal_issue 14
_journal_name_full 'Inorganic chemistry'
_journal_page_first 7089
_journal_page_last 7095
_journal_paper_doi 10.1021/acs.inorgchem.5b01149
_journal_volume 54
_journal_year 2015
_chemical_formula_sum 'C109.5 H136.25 Gd3 N14.75 Ni6 O36.5'
_chemical_formula_weight 3067.09
_space_group_IT_number 2
_space_group_name_Hall '-P 1'
_space_group_name_H-M_alt 'P -1'
_atom_sites_solution_hydrogens geom
_atom_sites_solution_primary direct
_atom_sites_solution_secondary difmap
_audit_creation_method SHELXL-97
_cell_angle_alpha 94.15(4)
_cell_angle_beta 93.28(5)
_cell_angle_gamma 94.54(5)
_cell_formula_units_Z 2
_cell_length_a 15.024(6)
_cell_length_b 15.231(6)
_cell_length_c 26.365(8)
_cell_measurement_temperature 80(2)
_cell_volume 5986(4)
_computing_structure_refinement 'SHELXL-97 (Sheldrick, 1997)'
_computing_structure_solution 'SHELXS-97 (Sheldrick, 1990)'
_diffrn_ambient_temperature 80(2)
_diffrn_measured_fraction_theta_full 0.999
_diffrn_measured_fraction_theta_max 0.884
_diffrn_radiation_monochromator graphite
_diffrn_radiation_source 'fine-focus sealed tube'
_diffrn_radiation_type MoK\a
_diffrn_radiation_wavelength 0.71073
_diffrn_reflns_av_R_equivalents 0.0660
_diffrn_reflns_av_sigmaI/netI 0.1677
_diffrn_reflns_limit_h_max 15
_diffrn_reflns_limit_h_min -21
_diffrn_reflns_limit_k_max 21
_diffrn_reflns_limit_k_min -20
_diffrn_reflns_limit_l_max 36
_diffrn_reflns_limit_l_min -36
_diffrn_reflns_number 49702
_diffrn_reflns_theta_full 25.50
_diffrn_reflns_theta_max 30.48
_diffrn_reflns_theta_min 2.69
_exptl_absorpt_coefficient_mu 2.644
_exptl_absorpt_correction_T_max 0.7597
_exptl_absorpt_correction_T_min 0.4177
_exptl_crystal_density_diffrn 1.702
_exptl_crystal_density_method 'not measured'
_exptl_crystal_F_000 3097
_exptl_crystal_size_max 0.40
_exptl_crystal_size_mid 0.18
_exptl_crystal_size_min 0.11
_refine_diff_density_max 5.101
_refine_diff_density_min -3.239
_refine_diff_density_rms 0.388
_refine_ls_extinction_method none
_refine_ls_goodness_of_fit_ref 2.295
_refine_ls_hydrogen_treatment mixed
_refine_ls_matrix_type full
_refine_ls_number_parameters 1558
_refine_ls_number_reflns 32261
_refine_ls_number_restraints 21
_refine_ls_restrained_S_all 2.335
_refine_ls_R_factor_all 0.2315
_refine_ls_R_factor_gt 0.1735
_refine_ls_shift/su_max 3.347
_refine_ls_shift/su_mean 0.035
_refine_ls_structure_factor_coef Fsqd
_refine_ls_weighting_details 'calc w=1/[\s^2^(Fo^2^)+(0.0494P)^2^+16.0281P] where P=(Fo^2^+2Fc^2^)/3'
_refine_ls_weighting_scheme calc
_refine_ls_wR_factor_gt 0.3799
_refine_ls_wR_factor_ref 0.3938
_reflns_number_gt 20052
_reflns_number_total 32261
_reflns_threshold_expression >2sigma(I)
_cod_data_source_file ic5b01149_si_003.cif
_cod_data_source_block at2519a
_cod_original_formula_sum 'C109.50 H136.25 Gd3 N14.75 Ni6 O36.50'
_cod_database_code 4346275

loop_
_symmetry_equiv_pos_as_xyz
'x, y, z'
'-x, -y, -z'

loop_
_atom_site_label
_atom_site_type_symbol
_atom_site_fract_x
_atom_site_fract_y
_atom_site_fract_z
_atom_site_U_iso_or_equiv
_atom_site_adp_type
_atom_site_occupancy
_atom_site_symmetry_multiplicity
_atom_site_calc_flag
_atom_site_refinement_flags
_atom_site_disorder_assembly
_atom_site_disorder_group
Gd11 Gd 0.5631(13) 0.4929(12) 0.3040(7) 0.010(4) Uiso 0.0527(15) 1 d P A 9
Gd12 Gd 0.5051(15) 0.4408(15) 0.3325(8) 0.017(5) Uiso 0.0527(15) 1 d P A 9
Gd21 Gd 0.5621(11) 0.4960(11) 0.1646(6) 0.006(3) Uiso 0.0527(15) 1 d P A 9
Gd22 Gd 0.5068(15) 0.4449(14) 0.1924(8) 0.014(5) Uiso 0.0527(15) 1 d P A 9
Gd31 Gd 0.4073(8) 0.6331(8) 0.2508(3) 0.000(2) Uiso 0.084(2) 1 d P A 9
Gd32 Gd 0.4320(10) 0.6564(10) 0.2394(6) 0.010(3) Uiso 0.0633(18) 1 d P A 9
Ni21 Ni 0.7000(16) 0.3911(16) 0.2573(8) 0.013(5) Uiso 0.105(3) 1 d P A 9
Ni61 Ni 0.5152(16) 0.6794(14) 0.3746(8) 0.012(5) Uiso 0.105(3) 1 d P A 9
Gd1 Gd 0.53091(8) 0.46760(8) 0.32020(4) 0.0137(3) Uani 0.895(3) 1 d P A 10
Gd2 Gd 0.53369(9) 0.46683(8) 0.18046(4) 0.0138(3) Uani 0.895(3) 1 d P A 10
Gd3 Gd 0.36798(9) 0.59144(9) 0.25071(4) 0.0214(3) Uani 0.895(3) 1 d P A 10
Ni1 Ni 0.5987(2) 0.28883(18) 0.24757(11) 0.0346(8) Uani 1 1 d . A 10
Ni2 Ni 0.7277(2) 0.4390(2) 0.25482(11) 0.0234(7) Uani 0.895(3) 1 d P A 10
Ni3 Ni 0.3279(2) 0.5023(2) 0.12193(11) 0.0321(7) Uani 1 1 d . A 10
Ni4 Ni 0.4468(2) 0.65922(18) 0.13781(10) 0.0290(7) Uani 1 1 d . A 10
Ni5 Ni 0.31832(19) 0.5100(2) 0.36604(10) 0.0307(7) Uani 1 1 d . A 10
Ni6 Ni 0.4508(2) 0.65505(18) 0.37822(10) 0.0221(7) Uani 0.895(3) 1 d P A 10
O1 O 0.4990(10) 0.3774(9) 0.2479(5) 0.026(3) Uani 1 1 d . A 10
H1 H 0.4454 0.3523 0.2452 0.039 Uiso 1 1 calc R A 10
O2 O 0.6265(11) 0.5144(9) 0.2562(5) 0.036(4) Uani 1 1 d . A 10
H2 H 0.6426 0.5701 0.2590 0.054 Uiso 1 1 calc R A 10
O3 O 0.3788(9) 0.4672(8) 0.1915(5) 0.023(3) Uani 1 1 d . A 10
H3 H 0.3545 0.4183 0.2006 0.034 Uiso 1 1 calc R A 10
O4 O 0.4952(10) 0.6124(9) 0.2031(5) 0.026(3) Uani 1 1 d . A 10
H4 H 0.5382 0.6461 0.2189 0.038 Uiso 1 1 calc R A 10
O5 O 0.3717(9) 0.4713(9) 0.3000(5) 0.026(3) Uani 1 1 d . A 10
H5 H 0.3463 0.4229 0.2852 0.039 Uiso 1 1 calc R A 10
O6 O 0.4982(10) 0.6094(10) 0.3098(5) 0.031(4) Uani 1 1 d . A 10
H6 H 0.5419 0.6425 0.2999 0.046 Uiso 1 1 calc R A 10
O2A O 0.5319(11) 0.2099(9) 0.2913(6) 0.034(4) Uani 1 1 d . A 10
C1A C 0.4368(17) 0.1323(13) 0.2254(9) 0.037(6) Uani 1 1 d . A 10
C2A C 0.4640(16) 0.1599(14) 0.2770(9) 0.034(5) Uani 1 1 d . A 10
C3A C 0.4098(18) 0.1269(14) 0.3127(10) 0.041(6) Uani 1 1 d . A 10
H3A H 0.4299 0.1424 0.3473 0.050 Uiso 1 1 calc R A 10
C4A C 0.3340(19) 0.0769(17) 0.3055(9) 0.045(7) Uani 1 1 d . A 10
H4A H 0.3010 0.0603 0.3335 0.054 Uiso 1 1 calc R A 10
C5A C 0.2264(16) -0.0139(15) 0.2440(11) 0.044(7) Uani 1 1 d . A 10
H5A H 0.1959 -0.0344 0.2720 0.053 Uiso 1 1 calc R A 10
C6A C 0.1984(17) -0.0434(17) 0.1916(10) 0.044(6) Uani 1 1 d . A 10
H6A H 0.1473 -0.0836 0.1828 0.053 Uiso 1 1 calc R A 10
C7A C 0.251(2) -0.009(2) 0.1554(10) 0.061(9) Uani 1 1 d . A 10
H7A H 0.2292 -0.0250 0.1213 0.073 Uiso 1 1 calc R A 10
C8A C 0.3253(18) 0.0409(17) 0.1595(11) 0.046(7) Uani 1 1 d . A 10
H8A H 0.3565 0.0553 0.1304 0.055 Uiso 1 1 calc R A 10
C9A C 0.3603(17) 0.0757(16) 0.2134(9) 0.038(6) Uani 1 1 d . A 10
C10A C 0.3005(18) 0.0458(16) 0.2502(11) 0.047(7) Uani 1 1 d . A 10
C11A C 0.4874(18) 0.1608(16) 0.1822(10) 0.043(7) Uani 1 1 d . A 10
H11A H 0.4696 0.1332 0.1493 0.052 Uiso 1 1 calc R A 10
N1A N 0.5534(15) 0.2200(11) 0.1857(7) 0.037(5) Uani 1 1 d . A 10
C12A C 0.594(3) 0.2367(19) 0.1370(12) 0.090(14) Uani 1 1 d . A 10
C13A C 0.6431(16) 0.1585(16) 0.1118(10) 0.047(7) Uani 1 1 d . A 10
H13A H 0.6726 0.1276 0.1386 0.070 Uiso 1 1 calc R A 10
H13B H 0.6880 0.1821 0.0897 0.070 Uiso 1 1 calc R A 10
H13C H 0.5994 0.1171 0.0916 0.070 Uiso 1 1 calc R A 10
C14A C 0.5373(17) 0.2678(13) 0.1019(9) 0.036(6) Uani 1 1 d . A 10
H14G H 0.4914 0.2194 0.0897 0.044 Uiso 1 1 calc R A 10
H14H H 0.5716 0.2832 0.0724 0.044 Uiso 1 1 calc R A 10
O14A O 0.4911(11) 0.3452(9) 0.1192(5) 0.032(4) Uani 1 1 d . A 10
H14A H 0.4388 0.3470 0.1044 0.049 Uiso 1 1 calc R A 10
C15A C 0.6761(15) 0.3147(14) 0.1535(8) 0.030(5) Uani 1 1 d . A 10
H15A H 0.7308 0.2875 0.1647 0.036 Uiso 1 1 calc R A 10
H15B H 0.6897 0.3488 0.1238 0.036 Uiso 1 1 calc R A 10
O15A O 0.6490(10) 0.3724(11) 0.1941(5) 0.036(4) Uani 1 1 d . A 10
O2B O 0.7992(12) 0.5165(12) 0.2100(6) 0.050(5) Uani 1 1 d . A 10
C1B C 0.887(2) 0.6101(18) 0.2794(9) 0.052(7) Uani 1 1 d . A 10
C2B C 0.8532(15) 0.5850(16) 0.2243(11) 0.045(7) Uani 1 1 d . A 10
C3B C 0.888(2) 0.642(2) 0.1907(15) 0.088(15) Uani 1 1 d . A 10
H3B H 0.8732 0.6261 0.1554 0.105 Uiso 1 1 calc R A 10
C4B C 0.9393(18) 0.7162(19) 0.2031(9) 0.051(8) Uani 1 1 d . A 10
H4B H 0.9578 0.7521 0.1770 0.061 Uiso 1 1 calc R A 10
C5B C 1.0236(18) 0.8273(17) 0.2648(9) 0.047(7) Uani 1 1 d . A 10
H5B H 1.0436 0.8621 0.2385 0.057 Uiso 1 1 calc R A 10
C6B C 1.0461(19) 0.8528(16) 0.3154(11) 0.051(7) Uani 1 1 d . A 10
H6B H 1.0783 0.9085 0.3244 0.061 Uiso 1 1 calc R A 10
C7B C 1.0230(15) 0.7991(19) 0.3531(11) 0.050(7) Uani 1 1 d . A 10
H7B H 1.0400 0.8189 0.3875 0.060 Uiso 1 1 calc R A 10
C8B C 0.976(2) 0.718(2) 0.3429(14) 0.082(12) Uani 1 1 d . A 10
H8B H 0.9675 0.6795 0.3694 0.099 Uiso 1 1 calc R A 10
C9B C 0.9410(15) 0.6916(17) 0.2927(10) 0.038(6) Uani 1 1 d . A 10
C10B C 0.9660(15) 0.7421(18) 0.2528(11) 0.045(7) Uani 1 1 d . A 10
C11B C 0.8590(19) 0.5533(19) 0.3189(10) 0.055(8) Uani 1 1 d . A 10
H11B H 0.8928 0.5648 0.3505 0.066 Uiso 1 1 calc R A 10
N1B N 0.7972(14) 0.4914(13) 0.3185(6) 0.037(5) Uani 1 1 d . A 10
C12B C 0.777(2) 0.439(2) 0.3621(12) 0.069(10) Uani 1 1 d . A 10
C13B C 0.8601(18) 0.419(2) 0.3943(10) 0.060(8) Uani 1 1 d . A 10
H13D H 0.9025 0.3924 0.3720 0.090 Uiso 1 1 calc R A 10
H13E H 0.8429 0.3776 0.4196 0.090 Uiso 1 1 calc R A 10
H13F H 0.8883 0.4739 0.4117 0.090 Uiso 1 1 calc R A 10
C14B C 0.727(2) 0.5139(14) 0.3994(8) 0.045(7) Uani 1 1 d . A 10
H14I H 0.7173 0.4895 0.4326 0.055 Uiso 1 1 calc R A 10
H14J H 0.7692 0.5677 0.4060 0.055 Uiso 1 1 calc R A 10
O14B O 0.6460(10) 0.5379(10) 0.3786(6) 0.035(4) Uani 1 1 d . A 10
H14B H 0.6349 0.5903 0.3893 0.053 Uiso 1 1 calc R A 10
C15B C 0.7085(14) 0.3683(13) 0.3505(8) 0.025(5) Uani 1 1 d . A 10
H15C H 0.7372 0.3125 0.3448 0.030 Uiso 1 1 calc R A 10
H15D H 0.6719 0.3629 0.3804 0.030 Uiso 1 1 calc R A 10
O15B O 0.6524(10) 0.3784(10) 0.3083(5) 0.033(4) Uani 1 1 d . A 10
O2C O 0.3250(12) 0.3794(11) 0.0905(6) 0.047(5) Uani 1 1 d . A 10
C1C C 0.178(2) 0.3255(16) 0.1063(9) 0.045(7) Uani 1 1 d . A 10
C2C C 0.2606(15) 0.3182(17) 0.0906(10) 0.039(6) Uani 1 1 d . A 10
C3C C 0.2820(19) 0.2292(16) 0.0673(10) 0.046(7) Uani 1 1 d . A 10
H3C H 0.3379 0.2232 0.0528 0.056 Uiso 1 1 calc R A 10
C4C C 0.2222(18) 0.1581(17) 0.0670(11) 0.050(7) Uani 1 1 d . A 10
H4C H 0.2377 0.1014 0.0549 0.060 Uiso 1 1 calc R A 10
C5C C 0.073(2) 0.086(2) 0.0834(14) 0.079(12) Uani 1 1 d . A 10
H5C H 0.0889 0.0293 0.0720 0.095 Uiso 1 1 calc R A 10
C6C C -0.018(3) 0.107(5) 0.102(2) 0.19(4) Uani 1 1 d . A 10
H6C H -0.0587 0.0572 0.1067 0.230 Uiso 1 1 calc R A 10
C7C C -0.044(3) 0.1793(19) 0.1121(18) 0.077(13) Uani 1 1 d . A 10
H7C H -0.1053 0.1855 0.1159 0.093 Uiso 1 1 calc R A 10
C8C C 0.0215(18) 0.258(2) 0.1184(13) 0.075(11) Uani 1 1 d . A 10
H8C H 0.0044 0.3131 0.1327 0.090 Uiso 1 1 calc R A 10
C9C C 0.1096(16) 0.2513(14) 0.1026(11) 0.040(6) Uani 1 1 d . A 10
C10C C 0.1341(18) 0.1689(17) 0.0854(11) 0.049(7) Uani 1 1 d . A 10
C11C C 0.1503(17) 0.4095(16) 0.1237(10) 0.041(6) Uani 1 1 d . A 10
H11C H 0.0883 0.4122 0.1281 0.049 Uiso 1 1 calc R A 10
N1C N 0.2022(17) 0.4846(18) 0.1344(8) 0.060(7) Uani 1 1 d . A 10
C12C C 0.157(2) 0.566(3) 0.1560(13) 0.107(18) Uani 1 1 d . A 10
C13C C 0.0778(18) 0.5810(15) 0.1228(9) 0.043(7) Uani 1 1 d . A 10
H13G H 0.0944 0.5820 0.0874 0.064 Uiso 1 1 calc R A 10
H13H H 0.0557 0.6377 0.1337 0.064 Uiso 1 1 calc R A 10
H13I H 0.0307 0.5333 0.1252 0.064 Uiso 1 1 calc R A 10
C14C C 0.1295(17) 0.5555(17) 0.2088(8) 0.042(6) Uani 1 1 d . A 10
H14K H 0.0892 0.5009 0.2091 0.051 Uiso 1 1 calc R A 10
H14L H 0.0960 0.6062 0.2199 0.051 Uiso 1 1 calc R A 10
O14C O 0.2107(11) 0.5510(11) 0.2459(6) 0.043(4) Uani 1 1 d . A 10
H14C H 0.1952 0.5268 0.2729 0.064 Uiso 1 1 calc R A 10
C15C C 0.2356(15) 0.6484(16) 0.1535(8) 0.036(6) Uani 1 1 d . A 10
H15E H 0.2334 0.6694 0.1189 0.043 Uiso 1 1 calc R A 10
H15F H 0.2233 0.6981 0.1778 0.043 Uiso 1 1 calc R A 10
O15C O 0.3240(10) 0.6215(11) 0.1660(5) 0.037(4) Uani 1 1 d . A 10
O2D O 0.4524(11) 0.7818(10) 0.1682(6) 0.038(4) Uani 1 1 d . A 10
C1D C 0.605(2) 0.8217(18) 0.1572(9) 0.059(10) Uani 1 1 d . A 10
C2D C 0.5250(16) 0.8329(17) 0.1751(9) 0.035(6) Uani 1 1 d . A 10
C3D C 0.520(2) 0.9134(19) 0.2075(10) 0.054(8) Uani 1 1 d . A 10
H3D H 0.4647 0.9266 0.2207 0.065 Uiso 1 1 calc R A 10
C4D C 0.5933(19) 0.9693(19) 0.2190(10) 0.046(7) Uani 1 1 d . A 10
H4D H 0.5885 1.0191 0.2423 0.056 Uiso 1 1 calc R A 10
C5D C 0.7556(18) 1.014(3) 0.216(2) 0.13(2) Uani 1 1 d . A 10
H5D H 0.7544 1.0603 0.2416 0.159 Uiso 1 1 calc R A 10
C6D C 0.8323(19) 0.9997(15) 0.1944(12) 0.057(9) Uani 1 1 d . A 10
H6D H 0.8787 1.0462 0.1980 0.068 Uiso 1 1 calc R A 10
C7D C 0.8480(17) 0.9257(16) 0.1688(11) 0.045(7) Uani 1 1 d . A 10
H7D H 0.9071 0.9139 0.1609 0.054 Uiso 1 1 calc R A 10
C8D C 0.7768(18) 0.8663(17) 0.1537(11) 0.050(7) Uani 1 1 d . A 10
H8D H 0.7857 0.8148 0.1327 0.060 Uiso 1 1 calc R A 10
C9D C 0.6855(17) 0.8810(18) 0.1697(10) 0.047(7) Uani 1 1 d . A 10
C10D C 0.6740(18) 0.9588(14) 0.1994(9) 0.036(6) Uani 1 1 d . A 10
C11D C 0.608(3) 0.718(4) 0.1165(11) 0.18(3) Uani 1 1 d . A 10
H11D H 0.6579 0.6971 0.1005 0.211 Uiso 1 1 d R A 10
N1D N 0.533(3) 0.6851(14) 0.1168(11) 0.119(18) Uani 1 1 d . A 10
C12D C 0.5907(16) 0.6091(13) 0.0717(7) 0.029(5) Uani 1 1 d . A 10
C13D C 0.6118(17) 0.6370(17) 0.0202(8) 0.042(6) Uani 1 1 d . A 10
H13J H 0.5597 0.6607 0.0040 0.063 Uiso 1 1 d R A 10
H13K H 0.6286 0.5864 -0.0011 0.063 Uiso 1 1 d R A 10
H13L H 0.6617 0.6827 0.0242 0.063 Uiso 1 1 d R A 10
C14D C 0.6763(16) 0.5644(14) 0.0920(7) 0.035(6) Uani 1 1 d . A 10
H14M H 0.6895 0.5163 0.0670 0.042 Uiso 1 1 d R A 10
H14N H 0.7284 0.6086 0.0958 0.042 Uiso 1 1 d R A 10
O14D O 0.6619(11) 0.5292(10) 0.1409(6) 0.041(4) Uani 1 1 d . A 10
H14D H 0.7102 0.5306 0.1600 0.061 Uiso 1 1 d R A 10
C15D C 0.5144(16) 0.5350(16) 0.0661(7) 0.034(6) Uani 1 1 d . A 10
H15G H 0.4727 0.5446 0.0370 0.041 Uiso 1 1 d R A 10
H15H H 0.5395 0.4777 0.0589 0.041 Uiso 1 1 d R A 10
O15D O 0.4645(9) 0.5312(9) 0.1119(5) 0.025(3) Uani 1 1 d . A 10
O2E O 0.1927(10) 0.4754(10) 0.3359(6) 0.031(4) Uani 1 1 d . A 10
C1E C 0.1774(17) 0.3309(17) 0.3637(9) 0.040(6) Uani 1 1 d . A 10
C2E C 0.1540(15) 0.3953(14) 0.3385(8) 0.030(5) Uani 1 1 d . A 10
C3E C 0.0624(17) 0.3889(16) 0.3099(10) 0.042(6) Uani 1 1 d . A 10
H3E H 0.0420 0.4379 0.2936 0.050 Uiso 1 1 calc R A 10
C4E C 0.0081(18) 0.3074(15) 0.3081(10) 0.045(7) Uani 1 1 d . A 10
H4E H -0.0475 0.2998 0.2886 0.054 Uiso 1 1 calc R A 10
C5E C -0.0205(18) 0.1563(16) 0.3247(17) 0.090(15) Uani 1 1 d . A 10
H5E H -0.0718 0.1514 0.3015 0.108 Uiso 1 1 calc R A 10
C6E C 0.007(2) 0.089(3) 0.3515(15) 0.097(14) Uani 1 1 d . A 10
H6E H -0.0325 0.0373 0.3528 0.117 Uiso 1 1 calc R A 10
C7E C 0.106(4) 0.094(2) 0.3815(16) 0.121(19) Uani 1 1 d . A 10
H7E H 0.1240 0.0446 0.3984 0.145 Uiso 1 1 calc R A 10
C8E C 0.160(3) 0.163(2) 0.3826(15) 0.111(17) Uani 1 1 d . A 10
H8E H 0.2197 0.1650 0.3973 0.134 Uiso 1 1 calc R A 10
C9E C 0.1227(16) 0.2410(16) 0.3587(11) 0.044(7) Uani 1 1 d . A 10
C10E C 0.0388(18) 0.2369(16) 0.3361(9) 0.043(6) Uani 1 1 d . A 10
C11E C 0.2601(14) 0.3335(17) 0.3911(8) 0.034(6) Uani 1 1 d . A 10
H11E H 0.2724 0.2809 0.4065 0.041 Uiso 1 1 calc R A 10
N1E N 0.3241(13) 0.3998(13) 0.3986(6) 0.035(5) Uani 1 1 d . A 10
C12E C 0.4085(15) 0.3900(14) 0.4315(9) 0.031(5) Uani 1 1 d . A 10
C13E C 0.3810(16) 0.3629(16) 0.4839(9) 0.038(6) Uani 1 1 d . A 10
H13M H 0.3244 0.3873 0.4916 0.057 Uiso 1 1 calc R A 10
H13N H 0.4276 0.3857 0.5101 0.057 Uiso 1 1 calc R A 10
H13O H 0.3734 0.2983 0.4833 0.057 Uiso 1 1 calc R A 10
C14E C 0.4489(19) 0.3194(15) 0.4081(8) 0.042(7) Uani 1 1 d . A 10
H14O H 0.4033 0.2687 0.4011 0.051 Uiso 1 1 calc R A 10
H14P H 0.4958 0.3015 0.4322 0.051 Uiso 1 1 calc R A 10
O14E O 0.4894(11) 0.3384(10) 0.3603(6) 0.039(4) Uani 1 1 d . A 10
H14E H 0.5007 0.2911 0.3428 0.058 Uiso 1 1 calc R A 10
C15E C 0.4625(14) 0.4821(14) 0.4357(7) 0.025(5) Uani 1 1 d . A 10
H15I H 0.4404 0.5200 0.4636 0.030 Uiso 1 1 calc R A 10
H15J H 0.5264 0.4748 0.4444 0.030 Uiso 1 1 calc R A 10
O15E O 0.4546(10) 0.5231(10) 0.3905(5) 0.029(3) Uani 1 1 d . A 10
O2F O 0.5824(14) 0.6889(11) 0.4052(6) 0.060(6) Uani 1 1 d . A 10
C1F C 0.5802(14) 0.8481(12) 0.3852(9) 0.026(5) Uani 1 1 d . A 10
C2F C 0.6202(16) 0.7738(16) 0.4052(9) 0.037(6) Uani 1 1 d . A 10
C3F C 0.7056(16) 0.7793(17) 0.4261(10) 0.044(6) Uani 1 1 d . A 10
H3F H 0.7297 0.7283 0.4381 0.052 Uiso 1 1 calc R A 10
C4F C 0.7582(18) 0.8602(15) 0.4300(10) 0.045(7) Uani 1 1 d . A 10
H4F H 0.8160 0.8650 0.4471 0.054 Uiso 1 1 calc R A 10
C5F C 0.777(2) 1.0168(19) 0.4112(17) 0.095(15) Uani 1 1 d . A 10
H5F H 0.8370 1.0217 0.4258 0.114 Uiso 1 1 calc R A 10
C6F C 0.741(2) 1.0845(17) 0.3932(14) 0.072(11) Uani 1 1 d . A 10
H6F H 0.7747 1.1401 0.3989 0.086 Uiso 1 1 calc R A 10
C7F C 0.659(2) 1.0842(19) 0.3671(12) 0.067(9) Uani 1 1 d . A 10
H7F H 0.6373 1.1343 0.3527 0.081 Uiso 1 1 calc R A 10
C8F C 0.615(2) 1.0052(19) 0.3644(12) 0.076(12) Uani 1 1 d . A 10
H8F H 0.5595 1.0013 0.3446 0.092 Uiso 1 1 calc R A 10
C9F C 0.634(2) 0.926(2) 0.3854(13) 0.074(11) Uani 1 1 d . A 10
C10F C 0.7238(17) 0.9370(18) 0.4077(12) 0.055(8) Uani 1 1 d . A 10
C11F C 0.487(2) 0.8432(17) 0.3667(10) 0.053(8) Uani 1 1 d . A 10
H11F H 0.4673 0.8976 0.3566 0.064 Uiso 1 1 calc R A 10
N1F N 0.4282(14) 0.7819(14) 0.3617(7) 0.039(5) Uani 1 1 d . A 10
C12F C 0.3360(19) 0.7880(14) 0.3433(8) 0.041(7) Uani 1 1 d . A 10
C13F C 0.2989(19) 0.8644(14) 0.3790(11) 0.053(8) Uani 1 1 d . A 10
H13P H 0.2920 0.8442 0.4131 0.079 Uiso 1 1 calc R A 10
H13Q H 0.2407 0.8786 0.3645 0.079 Uiso 1 1 calc R A 10
H13R H 0.3411 0.9172 0.3813 0.079 Uiso 1 1 calc R A 10
C14F C 0.327(2) 0.8203(18) 0.2885(11) 0.070(11) Uani 1 1 d . A 10
H14R H 0.3594 0.8791 0.2870 0.084 Uiso 1 1 calc R A 10
H14S H 0.2633 0.8236 0.2773 0.084 Uiso 1 1 calc R A 10
O14F O 0.3712(11) 0.7462(10) 0.2541(6) 0.037(4) Uani 1 1 d . A 10
H14F H 0.4038 0.7684 0.2317 0.056 Uiso 1 1 calc R A 10
C15F C 0.2789(15) 0.7032(13) 0.3451(10) 0.035(6) Uani 1 1 d . A 10
H15K H 0.2533 0.7014 0.3788 0.042 Uiso 1 1 calc R A 10
H15L H 0.2287 0.7004 0.3188 0.042 Uiso 1 1 calc R A 10
O15F O 0.3289(11) 0.6292(12) 0.3365(6) 0.047(5) Uani 1 1 d . A 10
O11 O 0.7219(12) 0.2219(11) 0.2539(6) 0.040(4) Uani 1 1 d . A 10
O21 O 0.8193(10) 0.3423(10) 0.2496(6) 0.034(4) Uani 1 1 d . A 10
N1 N 0.7932(14) 0.2606(13) 0.2421(7) 0.038(5) Uani 1 1 d . A 10
O31 O 0.831(3) 0.189(3) 0.2328(14) 0.39(5) Uani 1 1 d . A 10
O12 O 0.2990(12) 0.5549(12) 0.0509(6) 0.045(4) Uani 1 1 d . A 10
O22 O 0.3748(12) 0.6828(11) 0.0663(6) 0.042(4) Uani 1 1 d . A 10
N2 N 0.3332(14) 0.6306(13) 0.0383(7) 0.037(5) Uani 1 1 d . A 10
O32 O 0.3077(17) 0.6476(12) -0.0080(7) 0.071(7) Uani 1 1 d . A 10
O13 O 0.2818(11) 0.5728(10) 0.4379(6) 0.039(4) Uani 1 1 d . A 10
O23 O 0.3935(13) 0.6763(11) 0.4509(6) 0.042(4) Uani 1 1 d . A 10
N3 N 0.3305(15) 0.6337(13) 0.4663(7) 0.039(5) Uani 1 1 d . A 10
O33 O 0.3114(16) 0.6516(12) 0.5125(7) 0.067(6) Uani 1 1 d . A 10
N10 N 0.2916(16) 0.3086(16) 0.2342(8) 0.056(7) Uani 1 1 d . B 10
C10 C 0.2299(18) 0.2601(18) 0.2300(9) 0.044(7) Uani 1 1 d . B 10
C20 C 0.1520(19) 0.1954(19) 0.2242(10) 0.060(9) Uani 1 1 d . B 10
H20A H 0.1000 0.2232 0.2105 0.090 Uiso 1 1 calc R B 10
H20B H 0.1396 0.1740 0.2574 0.090 Uiso 1 1 calc R B 10
H20C H 0.1643 0.1456 0.2007 0.090 Uiso 1 1 calc R B 10
N20 N 0.6603(17) 0.7120(14) 0.2693(8) 0.048(6) Uani 1 1 d . C 10
C30 C 0.7144(17) 0.768(2) 0.2783(10) 0.057(9) Uani 1 1 d . C 10
C40 C 0.7777(15) 0.8462(15) 0.2951(9) 0.038(6) Uani 1 1 d . C 10
H40A H 0.7440 0.8978 0.3024 0.058 Uiso 1 1 calc R C 10
H40B H 0.8181 0.8581 0.2681 0.058 Uiso 1 1 calc R C 10
H40C H 0.8126 0.8342 0.3260 0.058 Uiso 1 1 calc R C 10
N30 N 0.563(3) -0.0539(16) -0.0482(18) 0.136(19) Uani 1 1 d . D 10
C50 C 0.564(3) 0.029(4) -0.0502(11) 0.13(2) Uani 1 1 d . D 10
C60 C 0.576(3) 0.1280(19) -0.0482(13) 0.118(19) Uani 1 1 d . D 10
H60A H 0.5199 0.1504 -0.0611 0.177 Uiso 1 1 calc R D 10
H60B H 0.6243 0.1465 -0.0692 0.177 Uiso 1 1 calc R D 10
H60C H 0.5898 0.1518 -0.0129 0.177 Uiso 1 1 calc R D 10
N40 N 0.392(3) 0.090(3) 0.4438(13) 0.137(19) Uani 1 1 d . E 10
C70 C 0.453(3) 0.1062(18) 0.4669(11) 0.068(11) Uani 1 1 d . E 10
C80 C 0.543(3) 0.125(2) 0.4883(12) 0.091(13) Uani 1 1 d . E 10
H80A H 0.5811 0.1447 0.4619 0.136 Uiso 1 1 calc R E 10
H80B H 0.5640 0.0713 0.5015 0.136 Uiso 1 1 calc R E 10
H80C H 0.5440 0.1713 0.5161 0.136 Uiso 1 1 calc R E 10
O1G O 0.789(5) 0.117(8) -0.025(5) 1.08(17) Uani 1 1 d D F 10
C1G C 0.763(3) 0.032(4) 0.016(2) 0.21(4) Uani 1 1 d . F 10
H1G1 H 0.7257 0.0784 0.0289 0.249 Uiso 1 1 d R F 10
H1G2 H 0.8021 0.0211 0.0461 0.249 Uiso 1 1 d R F 10
C2G C 0.653(6) -0.110(5) -0.013(5) 0.63(15) Uani 1 1 d . D 10
H2G1 H 0.6720 -0.1511 0.0114 0.939 Uiso 1 1 d R D 10
H2G2 H 0.6513 -0.1396 -0.0478 0.939 Uiso 1 1 d R D 10
H2G3 H 0.5939 -0.0925 -0.0062 0.939 Uiso 1 1 d R D 10
C3G C 0.875(4) 0.131(4) -0.005(3) 0.093 Uiso 0.50 1 d PD G 3
H3G1 H 0.8568 0.1298 -0.0413 0.111 Uiso 0.50 1 d PR G 3
H3G2 H 0.9168 0.0847 -0.0030 0.111 Uiso 0.50 1 d PR G 3
C4G C 0.941(3) 0.209(3) -0.0118(18) 0.035(8) Uiso 0.50 1 d PD G 3
H4G1 H 0.9867 0.2049 0.0155 0.053 Uiso 0.50 1 d PR G 3
H4G2 H 0.9143 0.2657 -0.0068 0.053 Uiso 0.50 1 d PR G 3
H4G3 H 0.9680 0.2061 -0.0447 0.053 Uiso 0.50 1 d PR G 3
C3H C 0.846(4) 0.174(5) -0.047(3) 0.093 Uiso 0.50 1 d PD H 4
H3H1 H 0.9017 0.1743 -0.0253 0.111 Uiso 0.50 1 d PR H 4
H3H2 H 0.8023 0.2054 -0.0275 0.111 Uiso 0.50 1 d PR H 4
C4H C 0.937(3) 0.179(3) -0.0693(18) 0.035(8) Uiso 0.50 1 d PD H 4
H4H1 H 0.9877 0.2235 -0.0620 0.053 Uiso 0.50 1 d PR H 4
H4H2 H 0.8842 0.2087 -0.0803 0.053 Uiso 0.50 1 d PR H 4
H4H3 H 0.9506 0.1361 -0.0963 0.053 Uiso 0.50 1 d PR H 4
O1I O 0.914(16) 0.623(6) 0.064(11) 0.61(13) Uiso 0.50 1 d PD I 1
C1I C 0.857(4) 0.717(3) 0.056(2) 0.043(9) Uiso 0.50 1 d PD I 1
H1I1 H 0.7927 0.7251 0.0541 0.051 Uiso 0.50 1 d PR I 1
H1I2 H 0.8750 0.7103 0.0200 0.051 Uiso 0.50 1 d PR I 1
C2I C 0.909(6) 0.636(5) 0.043(4) 0.12(2) Uiso 0.50 1 d PD I 1
H2I1 H 0.9019 0.6853 0.0217 0.176 Uiso 0.50 1 d PR I 1
H2I2 H 0.9720 0.6272 0.0486 0.176 Uiso 0.50 1 d PR I 1
H2I3 H 0.8840 0.6502 0.0763 0.176 Uiso 0.50 1 d PR I 1
C3I C 0.926(11) 0.508(6) 0.051(10) 0.48(13) Uiso 0.50 1 d PD J 1
H3I1 H 0.9721 0.4984 0.0267 0.576 Uiso 0.50 1 d PR J 1
H3I2 H 0.8687 0.5044 0.0309 0.576 Uiso 0.50 1 d PR J 1
C4I C 0.887(4) 0.415(4) 0.058(2) 0.054(11) Uiso 0.50 1 d PD J 1
H4I1 H 0.8681 0.3639 0.0341 0.082 Uiso 0.50 1 d PR J 1
H4I2 H 0.8446 0.4207 0.0843 0.082 Uiso 0.50 1 d PR J 1
H4I3 H 0.9464 0.4075 0.0736 0.082 Uiso 0.50 1 d PR J 1
O1J O 0.867(18) 0.507(5) -0.024(5) 0.61(13) Uiso 0.50 1 d PD K 2
C1J C 0.892(4) 0.584(3) 0.0062(19) 0.043(9) Uiso 0.50 1 d PD K 2
H1J1 H 0.8490 0.5655 -0.0229 0.051 Uiso 0.50 1 d PR K 2
H1J2 H 0.9522 0.5986 -0.0064 0.051 Uiso 0.50 1 d PR K 2
C2J C 0.852(6) 0.665(5) 0.027(3) 0.12(2) Uiso 0.50 1 d PD K 2
H2J1 H 0.8476 0.7173 0.0076 0.176 Uiso 0.50 1 d PR K 2
H2J2 H 0.8948 0.6785 0.0560 0.176 Uiso 0.50 1 d PR K 2
H2J3 H 0.7931 0.6472 0.0387 0.176 Uiso 0.50 1 d PR K 2
C3J C 0.89(2) 0.436(15) 0.012(6) 0.48(13) Uiso 0.50 1 d PD K 2
H3J1 H 0.9296 0.4274 -0.0143 0.576 Uiso 0.50 1 d PR K 2
H3J2 H 0.8266 0.4280 -0.0058 0.576 Uiso 0.50 1 d PR K 2
C4J C 0.886(4) 0.377(4) 0.058(2) 0.054(11) Uiso 0.50 1 d PD K 2
H4J1 H 0.8966 0.3746 0.0950 0.082 Uiso 0.50 1 d PR K 2
H4J2 H 0.9305 0.3452 0.0403 0.082 Uiso 0.50 1 d PR K 2
H4J3 H 0.8261 0.3483 0.0481 0.082 Uiso 0.50 1 d PR K 2
O1W O 0.923(3) 0.4211(17) 0.1743(16) 0.22(2) Uani 1 1 d . . .
H1W H 0.8801 0.4501 0.1839 0.324 Uiso 1 1 d R . .
H2W H 0.9216 0.3702 0.1866 0.324 Uiso 1 1 d R . .
O2W O 0.949(2) 0.167(2) -0.1090(14) 0.046(9) Uiso 0.50 1 d P H 4
H3W H 0.9268 0.1901 -0.0789 0.069 Uiso 0.50 1 d PR H 4
H4W H 0.9149 0.1931 -0.1302 0.069 Uiso 0.50 1 d PR H 4
N1X N 0.863(6) 0.288(6) 0.536(3) 0.14(3) Uiso 0.50 1 d PD L 5
C1X C 0.895(19) 0.352(7) 0.527(7) 0.45(18) Uiso 0.50 1 d PD L 5
C2X C 0.907(8) 0.440(8) 0.557(4) 0.17(5) Uiso 0.50 1 d PD L 5
H2X1 H 0.8730 0.4365 0.5880 0.251 Uiso 0.50 1 calc PR L 5
H2X2 H 0.8847 0.4857 0.5369 0.251 Uiso 0.50 1 calc PR L 5
H2X3 H 0.9703 0.4546 0.5674 0.251 Uiso 0.50 1 calc PR L 5
N2X N 0.898(4) 0.652(4) 0.468(2) 0.070(15) Uiso 0.50 1 d PD M 6
C3X C 0.897(9) 0.586(5) 0.484(4) 0.17(5) Uiso 0.50 1 d PD M 6
C4X C 0.901(6) 0.533(5) 0.530(3) 0.09(2) Uiso 0.50 1 d PD M 6
H4X1 H 0.9625 0.5207 0.5377 0.138 Uiso 0.50 1 calc PR M 6
H4X2 H 0.8630 0.4779 0.5226 0.138 Uiso 0.50 1 calc PR M 6
H4X3 H 0.8789 0.5673 0.5589 0.138 Uiso 0.50 1 calc PR M 6
N3X N 1.038(9) 0.826(6) 0.527(5) 0.25(6) Uiso 0.50 1 d PD N 7
C5X C 1.040(5) 0.757(6) 0.512(3) 0.09(2) Uiso 0.50 1 d PD N 7
C6X C 0.953(7) 0.703(8) 0.498(5) 0.20(6) Uiso 0.50 1 d PD N 7
H6X1 H 0.9646 0.6423 0.4871 0.300 Uiso 0.50 1 calc PR N 7
H6X2 H 0.9214 0.7290 0.4697 0.300 Uiso 0.50 1 calc PR N 7
H6X3 H 0.9163 0.7031 0.5273 0.300 Uiso 0.50 1 calc PR N 7
N4X N 1.043(9) 1.083(7) 0.541(5) 0.11(4) Uiso 0.25 1 d PD O -8
C7X C 1.025(9) 1.018(6) 0.515(4) 0.09(4) Uiso 0.25 1 d PD O -8
C8X C 1.003(11) 0.919(6) 0.500(6) 0.11(4) Uiso 0.25 1 d PD O -8
H8X1 H 0.9629 0.8770 0.4782 0.169 Uiso 0.25 1 d PR O -8
H8X2 H 1.0002 0.9027 0.5355 0.169 Uiso 0.25 1 d PR O -8
H8X3 H 1.0640 0.9170 0.4894 0.169 Uiso 0.25 1 d PR O -8

loop_
_atom_site_aniso_label
_atom_site_aniso_U_11
_atom_site_aniso_U_22
_atom_site_aniso_U_33
_atom_site_aniso_U_23
_atom_site_aniso_U_13
_atom_site_aniso_U_12
Gd1 0.0152(6) 0.0158(6) 0.0092(5) -0.0006(5) -0.0043(5) 0.0013(5)
Gd2 0.0162(6) 0.0149(6) 0.0099(5) -0.0002(5) -0.0019(5) 0.0024(5)
Gd3 0.0239(7) 0.0229(7) 0.0186(6) 0.0056(5) 0.0024(5) 0.0042(6)
Ni1 0.060(2) 0.0209(14) 0.0255(15) 0.0011(12) 0.0116(14) 0.0110(14)
Ni2 0.0187(16) 0.0257(17) 0.0267(16) 0.0125(13) -0.0022(12) 0.0005(13)
Ni3 0.0296(17) 0.0419(18) 0.0246(15) 0.0077(13) -0.0041(12) 0.0008(13)
Ni4 0.046(2) 0.0199(14) 0.0209(14) -0.0002(11) 0.0015(13) 0.0020(13)
Ni5 0.0252(16) 0.0457(18) 0.0203(14) 0.0047(13) -0.0050(11) 0.0001(13)
Ni6 0.038(2) 0.0146(14) 0.0125(13) -0.0051(11) 0.0030(12) 0.0000(13)
O1 0.038(9) 0.035(8) 0.008(6) -0.003(6) -0.003(6) 0.027(7)
O2 0.045(10) 0.026(8) 0.028(8) -0.011(7) -0.031(7) -0.016(7)
O3 0.029(8) 0.021(7) 0.014(6) -0.015(6) -0.009(6) 0.000(6)
O4 0.035(9) 0.023(7) 0.020(7) -0.004(6) 0.002(6) 0.010(6)
O5 0.023(8) 0.028(8) 0.025(8) 0.002(6) -0.006(6) -0.009(6)
O6 0.041(10) 0.035(9) 0.018(7) -0.002(7) 0.010(7) 0.006(7)
O2A 0.053(11) 0.014(7) 0.031(8) -0.017(6) 0.000(8) -0.006(7)
C1A 0.055(17) 0.016(10) 0.044(15) 0.002(10) 0.036(13) 0.005(10)
C2A 0.036(14) 0.023(11) 0.044(14) 0.017(11) -0.002(11) -0.002(10)
C3A 0.051(17) 0.026(12) 0.043(15) -0.022(11) 0.014(12) -0.008(11)
C4A 0.07(2) 0.054(17) 0.024(12) 0.013(12) 0.014(12) 0.042(15)
C5A 0.033(15) 0.031(13) 0.065(18) -0.018(12) 0.010(13) -0.011(11)
C6A 0.027(14) 0.048(16) 0.057(17) 0.007(14) 0.000(12) 0.002(11)
C7A 0.09(3) 0.07(2) 0.026(14) 0.010(14) -0.011(15) 0.017(19)
C8A 0.041(17) 0.043(15) 0.052(17) 0.001(13) 0.012(13) -0.004(13)
C9A 0.045(16) 0.040(14) 0.034(13) 0.014(11) 0.012(11) 0.031(12)
C10A 0.043(17) 0.033(14) 0.068(19) 0.024(13) 0.006(14) 0.002(12)
C11A 0.054(18) 0.034(14) 0.037(14) -0.002(11) -0.004(12) -0.018(12)
N1A 0.067(15) 0.008(8) 0.040(12) 0.004(8) 0.016(11) 0.012(9)
C12A 0.20(4) 0.031(16) 0.05(2) 0.027(15) 0.06(3) 0.02(2)
C13A 0.033(15) 0.045(15) 0.061(18) -0.020(13) 0.032(13) -0.004(11)
C14A 0.061(17) 0.010(10) 0.036(13) -0.017(10) 0.021(12) -0.006(10)
O14A 0.043(10) 0.026(8) 0.025(8) -0.007(7) -0.001(7) -0.007(7)
C15A 0.031(13) 0.029(12) 0.024(11) -0.014(9) -0.020(9) -0.002(9)
O15A 0.033(9) 0.061(11) 0.020(8) 0.024(8) 0.011(7) 0.025(8)
O2B 0.055(13) 0.067(13) 0.032(10) 0.021(9) 0.014(9) 0.001(10)
C1B 0.07(2) 0.057(18) 0.025(13) -0.002(12) -0.009(13) -0.013(15)
C2B 0.018(12) 0.033(13) 0.08(2) 0.025(14) -0.021(12) -0.012(10)
C3B 0.09(3) 0.07(2) 0.14(3) 0.08(2) 0.09(2) 0.06(2)
C4B 0.054(19) 0.069(19) 0.023(12) -0.006(13) 0.010(12) -0.028(15)
C5B 0.063(19) 0.051(16) 0.020(11) -0.022(11) -0.008(11) -0.020(14)
C6B 0.059(19) 0.031(14) 0.058(18) -0.005(13) 0.011(15) -0.021(13)
C7B 0.013(12) 0.067(19) 0.068(19) 0.019(15) -0.020(12) -0.012(12)
C8B 0.09(3) 0.09(3) 0.08(3) 0.06(2) 0.03(2) 0.04(2)
C9B 0.023(13) 0.053(16) 0.039(14) 0.013(12) 0.003(10) 0.010(11)
C10B 0.010(11) 0.060(17) 0.070(19) 0.010(15) 0.023(12) 0.008(11)
C11B 0.052(19) 0.07(2) 0.039(15) 0.030(14) -0.008(13) -0.017(15)
N1B 0.047(13) 0.054(13) 0.005(8) -0.007(8) 0.001(8) -0.013(10)
C12B 0.07(2) 0.08(2) 0.07(2) 0.044(19) 0.018(17) 0.025(19)
C13B 0.034(16) 0.10(2) 0.045(16) 0.017(16) -0.011(13) -0.008(16)
C14B 0.10(2) 0.020(11) 0.013(10) -0.011(9) -0.008(12) -0.013(13)
O14B 0.029(9) 0.045(10) 0.030(8) -0.015(7) -0.011(7) 0.015(7)
C15B 0.026(12) 0.016(10) 0.033(12) 0.001(9) -0.005(9) 0.004(8)
O15B 0.030(9) 0.039(9) 0.026(8) 0.006(7) -0.021(7) -0.002(7)
O2C 0.042(11) 0.056(11) 0.036(10) 0.009(8) -0.010(8) -0.030(9)
C1C 0.07(2) 0.035(14) 0.031(13) 0.003(11) 0.011(13) -0.011(13)
C2C 0.018(12) 0.052(16) 0.048(15) 0.018(13) -0.005(11) -0.001(11)
C3C 0.055(18) 0.032(14) 0.050(16) -0.008(12) 0.012(14) -0.003(12)
C4C 0.043(17) 0.037(15) 0.065(19) -0.006(14) -0.010(14) -0.007(12)
C5C 0.09(3) 0.044(17) 0.10(3) -0.026(18) 0.05(2) -0.015(17)
C6C 0.05(3) 0.37(10) 0.16(5) 0.17(6) -0.02(3) -0.09(4)
C7C 0.07(3) 0.032(16) 0.13(4) -0.01(2) 0.01(2) 0.010(16)
C8C 0.023(16) 0.11(3) 0.10(3) 0.04(2) -0.015(16) -0.010(16)
C9C 0.025(13) 0.023(12) 0.070(18) -0.002(12) -0.001(12) -0.001(10)
C10C 0.045(17) 0.039(15) 0.059(18) -0.013(13) 0.014(14) -0.010(12)
C11C 0.028(14) 0.040(14) 0.052(16) -0.003(12) -0.002(12) -0.004(11)
N1C 0.068(18) 0.09(2) 0.035(13) 0.035(13) 0.034(12) 0.027(15)
C12C 0.05(2) 0.21(5) 0.07(2) 0.12(3) -0.010(17) -0.02(3)
C13C 0.07(2) 0.029(13) 0.027(12) -0.008(10) 0.004(12) 0.006(12)
C14C 0.043(16) 0.056(16) 0.025(12) -0.022(12) 0.005(11) 0.005(12)
O14C 0.035(10) 0.058(11) 0.037(10) 0.022(9) -0.004(8) 0.000(8)
C15C 0.031(13) 0.049(15) 0.025(11) -0.016(11) -0.022(10) 0.010(11)
O15C 0.038(10) 0.053(10) 0.023(8) -0.007(7) 0.007(7) 0.031(8)
O2D 0.046(11) 0.037(9) 0.030(9) -0.005(7) 0.008(8) 0.002(8)
C1D 0.09(2) 0.056(17) 0.022(12) 0.020(12) -0.021(14) -0.052(17)
C2D 0.024(13) 0.051(15) 0.029(12) 0.018(11) -0.007(10) -0.015(11)
C3D 0.07(2) 0.055(18) 0.046(17) 0.024(14) 0.032(15) 0.020(16)
C4D 0.048(18) 0.057(18) 0.036(14) 0.014(13) 0.006(12) 0.002(14)
C5D 0.009(14) 0.14(4) 0.27(6) 0.17(4) -0.02(2) 0.008(18)
C6D 0.048(18) 0.014(11) 0.11(3) 0.001(14) 0.028(17) 0.007(11)
C7D 0.026(14) 0.034(14) 0.074(19) 0.000(13) -0.015(13) 0.003(11)
C8D 0.041(17) 0.042(15) 0.065(19) -0.012(14) 0.002(14) 0.001(12)
C9D 0.034(15) 0.058(17) 0.050(16) 0.028(14) -0.008(12) -0.008(13)
C10D 0.052(17) 0.022(11) 0.033(13) -0.007(10) -0.003(11) 0.004(11)
C11D 0.18(4) 0.38(8) 0.027(16) 0.12(3) 0.07(2) 0.24(5)
N1D 0.20(4) 0.022(11) 0.10(2) 0.034(13) -0.16(3) -0.064(17)
C12D 0.051(15) 0.014(10) 0.017(10) -0.002(8) -0.009(9) -0.017(9)
C13D 0.051(17) 0.052(16) 0.026(12) 0.023(12) -0.002(11) 0.003(13)
C14D 0.053(16) 0.031(12) 0.013(10) -0.016(9) -0.005(10) -0.029(11)
O14D 0.039(10) 0.050(10) 0.036(9) 0.030(8) -0.001(8) -0.009(8)
C15D 0.038(14) 0.054(15) 0.008(9) 0.008(10) -0.004(9) -0.003(11)
O15D 0.027(8) 0.033(8) 0.016(7) 0.003(6) -0.002(6) 0.007(6)
O2E 0.027(9) 0.035(9) 0.031(8) -0.008(7) 0.006(7) 0.004(7)
C1E 0.038(15) 0.055(16) 0.024(12) -0.001(12) 0.003(10) -0.018(12)
C2E 0.035(14) 0.024(11) 0.030(12) 0.000(10) 0.002(10) -0.002(10)
C3E 0.037(15) 0.037(14) 0.047(15) -0.011(12) -0.014(12) -0.001(11)
C4E 0.045(17) 0.030(13) 0.061(17) 0.009(12) -0.017(13) 0.011(12)
C5E 0.024(15) 0.018(13) 0.22(5) 0.01(2) -0.04(2) 0.002(11)
C6E 0.05(2) 0.09(3) 0.13(3) -0.04(2) -0.06(2) -0.02(2)
C7E 0.25(6) 0.035(19) 0.10(3) 0.03(2) 0.05(4) 0.07(3)
C8E 0.15(4) 0.06(2) 0.12(3) 0.05(2) -0.01(3) -0.08(2)
C9E 0.024(14) 0.033(13) 0.072(19) 0.010(13) -0.011(12) -0.008(10)
C10E 0.044(16) 0.041(14) 0.038(14) -0.008(12) 0.001(12) -0.020(12)
C11E 0.019(12) 0.058(15) 0.019(10) -0.012(10) -0.007(9) -0.017(11)
N1E 0.041(12) 0.044(12) 0.013(8) -0.014(8) -0.002(8) -0.009(9)
C12E 0.033(13) 0.027(12) 0.033(12) 0.008(10) 0.007(10) 0.001(10)
C13E 0.035(14) 0.044(14) 0.034(13) 0.005(11) -0.007(11) -0.002(11)
C14E 0.07(2) 0.034(13) 0.018(11) -0.001(10) -0.009(12) -0.003(13)
O14E 0.060(12) 0.032(9) 0.027(8) -0.001(7) 0.004(8) 0.029(8)
C15E 0.027(12) 0.035(12) 0.015(9) 0.004(9) -0.001(8) 0.014(9)
O15E 0.035(9) 0.039(9) 0.014(7) 0.012(6) -0.004(6) 0.013(7)
O2F 0.088(16) 0.041(10) 0.040(10) -0.037(9) 0.027(10) -0.048(10)
C1F 0.020(11) 0.011(9) 0.046(13) -0.003(9) -0.010(9) 0.005(8)
C2F 0.038(15) 0.038(14) 0.038(14) 0.004(11) -0.004(11) 0.018(11)
C3F 0.029(14) 0.043(15) 0.059(17) 0.010(13) -0.008(12) 0.007(11)
C4F 0.046(17) 0.030(13) 0.055(17) 0.006(12) -0.010(13) -0.009(12)
C5F 0.05(2) 0.036(17) 0.21(5) 0.06(2) -0.02(2) -0.005(14)
C6F 0.06(2) 0.022(13) 0.12(3) -0.031(16) 0.01(2) -0.022(13)
C7F 0.07(2) 0.045(17) 0.08(2) 0.011(16) -0.003(18) -0.034(16)
C8F 0.09(3) 0.06(2) 0.07(2) 0.047(17) -0.051(19) -0.036(18)
C9F 0.07(2) 0.08(2) 0.09(3) 0.06(2) 0.035(19) 0.044(19)
C10F 0.025(14) 0.054(17) 0.08(2) -0.019(15) -0.023(14) -0.013(12)
C11F 0.08(2) 0.037(14) 0.043(16) 0.000(12) 0.025(15) -0.031(14)
N1F 0.041(13) 0.049(13) 0.027(10) 0.001(9) 0.008(9) 0.008(10)
C12F 0.07(2) 0.023(12) 0.020(11) -0.023(10) -0.009(12) -0.006(12)
C13F 0.06(2) 0.017(12) 0.08(2) 0.015(13) 0.016(16) 0.008(12)
C14F 0.08(2) 0.044(16) 0.08(2) 0.035(16) -0.063(18) -0.024(15)
O14F 0.051(11) 0.028(8) 0.032(9) 0.003(7) 0.004(8) -0.004(8)
C15F 0.034(14) 0.017(10) 0.052(15) -0.016(10) 0.023(11) -0.011(9)
O15F 0.036(10) 0.076(13) 0.036(10) 0.022(9) 0.021(8) 0.025(9)
O11 0.047(11) 0.048(10) 0.024(8) -0.007(8) 0.008(8) -0.007(8)
O21 0.023(9) 0.036(9) 0.042(10) -0.004(8) -0.003(7) -0.001(7)
N1 0.044(13) 0.038(12) 0.026(10) 0.006(9) -0.018(9) -0.013(10)
O31 0.50(7) 0.37(5) 0.26(4) -0.33(4) -0.36(5) 0.42(5)
O12 0.044(11) 0.050(11) 0.039(10) 0.012(9) -0.001(8) -0.014(9)
O22 0.049(11) 0.041(10) 0.029(9) -0.003(8) -0.016(8) -0.024(8)
N2 0.059(14) 0.035(11) 0.020(9) -0.016(9) -0.002(9) 0.037(10)
O32 0.16(2) 0.037(11) 0.029(10) 0.015(9) 0.021(12) 0.047(12)
O13 0.034(10) 0.034(9) 0.047(10) -0.005(8) 0.006(8) 0.007(7)
O23 0.072(13) 0.038(10) 0.017(8) 0.004(7) 0.015(8) 0.008(9)
N3 0.062(16) 0.035(12) 0.021(10) 0.005(9) 0.001(10) 0.003(11)
O33 0.12(2) 0.039(11) 0.039(11) -0.004(9) 0.000(12) -0.012(11)
N10 0.058(16) 0.069(16) 0.030(12) -0.019(11) 0.006(11) -0.033(13)
C10 0.045(17) 0.053(16) 0.032(13) -0.020(12) 0.001(12) 0.001(13)
C20 0.053(19) 0.08(2) 0.040(15) -0.017(15) -0.007(13) -0.040(16)
N20 0.076(18) 0.037(12) 0.029(11) 0.001(10) -0.012(11) 0.008(12)
C30 0.030(15) 0.08(2) 0.054(17) 0.036(15) -0.030(12) -0.042(14)
C40 0.019(12) 0.041(13) 0.047(14) -0.007(11) -0.026(10) -0.019(10)
N30 0.16(4) 0.012(13) 0.23(5) -0.01(2) 0.05(3) 0.014(18)
C50 0.07(3) 0.29(7) 0.014(14) -0.01(3) -0.001(15) -0.03(4)
C60 0.26(6) 0.025(16) 0.06(2) 0.009(16) -0.05(3) 0.03(2)
N40 0.14(4) 0.17(4) 0.10(3) 0.10(3) -0.06(2) -0.07(3)
C70 0.14(4) 0.033(15) 0.030(15) 0.004(13) -0.007(18) 0.018(19)
C80 0.12(3) 0.08(2) 0.06(2) -0.011(18) -0.06(2) -0.03(2)
O1G 0.40(8) 0.77(12) 2.0(5) 0.7(2) -0.53(18) -0.514
C1G 0.09(4) 0.27(7) 0.23(6) -0.18(6) -0.13(4) 0.11(4)
C2G 0.46(15) 0.25(9) 1.0(3) -0.40(14) -0.64(19) 0.19(10)
O1W 0.27(5) 0.08(2) 0.35(6) 0.09(3) 0.26(4) 0.11(3)

loop_
_atom_type_symbol
_atom_type_description
_atom_type_scat_dispersion_real
_atom_type_scat_dispersion_imag
_atom_type_scat_source
C C 0.0033 0.0016 'International Tables Vol C Tables 4.2.6.8 and 6.1.1.4'
H H 0.0000 0.0000 'International Tables Vol C Tables 4.2.6.8 and 6.1.1.4'
N N 0.0061 0.0033 'International Tables Vol C Tables 4.2.6.8 and 6.1.1.4'
O O 0.0106 0.0060 'International Tables Vol C Tables 4.2.6.8 and 6.1.1.4'
Ni Ni 0.3393 1.1124 'International Tables Vol C Tables 4.2.6.8 and 6.1.1.4'
Gd Gd -0.1653 3.9035 'International Tables Vol C Tables 4.2.6.8 and 6.1.1.4'

loop_
_geom_angle_atom_site_label_1
_geom_angle_atom_site_label_2
_geom_angle_atom_site_label_3
_geom_angle
Gd12 Gd11 Ni21 112.6(14)
Gd12 Gd11 Gd22 106.8(14)
Ni21 Gd11 Gd22 70.9(7)
Gd12 Gd11 Ni61 90.0(12)
Ni21 Gd11 Ni61 147.7(9)
Gd22 Gd11 Ni61 126.0(8)
Gd12 Gd11 Gd31 99.9(13)
Ni21 Gd11 Gd31 131.5(8)
Gd22 Gd11 Gd31 65.7(5)
Ni61 Gd11 Gd31 60.9(5)
Gd12 Gd11 Gd21 127.7(14)
Ni21 Gd11 Gd21 65.8(6)
Gd22 Gd11 Gd21 20.9(6)
Ni61 Gd11 Gd21 118.9(7)
Gd31 Gd11 Gd21 65.9(4)
Gd12 Gd11 Gd32 109.0(13)
Ni21 Gd11 Gd32 125.3(8)
Gd22 Gd11 Gd32 64.2(5)
Ni61 Gd11 Gd32 61.8(5)
Gd31 Gd11 Gd32 9.1(2)
Gd21 Gd11 Gd32 61.0(4)
Gd11 Gd12 Gd22 51.7(11)
Gd22 Gd21 Gd11 52.1(11)
Gd22 Gd21 Gd32 74.7(11)
Gd11 Gd21 Gd32 60.3(4)
Gd22 Gd21 Gd31 66.2(11)
Gd11 Gd21 Gd31 55.9(4)
Gd32 Gd21 Gd31 8.5(2)
Gd22 Gd21 H14D 138.2
Gd11 Gd21 H14D 97.2
Gd32 Gd21 H14D 117.8
Gd31 Gd21 H14D 124.0
Gd21 Gd22 Gd11 107.0(14)
Gd21 Gd22 Ni21 86.4(13)
Gd11 Gd22 Ni21 53.3(6)
Gd21 Gd22 Gd31 93.5(12)
Gd11 Gd22 Gd31 64.5(5)
Ni21 Gd22 Gd31 114.4(7)
Gd21 Gd22 Gd32 84.1(12)
Gd11 Gd22 Gd32 67.3(5)
Ni21 Gd22 Gd32 113.3(7)
Gd31 Gd22 Gd32 9.5(2)
Gd21 Gd22 Gd12 128.5(14)
Gd11 Gd22 Gd12 21.5(6)
Ni21 Gd22 Gd12 62.5(6)
Gd31 Gd22 Gd12 67.6(5)
Gd32 Gd22 Gd12 73.7(6)
Gd32 Gd31 Gd11 100.2(19)
Gd32 Gd31 Gd22 87.9(18)
Gd11 Gd31 Gd22 49.8(4)
Gd32 Gd31 Gd21 67.7(17)
Gd11 Gd31 Gd21 58.1(4)
Gd22 Gd31 Gd21 20.3(5)
Gd31 Gd32 Gd22 82.6(18)
Gd31 Gd32 Gd11 70.7(18)
Gd22 Gd32 Gd11 48.5(5)
Gd31 Gd32 Gd21 103.8(18)
Gd22 Gd32 Gd21 21.2(5)
Gd11 Gd32 Gd21 58.7(4)
Gd11 Ni21 Gd22 55.8(6)
O1 Gd1 O6 112.3(5)
O1 Gd1 O14E 83.1(5)
O6 Gd1 O14E 144.5(5)
O1 Gd1 O15E 138.0(5)
O6 Gd1 O15E 69.8(5)
O14E Gd1 O15E 77.5(5)
O1 Gd1 O15B 71.6(5)
O6 Gd1 O15B 138.4(5)
O14E Gd1 O15B 76.0(5)
O15E Gd1 O15B 136.2(5)
O1 Gd1 O14B 145.8(5)
O6 Gd1 O14B 83.3(5)
O14E Gd1 O14B 101.8(6)
O15E Gd1 O14B 75.3(5)
O15B Gd1 O14B 76.8(5)
O1 Gd1 O2 70.9(5)
O6 Gd1 O2 75.9(5)
O14E Gd1 O2 139.2(5)
O15E Gd1 O2 141.9(5)
O15B Gd1 O2 66.3(5)
O14B Gd1 O2 84.7(5)
O1 Gd1 O5 74.1(5)
O6 Gd1 O5 70.1(5)
O14E Gd1 O5 85.0(5)
O15E Gd1 O5 67.4(5)
O15B Gd1 O5 142.4(5)
O14B Gd1 O5 139.6(5)
O2 Gd1 O5 115.8(5)
O1 Gd1 Ni1 35.7(3)
O6 Gd1 Ni1 138.4(3)
O14E Gd1 Ni1 72.0(4)
O15E Gd1 Ni1 149.4(4)
O15B Gd1 Ni1 36.6(3)
O14B Gd1 Ni1 113.3(4)
O2 Gd1 Ni1 68.5(3)
O5 Gd1 Ni1 106.7(3)
O1 Gd1 Ni6 137.6(3)
O6 Gd1 Ni6 35.0(3)
O14E Gd1 Ni6 112.8(4)
O15E Gd1 Ni6 35.4(3)
O15B Gd1 Ni6 148.7(3)
O14B Gd1 Ni6 72.0(4)
O2 Gd1 Ni6 107.6(4)
O5 Gd1 Ni6 68.8(3)
Ni1 Gd1 Ni6 172.55(8)
O1 Gd1 Gd2 38.5(4)
O6 Gd1 Gd2 80.2(3)
O14E Gd1 Gd2 121.6(4)
O15E Gd1 Gd2 142.2(3)
O15B Gd1 Gd2 81.6(3)
O14B Gd1 Gd2 124.4(4)
O2 Gd1 Gd2 39.8(3)
O5 Gd1 Gd2 81.2(3)
Ni1 Gd1 Gd2 58.75(6)
Ni6 Gd1 Gd2 114.09(7)
O1 Gd1 Gd3 78.7(3)
O6 Gd1 Gd3 39.5(4)
O14E Gd1 Gd3 122.9(4)
O15E Gd1 Gd3 81.2(3)
O15B Gd1 Gd3 142.5(3)
O14B Gd1 Gd3 122.8(4)
O2 Gd1 Gd3 83.0(4)
O5 Gd1 Gd3 38.0(3)
Ni1 Gd1 Gd3 113.29(7)
Ni6 Gd1 Gd3 59.44(6)
Gd2 Gd1 Gd3 60.95(5)
O15D Gd2 O3 70.6(5)
O15D Gd2 O15A 138.0(5)
O3 Gd2 O15A 138.0(5)
O15D Gd2 O1 141.0(5)
O3 Gd2 O1 71.9(5)
O15A Gd2 O1 70.5(5)
O15D Gd2 O4 67.4(5)
O3 Gd2 O4 69.3(5)
O15A Gd2 O4 141.3(6)
O1 Gd2 O4 108.4(4)
O15D Gd2 O14A 75.8(5)
O3 Gd2 O14A 84.9(5)
O15A Gd2 O14A 77.7(6)
O1 Gd2 O14A 90.7(5)
O4 Gd2 O14A 140.2(5)
O15D Gd2 O2 137.9(5)
O3 Gd2 O2 114.0(5)
O15A Gd2 O2 68.1(6)
O1 Gd2 O2 69.1(5)
O4 Gd2 O2 75.4(5)
O14A Gd2 O2 144.3(5)
O15D Gd2 O14D 79.0(5)
O3 Gd2 O14D 147.6(5)
O15A Gd2 O14D 73.5(5)
O1 Gd2 O14D 139.8(5)
O4 Gd2 O14D 89.0(5)
O14A Gd2 O14D 98.6(6)
O2 Gd2 O14D 81.5(6)
O15D Gd2 Ni3 36.1(4)
O3 Gd2 Ni3 35.4(3)
O15A Gd2 Ni3 149.4(4)
O1 Gd2 Ni3 105.0(4)
O4 Gd2 Ni3 69.4(4)
O14A Gd2 Ni3 72.1(4)
O2 Gd2 Ni3 140.1(4)
O14D Gd2 Ni3 115.1(4)
O15D Gd2 Ni2 149.1(4)
O3 Gd2 Ni2 137.5(3)
O15A Gd2 Ni2 35.6(4)
O1 Gd2 Ni2 69.9(4)
O4 Gd2 Ni2 106.2(4)
O14A Gd2 Ni2 113.2(4)
O2 Gd2 Ni2 33.1(4)
O14D Gd2 Ni2 70.5(4)
Ni3 Gd2 Ni2 172.22(8)
O15D Gd2 Ni1 154.4(3)
O3 Gd2 Ni1 103.9(3)
O15A Gd2 Ni1 35.5(4)
O1 Gd2 Ni1 35.4(3)
O4 Gd2 Ni1 135.5(3)
O14A Gd2 Ni1 78.9(4)
O2 Gd2 Ni1 67.6(4)
O14D Gd2 Ni1 108.4(4)
Ni3 Gd2 Ni1 130.28(9)
Ni2 Gd2 Ni1 48.31(9)
O15D Gd2 Ni4 34.1(3)
O3 Gd2 Ni4 68.3(3)
O15A Gd2 Ni4 153.6(4)
O1 Gd2 Ni4 133.0(3)
O4 Gd2 Ni4 33.5(3)
O14A Gd2 Ni4 109.3(4)
O2 Gd2 Ni4 105.9(4)
O14D Gd2 Ni4 80.3(4)
Ni3 Gd2 Ni4 48.16(8)
Ni2 Gd2 Ni4 131.01(9)
Ni1 Gd2 Ni4 167.52(8)
O5 Gd3 O14F 143.9(5)
O5 Gd3 O4 113.3(5)
O14F Gd3 O4 84.0(5)
O5 Gd3 O15C 138.8(5)
O14F Gd3 O15C 76.0(5)
O4 Gd3 O15C 69.9(5)
O5 Gd3 O14C 82.7(5)
O14F Gd3 O14C 101.3(6)
O4 Gd3 O14C 144.9(5)
O15C Gd3 O14C 77.7(5)
O5 Gd3 O3 75.0(5)
O14F Gd3 O3 140.6(5)
O4 Gd3 O3 69.2(5)
O15C Gd3 O3 68.1(5)
O14C Gd3 O3 86.6(5)
O5 Gd3 O6 69.7(5)
O14F Gd3 O6 87.6(5)
O4 Gd3 O6 72.2(5)
O15C Gd3 O6 140.0(5)
O14C Gd3 O6 142.0(5)
O3 Gd3 O6 109.7(5)
O5 Gd3 O15F 68.5(5)
O14F Gd3 O15F 77.3(6)
O4 Gd3 O15F 136.7(6)
O15C Gd3 O15F 138.9(5)
O14C Gd3 O15F 77.6(6)
O3 Gd3 O15F 141.6(6)
O6 Gd3 O15F 68.4(5)
O5 Gd3 Ni4 139.3(4)
O14F Gd3 Ni4 72.1(4)
O4 Gd3 Ni4 34.7(3)
O15C Gd3 Ni4 36.1(4)
O14C Gd3 Ni4 113.7(4)
O3 Gd3 Ni4 69.5(3)
O6 Gd3 Ni4 104.2(4)
O15F Gd3 Ni4 148.8(4)
O5 Gd3 Ni5 34.3(4)
O14F Gd3 Ni5 112.0(4)
O4 Gd3 Ni5 137.3(3)
O15C Gd3 Ni5 150.7(4)
O14C Gd3 Ni5 73.1(4)
O3 Gd3 Ni5 107.2(3)
O6 Gd3 Ni5 69.3(4)
O15F Gd3 Ni5 34.8(4)
Ni4 Gd3 Ni5 171.68(8)
O5 Gd3 Gd1 40.0(3)
O14F Gd3 Gd1 124.6(4)
O4 Gd3 Gd1 78.3(3)
O15C Gd3 Gd1 140.2(3)
O14C Gd3 Gd1 122.7(4)
O3 Gd3 Gd1 78.6(3)
O6 Gd3 Gd1 37.0(3)
O15F Gd3 Gd1 80.9(4)
Ni4 Gd3 Gd1 111.94(7)
Ni5 Gd3 Gd1 59.73(6)
O5 Gd3 Gd2 81.2(4)
O14F Gd3 Gd2 122.0(4)
O4 Gd3 Gd2 38.0(3)
O15C Gd3 Gd2 80.7(3)
O14C Gd3 Gd2 124.4(4)
O3 Gd3 Gd2 37.8(3)
O6 Gd3 Gd2 77.6(3)
O15F Gd3 Gd2 140.3(4)
Ni4 Gd3 Gd2 58.56(6)
Ni5 Gd3 Gd2 113.97(7)
Gd1 Gd3 Gd2 59.46(4)
N1A Ni1 O2A 92.8(7)
N1A Ni1 O15A 80.9(7)
O2A Ni1 O15A 170.4(7)
N1A Ni1 O1 96.3(7)
O2A Ni1 O1 92.1(6)
O15A Ni1 O1 81.4(6)
N1A Ni1 O15B 171.9(7)
O2A Ni1 O15B 94.9(6)
O15A Ni1 O15B 91.1(6)
O1 Ni1 O15B 80.8(6)
N1A Ni1 O11 94.0(7)
O2A Ni1 O11 94.7(6)
O15A Ni1 O11 93.0(6)
O1 Ni1 O11 167.4(6)
O15B Ni1 O11 88.0(6)
N1A Ni1 Ni2 126.2(6)
O2A Ni1 Ni2 140.8(4)
O15A Ni1 Ni2 46.6(5)
O1 Ni1 Ni2 87.7(5)
O15B Ni1 Ni2 46.4(4)
O11 Ni1 Ni2 80.3(4)
N1A Ni1 Gd1 135.5(6)
O2A Ni1 Gd1 88.4(4)
O15A Ni1 Gd1 91.0(4)
O1 Ni1 Gd1 39.2(4)
O15B Ni1 Gd1 42.4(4)
O11 Ni1 Gd1 130.3(4)
Ni2 Ni1 Gd1 67.34(9)
N1A Ni1 Gd2 83.3(5)
O2A Ni1 Gd2 131.5(5)
O15A Ni1 Gd2 40.8(4)
O1 Ni1 Gd2 41.0(4)
O15B Ni1 Gd2 89.6(4)
O11 Ni1 Gd2 133.7(4)
Ni2 Ni1 Gd2 65.41(9)
Gd1 Ni1 Gd2 63.73(6)
O2 Ni2 N1B 98.8(7)
O2 Ni2 O2B 94.1(7)
N1B Ni2 O2B 92.7(8)
O2 Ni2 O15B 80.0(6)
N1B Ni2 O15B 81.0(7)
O2B Ni2 O15B 170.6(7)
O2 Ni2 O15A 82.2(5)
N1B Ni2 O15A 172.9(7)
O2B Ni2 O15A 94.2(7)
O15B Ni2 O15A 92.2(6)
O2 Ni2 O21 170.7(6)
N1B Ni2 O21 88.3(7)
O2B Ni2 O21 91.6(7)
O15B Ni2 O21 95.3(6)
O15A Ni2 O21 90.1(6)
O2 Ni2 Ni1 87.7(4)
N1B Ni2 Ni1 125.9(6)
O2B Ni2 Ni1 140.6(6)
O15B Ni2 Ni1 47.2(4)
O15A Ni2 Ni1 47.0(4)
O21 Ni2 Ni1 83.2(4)
O2 Ni2 Gd2 41.6(4)
N1B Ni2 Gd2 140.4(6)
O2B Ni2 Gd2 89.6(5)
O15B Ni2 Gd2 90.7(4)
O15A Ni2 Gd2 41.3(4)
O21 Ni2 Gd2 131.3(4)
Ni1 Ni2 Gd2 66.28(10)
N1C Ni3 O2C 90.4(10)
N1C Ni3 O3 97.5(8)
O2C Ni3 O3 92.5(6)
N1C Ni3 O15C 84.6(10)
O2C Ni3 O15C 170.2(7)
O3 Ni3 O15C 79.9(5)
N1C Ni3 O15D 175.4(9)
O2C Ni3 O15D 94.1(6)
O3 Ni3 O15D 81.6(5)
O15C Ni3 O15D 90.8(6)
N1C Ni3 O12 92.1(8)
O2C Ni3 O12 93.0(7)
O3 Ni3 O12 168.8(6)
O15C Ni3 O12 95.5(7)
O15D Ni3 O12 88.3(6)
N1C Ni3 Ni4 129.5(9)
O2C Ni3 Ni4 139.8(5)
O3 Ni3 Ni4 87.3(4)
O15C Ni3 Ni4 46.7(5)
O15D Ni3 Ni4 46.1(4)
O12 Ni3 Ni4 82.2(5)
N1C Ni3 Gd2 138.6(6)
O2C Ni3 Gd2 86.8(5)
O3 Ni3 Gd2 41.5(4)
O15C Ni3 Gd2 91.4(4)
O15D Ni3 Gd2 41.3(4)
O12 Ni3 Gd2 129.3(5)
Ni4 Ni3 Gd2 66.96(10)
N1D Ni4 O2D 86.0(12)
N1D Ni4 O4 98.2(9)
O2D Ni4 O4 93.3(6)
N1D Ni4 O15D 87.3(12)
O2D Ni4 O15D 169.5(7)
O4 Ni4 O15D 79.7(5)
N1D Ni4 O15C 178.7(10)
O2D Ni4 O15C 94.8(6)
O4 Ni4 O15C 82.7(6)
O15D Ni4 O15C 92.1(6)
N1D Ni4 O22 90.7(9)
O2D Ni4 O22 96.4(7)
O4 Ni4 O22 167.2(6)
O15D Ni4 O22 91.7(6)
O15C Ni4 O22 88.2(6)
N1D Ni4 Ni3 132.2(11)
O2D Ni4 Ni3 141.1(5)
O4 Ni4 Ni3 88.1(4)
O15D Ni4 Ni3 47.2(4)
O15C Ni4 Ni3 46.9(4)
O22 Ni4 Ni3 79.1(4)
N1D Ni4 Gd3 138.7(7)
O2D Ni4 Gd3 88.0(5)
O4 Ni4 Gd3 41.4(4)
O15D Ni4 Gd3 91.8(4)
O15C Ni4 Gd3 42.3(4)
O22 Ni4 Gd3 130.5(5)
Ni3 Ni4 Gd3 67.88(9)
N1D Ni4 Gd2 90.3(10)
O2D Ni4 Gd2 132.3(5)
O4 Ni4 Gd2 40.3(4)
O15D Ni4 Gd2 39.7(4)
O15C Ni4 Gd2 89.9(4)
O22 Ni4 Gd2 131.2(4)
Ni3 Ni4 Gd2 64.88(9)
Gd3 Ni4 Gd2 64.68(7)
N1E Ni5 O2E 92.5(7)
N1E Ni5 O5 97.7(7)
O2E Ni5 O5 91.8(6)
N1E Ni5 O15F 172.4(8)
O2E Ni5 O15F 95.1(7)
O5 Ni5 O15F 82.3(6)
N1E Ni5 O15E 81.1(7)
O2E Ni5 O15E 169.1(6)
O5 Ni5 O15E 80.4(5)
O15F Ni5 O15E 91.4(6)
N1E Ni5 O13 88.9(7)
O2E Ni5 O13 97.1(6)
O5 Ni5 O13 168.7(6)
O15F Ni5 O13 90.0(6)
O15E Ni5 O13 91.6(6)
N1E Ni5 Ni6 125.5(6)
O2E Ni5 Ni6 141.6(5)
O5 Ni5 Ni6 88.4(4)
O15F Ni5 Ni6 46.9(5)
O15E Ni5 Ni6 46.4(4)
O13 Ni5 Ni6 80.3(4)
N1E Ni5 Gd3 138.0(5)
O2E Ni5 Gd3 88.1(4)
O5 Ni5 Gd3 40.3(4)
O15F Ni5 Gd3 42.8(5)
O15E Ni5 Gd3 90.7(4)
O13 Ni5 Gd3 132.8(4)
Ni6 Ni5 Gd3 67.85(9)
N1F Ni6 O15F 80.8(8)
N1F Ni6 O15E 171.6(7)
O15F Ni6 O15E 91.0(6)
N1F Ni6 O6 99.6(7)
O15F Ni6 O6 81.6(6)
O15E Ni6 O6 80.4(6)
N1F Ni6 O2F 94.0(8)
O15F Ni6 O2F 167.7(7)
O15E Ni6 O2F 94.4(7)
O6 Ni6 O2F 88.4(6)
N1F Ni6 O23 90.2(7)
O15F Ni6 O23 95.2(7)
O15E Ni6 O23 89.2(6)
O6 Ni6 O23 169.0(6)
O2F Ni6 O23 95.8(7)
N1F Ni6 Ni5 124.1(6)
O15F Ni6 Ni5 45.4(5)
O15E Ni6 Ni5 47.5(4)
O6 Ni6 Ni5 87.9(4)
O2F Ni6 Ni5 141.8(5)
O23 Ni6 Ni5 82.5(5)
N1F Ni6 Gd1 138.9(5)
O15F Ni6 Gd1 91.0(5)
O15E Ni6 Gd1 41.8(4)
O6 Ni6 Gd1 39.3(4)
O2F Ni6 Gd1 85.7(5)
O23 Ni6 Gd1 130.8(4)
Ni5 Ni6 Gd1 67.98(9)
Ni1 O1 Gd1 105.1(5)
Ni1 O1 Gd2 103.6(6)
Gd1 O1 Gd2 105.0(6)
Ni1 O1 H1 114.0
Gd1 O1 H1 114.0
Gd2 O1 H1 114.0
Ni2 O2 Gd1 108.3(7)
Ni2 O2 Gd2 105.3(6)
Gd1 O2 Gd2 100.6(5)
Ni2 O2 H2 113.8
Gd1 O2 H2 113.8
Gd2 O2 H2 113.8
Ni3 O3 Gd2 103.1(6)
Ni3 O3 Gd3 106.0(6)
Gd2 O3 Gd3 104.0(5)
Ni3 O3 H3 114.2
Gd2 O3 H3 114.2
Gd3 O3 H3 114.2
Ni4 O4 Gd3 103.9(6)
Ni4 O4 Gd2 106.2(6)
Gd3 O4 Gd2 104.3(5)
Ni4 O4 H4 113.8
Gd3 O4 H4 113.8
Gd2 O4 H4 113.8
Ni5 O5 Gd3 105.4(6)
Ni5 O5 Gd1 106.2(6)
Gd3 O5 Gd1 102.0(5)
Ni5 O5 H5 114.0
Gd3 O5 H5 114.0
Gd1 O5 H5 114.0
Ni6 O6 Gd1 105.7(6)
Ni6 O6 Gd3 104.6(6)
Gd1 O6 Gd3 103.5(6)
Ni6 O6 H6 114.0
Gd1 O6 H6 114.0
Gd3 O6 H6 114.0
C2A O2A Ni1 125.2(15)
C9A C1A C2A 121(2)
C9A C1A C11A 117(2)
C2A C1A C11A 123(2)
O2A C2A C3A 119(2)
O2A C2A C1A 125(2)
C3A C2A C1A 115(2)
C4A C3A C2A 129(3)
C4A C3A H3A 115.6
C2A C3A H3A 115.6
C3A C4A C10A 118(2)
C3A C4A H4A 121.1
C10A C4A H4A 121.1
C10A C5A C6A 115(3)
C10A C5A H5A 122.4
C6A C5A H5A 122.4
C7A C6A C5A 115(2)
C7A C6A H6A 122.4
C5A C6A H6A 122.4
C8A C7A C6A 132(3)
C8A C7A H7A 114.1
C6A C7A H7A 114.1
C7A C8A C9A 117(2)
C7A C8A H8A 121.7
C9A C8A H8A 121.7
C1A C9A C10A 124(2)
C1A C9A C8A 125(2)
C10A C9A C8A 111(2)
C5A C10A C9A 130(3)
C5A C10A C4A 117(2)
C9A C10A C4A 113(2)
N1A C11A C1A 125(2)
N1A C11A H11A 117.5
C1A C11A H11A 117.5
C11A N1A C12A 115(2)
C11A N1A Ni1 125.3(17)
C12A N1A Ni1 120(2)
C14A C12A N1A 114(3)
C14A C12A C13A 110(3)
N1A C12A C13A 116(2)
C14A C12A C15A 108(2)
N1A C12A C15A 104(2)
C13A C12A C15A 104(3)
C12A C14A O14A 116(2)
C12A C14A H14G 108.3
O14A C14A H14G 108.2
C12A C14A H14H 108.2
O14A C14A H14H 108.2
H14G C14A H14H 107.4
C14A O14A Gd2 132.3(13)
C14A O14A H14A 113.9
Gd2 O14A H14A 113.9
O15A C15A C12A 108.9(19)
O15A C15A H15A 109.9
C12A C15A H15A 109.8
O15A C15A H15B 109.9
C12A C15A H15B 110.0
H15A C15A H15B 108.3
C15A O15A Ni2 128.4(12)
C15A O15A Ni1 105.4(13)
Ni2 O15A Ni1 86.5(5)
C15A O15A Gd2 121.2(12)
Ni2 O15A Gd2 103.1(7)
Ni1 O15A Gd2 103.7(6)
C2B O2B Ni2 127.3(17)
C9B C1B C11B 121(2)
C9B C1B C2B 120(2)
C11B C1B C2B 119(2)
O2B C2B C3B 123(3)
O2B C2B C1B 124(2)
C3B C2B C1B 113(3)
C4B C3B C2B 126(4)
C4B C3B H3B 117.1
C2B C3B H3B 117.1
C3B C4B C10B 121(3)
C3B C4B H4B 119.4
C10B C4B H4B 119.3
C6B C5B C10B 117(2)
C6B C5B H5B 121.3
C10B C5B H5B 121.3
C7B C6B C5B 121(2)
C7B C6B H6B 119.4
C5B C6B H6B 119.4
C8B C7B C6B 123(3)
C8B C7B H7B 118.7
C6B C7B H7B 118.6
C7B C8B C9B 119(3)
C7B C8B H8B 120.3
C9B C8B H8B 120.3
C10B C9B C1B 117(2)
C10B C9B C8B 119(3)
C1B C9B C8B 123(3)
C4B C10B C9B 122(3)
C4B C10B C5B 119(2)
C9B C10B C5B 119(3)
N1B C11B C1B 132(2)
N1B C11B H11B 114.2
C1B C11B H11B 114.2
C11B N1B C12B 125(2)
C11B N1B Ni2 123.3(17)
C12B N1B Ni2 110.6(18)
C15B C12B N1B 114(3)
C15B C12B C13B 117(3)
N1B C12B C13B 113(3)
C15B C12B C14B 104(2)
N1B C12B C14B 100(2)
C13B C12B C14B 105(3)
O14B C14B C12B 114.4(18)
O14B C14B H14I 108.7
C12B C14B H14I 108.7
O14B C14B H14J 108.7
C12B C14B H14J 108.7
H14I C14B H14J 107.6
C14B O14B Gd1 135.0(12)
C14B O14B H14B 112.5
Gd1 O14B H14B 112.5
O15B C15B C12B 115(2)
O15B C15B H15C 108.6
C12B C15B H15C 108.6
O15B C15B H15D 108.6
C12B C15B H15D 108.7
H15C C15B H15D 107.6
C15B O15B Ni2 108.2(13)
C15B O15B Ni1 132.0(13)
Ni2 O15B Ni1 86.5(6)
C15B O15B Gd1 117.4(13)
Ni2 O15B Gd1 105.2(6)
Ni1 O15B Gd1 101.1(6)
C2C O2C Ni3 126.9(18)
C2C C1C C11C 121(2)
C2C C1C C9C 123(2)
C11C C1C C9C 117(2)
O2C C2C C1C 128(3)
O2C C2C C3C 114(2)
C1C C2C C3C 118(2)
C4C C3C C2C 120(3)
C4C C3C H3C 119.8
C2C C3C H3C 119.8
C3C C4C C10C 120(3)
C3C C4C H4C 120.2
C10C C4C H4C 120.2
C10C C5C C6C 110(3)
C10C C5C H5C 124.8
C6C C5C H5C 124.9
C7C C6C C5C 127(5)
C7C C6C H6C 116.7
C5C C6C H6C 116.6
C6C C7C C8C 120(4)
C6C C7C H7C 119.9
C8C C7C H7C 120.0
C9C C8C C7C 119(3)
C9C C8C H8C 120.4
C7C C8C H8C 120.4
C10C C9C C8C 119(2)
C10C C9C C1C 118(2)
C8C C9C C1C 123(3)
C9C C10C C4C 121(2)
C9C C10C C5C 124(3)
C4C C10C C5C 115(2)
N1C C11C C1C 127(3)
N1C C11C H11C 116.4
C1C C11C H11C 116.4
C11C N1C C12C 117(2)
C11C N1C Ni3 126(2)
C12C N1C Ni3 117(2)
C13C C12C C14C 109(3)
C13C C12C N1C 110(3)
C14C C12C N1C 112(3)
C13C C12C C15C 109(2)
C14C C12C C15C 112(3)
N1C C12C C15C 103(2)
C12C C14C O14C 111(2)
C12C C14C H14K 109.5
O14C C14C H14K 109.4
C12C C14C H14L 109.3
O14C C14C H14L 109.4
H14K C14C H14L 108.0
C14C O14C Gd3 138.4(14)
C14C O14C H14C 110.8
Gd3 O14C H14C 110.8
O15C C15C C12C 112(2)
O15C C15C H15E 109.3
C12C C15C H15E 109.3
O15C C15C H15F 109.4
C12C C15C H15F 109.3
H15E C15C H15F 108.0
C15C O15C Ni4 130.5(15)
C15C O15C Ni3 103.9(12)
Ni4 O15C Ni3 86.5(5)
C15C O15C Gd3 120.8(13)
Ni4 O15C Gd3 101.5(6)
Ni3 O15C Gd3 105.6(6)
C2D O2D Ni4 123.6(16)
C2D C1D C9D 125(3)
C2D C1D C11D 113(2)
C9D C1D C11D 122(3)
O2D C2D C1D 129(2)
O2D C2D C3D 116(2)
C1D C2D C3D 115(2)
C4D C3D C2D 120(3)
C4D C3D H3D 119.7
C2D C3D H3D 119.8
C3D C4D C10D 124(3)
C3D C4D H4D 118.1
C10D C4D H4D 118.0
C6D C5D C10D 121(5)
C6D C5D H5D 119.8
C10D C5D H5D 119.7
C7D C6D C5D 125(3)
C7D C6D H6D 117.8
C5D C6D H6D 117.7
C6D C7D C8D 118(3)
C6D C7D H7D 121.1
C8D C7D H7D 121.0
C7D C8D C9D 121(2)
C7D C8D H8D 119.5
C9D C8D H8D 119.4
C10D C9D C1D 116(3)
C10D C9D C8D 118(2)
C1D C9D C8D 126(3)
C4D C10D C9D 119(2)
C4D C10D C5D 124(3)
C9D C10D C5D 116(3)
N1D C11D C1D 103(3)
N1D C11D C12D 69(4)
C1D C11D C12D 171(3)
N1D C11D H11D 130.7
C1D C11D H11D 126.4
C12D C11D H11D 61.5
C11D N1D Ni4 158(3)
C11D N1D C12D 75(4)
Ni4 N1D C12D 123.0(12)
C13D C12D C15D 109.5(17)
C13D C12D C14D 105.4(19)
C15D C12D C14D 105.5(16)
C13D C12D N1D 119.8(18)
C15D C12D N1D 95.5(17)
C14D C12D N1D 119.6(14)
C13D C12D C11D 104.8(18)
C15D C12D C11D 131(2)
C14D C12D C11D 97.8(15)
N1D C12D C11D 36.1(14)
C12D C13D H13J 110.0
C12D C13D H13K 109.9
H13J C13D H13K 109.5
C12D C13D H13L 108.7
H13J C13D H13L 109.4
H13K C13D H13L 109.4
O14D C14D C12D 110.8(19)
O14D C14D H14M 109.6
C12D C14D H14M 109.6
O14D C14D H14N 109.2
C12D C14D H14N 109.6
H14M C14D H14N 108.0
C14D O14D Gd2 134.7(13)
C14D O14D H14D 112.9
Gd2 O14D H14D 112.4
O15D C15D C12D 112.2(17)
O15D C15D H15G 108.8
C12D C15D H15G 109.6
O15D C15D H15H 109.0
C12D C15D H15H 109.2
H15G C15D H15H 108.0
C15D O15D Ni4 107.5(13)
C15D O15D Ni3 131.8(12)
Ni4 O15D Ni3 86.8(5)
C15D O15D Gd2 116.1(12)
Ni4 O15D Gd2 106.2(6)
Ni3 O15D Gd2 102.6(6)
C2E O2E Ni5 121.6(14)
C2E C1E C11E 122(2)
C2E C1E C9E 122(2)
C11E C1E C9E 115(2)
C1E C2E O2E 131(2)
C1E C2E C3E 120(2)
O2E C2E C3E 108.7(19)
C4E C3E C2E 118(2)
C4E C3E H3E 120.8
C2E C3E H3E 120.9
C10E C4E C3E 119(2)
C10E C4E H4E 120.5
C3E C4E H4E 120.4
C6E C5E C10E 111(3)
C6E C5E H5E 124.2
C10E C5E H5E 124.3
C5E C6E C7E 122(3)
C5E C6E H6E 118.9
C7E C6E H6E 119.0
C8E C7E C6E 121(4)
C8E C7E H7E 119.4
C6E C7E H7E 119.2
C7E C8E C9E 115(4)
C7E C8E H8E 122.4
C9E C8E H8E 122.5
C10E C9E C8E 123(2)
C10E C9E C1E 118(2)
C8E C9E C1E 120(2)
C9E C10E C4E 122(2)
C9E C10E C5E 125(3)
C4E C10E C5E 111(2)
N1E C11E C1E 129(2)
N1E C11E H11E 115.6
C1E C11E H11E 115.6
C11E N1E C12E 120(2)
C11E N1E Ni5 122.9(17)
C12E N1E Ni5 116.6(14)
C14E C12E N1E 106.0(19)
C14E C12E C13E 107.5(19)
N1E C12E C13E 108.3(18)
C14E C12E C15E 117(2)
N1E C12E C15E 106.0(17)
C13E C12E C15E 111.7(18)
C12E C14E O14E 114.6(19)
C12E C14E H14O 108.6
O14E C14E H14O 108.6
C12E C14E H14P 108.6
O14E C14E H14P 108.6
H14O C14E H14P 107.6
C14E O14E Gd1 135.2(13)
C14E O14E H14E 112.4
Gd1 O14E H14E 112.4
O15E C15E C12E 111.5(17)
O15E C15E H15I 109.3
C12E C15E H15I 109.3
O15E C15E H15J 109.3
C12E C15E H15J 109.3
H15I C15E H15J 108.0
C15E O15E Ni6 130.3(13)
C15E O15E Ni5 107.1(12)
Ni6 O15E Ni5 86.0(5)
C15E O15E Gd1 118.2(12)
Ni6 O15E Gd1 102.8(6)
Ni5 O15E Gd1 105.6(6)
C2F O2F Ni6 121.2(17)
C9F C1F C11F 121(2)
C9F C1F C2F 117(2)
C11F C1F C2F 122(2)
O2F C2F C3F 110(2)
O2F C2F C1F 127(2)
C3F C2F C1F 123(2)
C2F C3F C4F 120(2)
C2F C3F H3F 119.9
C4F C3F H3F 119.9
C3F C4F C10F 120(2)
C3F C4F H4F 120.1
C10F C4F H4F 120.1
C6F C5F C10F 116(3)
C6F C5F H5F 121.8
C10F C5F H5F 121.8
C5F C6F C7F 127(3)
C5F C6F H6F 116.3
C7F C6F H6F 116.3
C8F C7F C6F 112(3)
C8F C7F H7F 124.2
C6F C7F H7F 124.3
C7F C8F C9F 132(3)
C7F C8F H8F 114.0
C9F C8F H8F 113.9
C1F C9F C8F 129(3)
C1F C9F C10F 123(2)
C8F C9F C10F 108(3)
C5F C10F C9F 124(3)
C5F C10F C4F 119(2)
C9F C10F C4F 117(2)
N1F C11F C1F 132(3)
N1F C11F H11F 114.1
C1F C11F H11F 114.1
C11F N1F C12F 125(2)
C11F N1F Ni6 123(2)
C12F N1F Ni6 111.7(15)
N1F C12F C15F 113(2)
N1F C12F C14F 113(2)
C15F C12F C14F 109.3(19)
N1F C12F C13F 106.3(18)
C15F C12F C13F 110(2)
C14F C12F C13F 105(2)
C12F C14F O14F 103.5(18)
C12F C14F H14R 111.1
O14F C14F H14R 111.1
C12F C14F H14S 111.0
O14F C14F H14S 111.1
H14R C14F H14S 109.0
C14F O14F Gd3 135.1(14)
C14F O14F H14F 112.5
Gd3 O14F H14F 112.5
O15F C15F C12F 111(2)
O15F C15F H15K 109.4
C12F C15F H15K 109.4
O15F C15F H15L 109.3
C12F C15F H15L 109.3
H15K C15F H15L 108.0
C15F O15F Ni5 130.0(13)
C15F O15F Ni6 107.8(15)
Ni5 O15F Ni6 87.7(6)
C15F O15F Gd3 118.0(14)
Ni5 O15F Gd3 102.4(7)
Ni6 O15F Gd3 104.6(6)
N1 O11 Ni1 118.9(15)
N1 O21 Ni2 121.4(14)
O11 N1 O21 128(2)
O11 N1 O31 94(3)
O21 N1 O31 136(3)
N2 O12 Ni3 124.3(14)
N2 O22 Ni4 127.1(15)
O22 N2 O12 124.3(19)
O22 N2 O32 122(2)
O12 N2 O32 113(2)
N3 O13 Ni5 125.7(14)
N3 O23 Ni6 126.8(15)
O23 N3 O33 117(2)
O23 N3 O13 122.9(19)
O33 N3 O13 120(2)
N10 C10 C20 178(3)
N20 C30 C40 173(4)
C50 N30 C2G 124(4)
C50 N30 H2G3 123.0
C2G N30 H2G3 29.8
N30 C50 C60 173(4)
N40 C70 C80 168(5)
C1G O1G H3G1 124.1
O1G C1G H1G1 78.5
O1G C1G H1G2 123.2
H1G1 C1G H1G2 104.5
N30 C2G H2G1 150.9
N30 C2G H2G2 77.6
H2G1 C2G H2G2 109.5
N30 C2G H2G3 44.0
H2G1 C2G H2G3 109.4
H2G2 C2G H2G3 109.6
C4G C3G H3G1 88.1
C4G C3G H3G2 99.1
H3G1 C3G H3G2 103.2
C4G C3G H3H1 28.3
H3G1 C3G H3H1 59.8
H3G2 C3G H3H1 105.5
C3G C4G H4G1 102.1
C3G C4G H4G2 112.0
H4G1 C4G H4G2 109.5
C3G C4G H4G3 113.9
H4G1 C4G H4G3 109.6
H4G2 C4G H4G3 109.4
C3G C4G H3H1 34.2
H4G1 C4G H3H1 132.6
H4G2 C4G H3H1 106.4
H4G3 C4G H3H1 86.0
C3G C4G H4H1 124.1
H4G1 C4G H4H1 108.7
H4G2 C4G H4H1 100.2
H4G3 C4G H4H1 10.9
H3H1 C4G H4H1 94.2
C4H C3H H3G1 84.2
C4H C3H H3H1 58.5
H3G1 C3H H3H1 67.1
C4H C3H H3H2 146.8
H3G1 C3H H3H2 120.6
H3H1 C3H H3H2 108.3
C4H C3H H4H2 40.2
H3G1 C3H H4H2 118.3
H3H1 C3H H4H2 92.7
H3H2 C3H H4H2 121.0
C4H C3H H3W 13.0
H3G1 C3H H3W 94.1
H3H1 C3H H3W 70.4
H3H2 C3H H3W 142.4
H4H2 C3H H3W 27.4
O2W C4H C3H 126(5)
O2W C4H H3G1 124.7
C3H C4H H3G1 26.9
O2W C4H H4G3 132.0
C3H C4H H4G3 100.3
H3G1 C4H H4G3 102.3
O2W C4H H3H1 161.8
C3H C4H H3H1 40.2
H3G1 C4H H3H1 37.1
H4G3 C4H H3H1 65.7
O2W C4H H4H1 94.5
C3H C4H H4H1 129.8
H3G1 C4H H4H1 140.9
H4G3 C4H H4H1 39.2
H3H1 C4H H4H1 103.7
O2W C4H H4H2 87.6
C3H C4H H4H2 52.6
H3G1 C4H H4H2 76.5
H4G3 C4H H4H2 114.9
H3H1 C4H H4H2 87.1
H4H1 C4H H4H2 109.4
O2W C4H H4H3 33.6
C3H C4H H4H3 120.7
H3G1 C4H H4H3 104.2
H4G3 C4H H4H3 132.3
H3H1 C4H H4H3 134.4
H4H1 C4H H4H3 109.4
H4H2 C4H H4H3 109.5
O2W C4H H3W 56.1
C3H C4H H3W 85.9
H3G1 C4H H3W 106.2
H4G3 C4H H3W 123.5
H3H1 C4H H3W 121.5
H4H1 C4H H3W 95.9
H4H2 C4H H3W 34.5
H4H3 C4H H3W 85.5
C2I O1I H2I2 71.1
C2I O1I H2I3 95.9
H2I2 O1I H2I3 140.5
C2I C1I H1I1 132.3
C2I C1I H1I2 65.7
H1I1 C1I H1I2 107.3
C2I C1I H2I1 39.9
H1I1 C1I H2I1 128.7
H1I2 C1I H2I1 27.4
C2I C1I H2I3 39.8
H1I1 C1I H2I3 118.6
H1I2 C1I H2I3 105.5
H2I1 C1I H2I3 79.4
C2I C1I H2J1 83.8
H1I1 C1I H2J1 83.9
H1I2 C1I H2J1 23.6
H2I1 C1I H2J1 49.5
H2I3 C1I H2J1 121.2
C2I C1I H2J2 16.2
H1I1 C1I H2J2 144.0
H1I2 C1I H2J2 76.0
H2I1 C1I H2J2 48.6
H2I3 C1I H2J2 33.2
H2J1 C1I H2J2 96.7
O1I C2I C1I 101(10)
O1I C2I H1I2 139.4
C1I C2I H1I2 38.9
O1I C2I H2I1 149.9
C1I C2I H2I1 54.1
H1I2 C2I H2I1 17.3
O1I C2I H2I2 72.8
C1I C2I H2I2 131.3
H1I2 C2I H2I2 124.5
H2I1 C2I H2I2 109.5
O1I C2I H2I3 45.9
C1I C2I H2I3 55.9
H1I2 C2I H2I3 94.8
H2I1 C2I H2I3 109.5
H2I2 C2I H2I3 109.5
O1I C2I H1J1 127.4
C1I C2I H1J1 109.2
H1I2 C2I H1J1 83.1
H2I1 C2I H1J1 80.6
H2I2 C2I H1J1 112.3
H2I3 C2I H1J1 130.2
O1I C2I H1J2 125.0
C1I C2I H1J2 133.6
H1I2 C2I H1J2 94.7
H2I1 C2I H1J2 80.1
H2I2 C2I H1J2 66.0
H2I3 C2I H1J2 170.4
H1J1 C2I H1J2 49.7
O1I C2I H2J2 88.1
C1I C2I H2J2 18.2
H1I2 C2I H2J2 51.5
H2I1 C2I H2J2 63.2
H2I2 C2I H2J2 115.1
H2I3 C2I H2J2 47.5
H1J1 C2I H2J2 127.4
H1J2 C2I H2J2 141.8
C4I C3I H3I1 102.7
C4I C3I H3I2 77.5
H3I1 C3I H3I2 105.6
C3I C4I H4I1 134.1
C3I C4I H4I2 105.8
H4I1 C4I H4I2 109.6
C3I C4I H4I3 84.7
H4I1 C4I H4I3 109.4
H4I2 C4I H4I3 109.4
C3I C4I H4J1 126.7
H4I1 C4I H4J1 96.2
H4I2 C4I H4J1 61.3
H4I3 C4I H4J1 58.0
C3I C4I H4J2 119.9
H4I1 C4I H4J2 47.9
H4I2 C4I H4J2 131.1
H4I3 C4I H4J2 62.0
H4J1 C4I H4J2 77.2
C3I C4I H4J3 152.7
H4I1 C4I H4J3 35.9
H4I2 C4I H4J3 73.6
H4I3 C4I H4J3 121.7
H4J1 C4I H4J3 77.9
H4J2 C4I H4J3 73.3
C1J O1J C3J 102(10)
C1J O1J H3I2 61.5
C3J O1J H3I2 46.5
C1J O1J H1J1 45.5
C3J O1J H1J1 139.4
H3I2 O1J H1J1 93.0
C1J O1J H3J2 124.5
C3J O1J H3J2 38.6
H3I2 O1J H3J2 64.0
H1J1 O1J H3J2 130.7
O1J C1J C2J 139(10)
O1J C1J H2I1 157.4
C2J C1J H2I1 30.8
O1J C1J H2I2 140.6
C2J C1J H2I2 79.0
H2I1 C1J H2I2 59.6
O1J C1J H2I3 145.2
C2J C1J H2I3 43.2
H2I1 C1J H2I3 50.3
H2I2 C1J H2I3 49.6
O1J C1J H3I2 61.5
C2J C1J H3I2 115.1
H2I1 C1J H3I2 136.2
H2I2 C1J H3I2 97.5
H2I3 C1J H3I2 86.1
O1J C1J H1J1 43.3
C2J C1J H1J1 99.5
H2I1 C1J H1J1 115.0
H2I2 C1J H1J1 170.8
H2I3 C1J H1J1 134.1
H3I2 C1J H1J1 91.3
O1J C1J H1J2 99.4
C2J C1J H1J2 112.1
H2I1 C1J H1J2 81.5
H2I2 C1J H1J2 62.9
H2I3 C1J H1J2 109.5
H3I2 C1J H1J2 123.3
H1J1 C1J H1J2 109.9
O1J C1J H2J2 162.8
C2J C1J H2J2 31.3
H2I1 C1J H2J2 29.6
H2I2 C1J H2J2 48.6
H2I3 C1J H2J2 20.7
H3I2 C1J H2J2 106.8
H1J1 C1J H2J2 130.8
H1J2 C1J H2J2 97.6
C1J C2J H1I1 162.6
C1J C2J H1I2 115.6
H1I1 C2J H1I2 81.8
C1J C2J H2I1 78.6
H1I1 C2J H2I1 117.2
H1I2 C2J H2I1 42.4
C1J C2J H2I3 90.0
H1I1 C2J H2I3 83.9
H1I2 C2J H2I3 107.3
H2I1 C2J H2I3 88.0
C1J C2J H1J1 30.4
H1I1 C2J H1J1 142.7
H1I2 C2J H1J1 118.0
H2I1 C2J H1J1 96.0
H2I3 C2J H1J1 115.5
C1J C2J H2J1 122.5
H1I1 C2J H2J1 72.1
H1I2 C2J H2J1 32.9
H2I1 C2J H2J1 70.8
H2I3 C2J H2J1 134.5
H1J1 C2J H2J1 106.5
C1J C2J H2J2 96.0
H1I1 C2J H2J2 86.5
H1I2 C2J H2J2 79.1
H2I1 C2J H2J2 61.6
H2I3 C2J H2J2 29.1
H1J1 C2J H2J2 126.3
H2J1 C2J H2J2 109.5
C1J C2J H2J3 108.8
H1I1 C2J H2J3 54.5
H1I2 C2J H2J3 133.7
H2I1 C2J H2J3 169.4
H2I3 C2J H2J3 84.6
H1J1 C2J H2J3 94.0
H2J1 C2J H2J3 109.5
H2J2 C2J H2J3 109.3
O1J C3J C4J 163(10)
O1J C3J H3I1 82.0
C4J C3J H3I1 101.1
O1J C3J H3I2 63.1
C4J C3J H3I2 102.7
H3I1 C3J H3I2 68.7
O1J C3J H4I1 154.9
C4J C3J H4I1 25.4
H3I1 C3J H4I1 123.0
H3I2 C3J H4I1 120.6
O1J C3J H3J1 76.3
C4J C3J H3J1 120.1
H3I1 C3J H3J1 71.0
H3I2 C3J H3J1 125.4
H4I1 C3J H3J1 111.8
O1J C3J H3J2 65.3
C4J C3J H3J2 108.3
H3I1 C3J H3J2 146.6
H3I2 C3J H3J2 89.4
H4I1 C3J H3J2 89.6
H3J1 C3J H3J2 105.8
C3J C4J H4I1 54.4
C3J C4J H4I2 96.9
H4I1 C4J H4I2 117.8
C3J C4J H4I3 91.6
H4I1 C4J H4I3 134.7
H4I2 C4J H4I3 92.7
C3J C4J H4J1 146.1
H4I1 C4J H4J1 158.3
H4I2 C4J H4J1 63.0
H4I3 C4J H4J1 64.3
C3J C4J H4J2 84.8
H4I1 C4J H4J2 72.3
H4I2 C4J H4J2 168.6
H4I3 C4J H4J2 76.0
H4J1 C4J H4J2 109.9
C3J C4J H4J3 93.5
H4I1 C4J H4J3 52.6
H4I2 C4J H4J3 81.6
H4I3 C4J H4J3 172.7
H4J1 C4J H4J3 108.8
H4J2 C4J H4J3 109.6
H1W O1W H2W 111.3
C4H O2W H4H2 43.2
C4H O2W H4H3 64.0
H4H2 O2W H4H3 95.2
C4H O2W H3W 17.9
H4H2 O2W H3W 26.3
H4H3 O2W H3W 79.3
C4H O2W H4W 115.3
H4H2 O2W H4W 72.4
H4H3 O2W H4W 143.5
H3W O2W H4W 97.6
N1X C1X C2X 130(10)
N2X C3X C4X 148(10)
C5X N3X H8X2 156.5
N3X C5X C6X 117(10)
N4X C7X C8X 159(10)
C7X C8X H8X1 142.9
C7X C8X H8X2 94.7
H8X1 C8X H8X2 109.1
C7X C8X H8X3 87.5
H8X1 C8X H8X3 109.3
H8X2 C8X H8X3 110.1

loop_
_geom_bond_atom_site_label_1
_geom_bond_atom_site_label_2
_geom_bond_distance
Gd11 Gd12 1.42(3)
Gd11 Ni21 2.94(3)
Gd11 Gd22 3.03(3)
Gd11 Ni61 3.43(3)
Gd11 Gd31 3.59(2)
Gd11 Gd21 3.68(3)
Gd11 Gd32 3.74(2)
Gd12 Gd22 3.70(3)
Gd21 Gd22 1.37(3)
Gd21 Gd32 3.77(2)
Gd21 Gd31 3.952(18)
Gd21 H14D 2.2573
Gd22 Ni21 3.47(3)
Gd22 Gd31 3.62(2)
Gd22 Gd32 3.65(2)
Gd31 Gd32 0.601(14)
Gd1 O1 2.272(13)
Gd1 O6 2.285(14)
Gd1 O14E 2.359(16)
Gd1 O15E 2.374(14)
Gd1 O15B 2.381(16)
Gd1 O14B 2.380(15)
Gd1 O2 2.390(17)
Gd1 O5 2.426(14)
Gd1 Ni1 3.468(3)
Gd1 Ni6 3.473(3)
Gd1 Gd2 3.686(2)
Gd1 Gd3 3.691(2)
Gd2 O15D 2.348(13)
Gd2 O3 2.362(14)
Gd2 O15A 2.365(14)
Gd2 O1 2.374(14)
Gd2 O4 2.378(13)
Gd2 O14A 2.391(13)
Gd2 O2 2.402(12)
Gd2 O14D 2.406(15)
Gd2 Ni3 3.474(4)
Gd2 Ni2 3.490(4)
Gd2 Ni1 3.514(3)
Gd2 Ni4 3.531(3)
Gd3 O5 2.323(14)
Gd3 O14F 2.348(15)
Gd3 O4 2.360(14)
Gd3 O15C 2.379(15)
Gd3 O14C 2.388(16)
Gd3 O3 2.387(12)
Gd3 O6 2.415(15)
Gd3 O15F 2.410(16)
Gd3 Ni4 3.462(3)
Gd3 Ni5 3.464(3)
Ni1 N1A 1.93(2)
Ni1 O2A 1.980(16)
Ni1 O15A 2.099(15)
Ni1 O1 2.094(12)
Ni1 O15B 2.106(14)
Ni1 O11 2.187(18)
Ni1 Ni2 2.866(5)
Ni2 O2 1.977(16)
Ni2 N1B 2.004(17)
Ni2 O2B 2.022(17)
Ni2 O15B 2.079(16)
Ni2 O15A 2.085(17)
Ni2 O21 2.096(15)
Ni3 N1C 1.94(2)
Ni3 O2C 1.987(18)
Ni3 O3 2.068(13)
Ni3 O15C 2.090(15)
Ni3 O15D 2.100(15)
Ni3 O12 2.124(17)
Ni3 Ni4 2.859(5)
Ni4 N1D 1.47(4)
Ni4 O2D 1.971(15)
Ni4 O4 2.028(14)
Ni4 O15D 2.062(14)
Ni4 O15C 2.083(17)
Ni4 O22 2.186(16)
Ni5 N1E 1.95(2)
Ni5 O2E 2.020(15)
Ni5 O5 2.027(14)
Ni5 O15F 2.025(18)
Ni5 O15E 2.101(15)
Ni5 O13 2.179(16)
Ni5 Ni6 2.841(5)
Ni6 N1F 2.06(2)
Ni6 O15F 2.076(18)
Ni6 O15E 2.064(14)
Ni6 O6 2.071(13)
Ni6 O2F 2.07(2)
Ni6 O23 2.158(15)
O1 H1 0.8600
O2 H2 0.8600
O3 H3 0.8600
O4 H4 0.8600
O5 H5 0.8600
O6 H6 0.8600
O2A C2A 1.25(3)
C1A C9A 1.39(3)
C1A C2A 1.42(3)
C1A C11A 1.48(3)
C2A C3A 1.38(3)
C3A C4A 1.32(4)
C3A H3A 0.9500
C4A C10A 1.54(4)
C4A H4A 0.9500
C5A C10A 1.38(3)
C5A C6A 1.45(4)
C5A H5A 0.9500
C6A C7A 1.38(4)
C6A H6A 0.9500
C7A C8A 1.29(4)
C7A H7A 0.9500
C8A C9A 1.53(4)
C8A H8A 0.9500
C9A C10A 1.43(3)
C11A N1A 1.28(3)
C11A H11A 0.9500
N1A C12A 1.48(3)
C12A C14A 1.36(4)
C12A C13A 1.58(4)
C12A C15A 1.66(4)
C13A H13A 0.9800
C13A H13B 0.9800
C13A H13C 0.9800
C14A O14A 1.47(2)
C14A H14G 0.9900
C14A H14H 0.9900
O14A H14A 0.8600
C15A O15A 1.43(2)
C15A H15A 0.9900
C15A H15B 0.9900
O2B C2B 1.29(3)
C1B C9B 1.43(4)
C1B C11B 1.46(4)
C1B C2B 1.52(3)
C2B C3B 1.37(3)
C3B C4B 1.34(4)
C3B H3B 0.9500
C4B C10B 1.37(4)
C4B H4B 0.9500
C5B C6B 1.38(3)
C5B C10B 1.50(3)
C5B H5B 0.9500
C6B C7B 1.37(4)
C6B H6B 0.9500
C7B C8B 1.38(4)
C7B H7B 0.9500
C8B C9B 1.42(4)
C8B H8B 0.9500
C9B C10B 1.40(3)
C11B N1B 1.27(3)
C11B H11B 0.9500
N1B C12B 1.48(3)
C12B C15B 1.42(4)
C12B C13B 1.54(4)
C12B C14B 1.70(4)
C13B H13D 0.9800
C13B H13E 0.9800
C13B H13F 0.9800
C14B O14B 1.40(3)
C14B H14I 0.9900
C14B H14J 0.9900
O14B H14B 0.8600
C15B O15B 1.38(2)
C15B H15C 0.9900
C15B H15D 0.9900
O2C C2C 1.29(3)
C1C C2C 1.34(3)
C1C C11C 1.43(3)
C1C C9C 1.46(3)
C2C C3C 1.51(3)
C3C C4C 1.35(3)
C3C H3C 0.9500
C4C C10C 1.45(4)
C4C H4C 0.9500
C5C C10C 1.49(4)
C5C C6C 1.53(6)
C5C H5C 0.9500
C6C C7C 1.22(8)
C6C H6C 0.9500
C7C C8C 1.48(5)
C7C H7C 0.9500
C8C C9C 1.42(4)
C8C H8C 0.9500
C9C C10C 1.39(3)
C11C N1C 1.34(3)
C11C H11C 0.9500
N1C C12C 1.54(5)
C12C C13C 1.48(4)
C12C C14C 1.49(4)
C12C C15C 1.66(4)
C13C H13G 0.9800
C13C H13H 0.9800
C13C H13I 0.9800
C14C O14C 1.53(3)
C14C H14K 0.9900
C14C H14L 0.9900
O14C H14C 0.8600
C15C O15C 1.45(2)
C15C H15E 0.9900
C15C H15F 0.9900
O2D C2D 1.29(3)
C1D C2D 1.34(4)
C1D C9D 1.45(3)
C1D C11D 1.85(6)
C2D C3D 1.45(4)
C3D C4D 1.34(4)
C3D H3D 0.9500
C4D C10D 1.36(3)
C4D H4D 0.9500
C5D C6D 1.34(4)
C5D C10D 1.45(4)
C5D H5D 0.9500
C6D C7D 1.32(3)
C6D H6D 0.9500
C7D C8D 1.37(3)
C7D H7D 0.9500
C8D C9D 1.49(4)
C8D H8D 0.9500
C9D C10D 1.40(3)
C11D N1D 1.19(6)
C11D C12D 1.95(6)
C11D H11D 0.9482
N1D C12D 1.89(5)
C12D C13D 1.50(3)
C12D C15D 1.54(3)
C12D C14D 1.59(3)
C13D H13J 0.9775
C13D H13K 0.9784
C13D H13L 0.9770
C14D O14D 1.45(2)
C14D H14M 0.9884
C14D H14N 0.9870
O14D H14D 0.8574
C15D O15D 1.46(2)
C15D H15G 0.9878
C15D H15H 0.9881
O2E C2E 1.32(2)
C1E C2E 1.28(3)
C1E C11E 1.40(3)
C1E C9E 1.53(3)
C2E C3E 1.52(3)
C3E C4E 1.43(3)
C3E H3E 0.9500
C4E C10E 1.44(3)
C4E H4E 0.9500
C5E C6E 1.36(5)
C5E C10E 1.46(3)
C5E H5E 0.9500
C6E C7E 1.64(6)
C6E H6E 0.9500
C7E C8E 1.27(5)
C7E H7E 0.9500
C8E C9E 1.52(5)
C8E H8E 0.9500
C9E C10E 1.36(3)
C11E N1E 1.33(3)
C11E H11E 0.9500
N1E C12E 1.52(3)
C12E C14E 1.40(3)
C12E C13E 1.54(3)
C12E C15E 1.56(3)
C13E H13M 0.9800
C13E H13N 0.9800
C13E H13O 0.9800
C14E O14E 1.47(3)
C14E H14O 0.9900
C14E H14P 0.9900
O14E H14E 0.8600
C15E O15E 1.39(2)
C15E H15I 0.9900
C15E H15J 0.9900
O2F C2F 1.37(3)
C1F C9F 1.38(4)
C1F C11F 1.46(4)
C1F C2F 1.44(3)
C2F C3F 1.36(3)
C3F C4F 1.40(3)
C3F H3F 0.9500
C4F C10F 1.46(4)
C4F H4F 0.9500
C5F C6F 1.31(4)
C5F C10F 1.40(4)
C5F H5F 0.9500
C6F C7F 1.37(4)
C6F H6F 0.9500
C7F C8F 1.32(4)
C7F H7F 0.9500
C8F C9F 1.40(4)
C8F H8F 0.9500
C9F C10F 1.43(4)
C11F N1F 1.22(3)
C11F H11F 0.9500
N1F C12F 1.45(3)
C12F C15F 1.50(3)
C12F C14F 1.56(3)
C12F C13F 1.60(3)
C13F H13P 0.9800
C13F H13Q 0.9800
C13F H13R 0.9800
C14F O14F 1.61(4)
C14F H14R 0.9900
C14F H14S 0.9900
O14F H14F 0.8600
C15F O15F 1.41(3)
C15F H15K 0.9900
C15F H15L 0.9900
O11 N1 1.25(2)
O21 N1 1.27(2)
N1 O31 1.28(3)
O12 N2 1.30(3)
O22 N2 1.16(2)
N2 O32 1.31(2)
O13 N3 1.30(2)
O23 N3 1.21(3)
N3 O33 1.28(2)
N10 C10 1.13(3)
C10 C20 1.46(3)
C20 H20A 0.9800
C20 H20B 0.9800
C20 H20C 0.9800
N20 C30 1.14(3)
C30 C40 1.49(3)
C40 H40A 0.9800
C40 H40B 0.9800
C40 H40C 0.9800
N30 C50 1.26(6)
N30 C2G 1.89(8)
N30 H2G3 1.3674
C50 C60 1.50(6)
C60 H60A 0.9800
C60 H60B 0.9800
C60 H60C 0.9800
N40 C70 1.07(4)
C70 C80 1.43(5)
C80 H80A 0.9800
C80 H80B 0.9800
C80 H80C 0.9800
O1G C1G 1.78(10)
O1G H3G1 1.1383
C1G H1G1 0.9882
C1G H1G2 0.9880
C2G H2G1 0.9788
C2G H2G2 0.9786
C2G H2G3 0.9776
C3G C4G 1.52(2)
C3G H3G1 0.9887
C3G H3G2 0.9879
C3G H3H1 0.9624
C4G H4G1 0.9776
C4G H4G2 0.9782
C4G H4G3 0.9793
C4G H3H1 0.8111
C4G H4H1 1.5556
C3H C4H 1.51(2)
C3H H3G1 0.7327
C3H H3H1 0.9871
C3H H3H2 0.9884
C3H H4H2 1.2025
C3H H3W 1.5272
C4H O2W 1.08(5)
C4H H3G1 1.6123
C4H H4G3 0.8369
C4H H3H1 1.3053
C4H H4H1 0.9769
C4H H4H2 0.9776
C4H H4H3 0.9785
C4H H3W 0.3453
O1I C2I 0.6(4)
O1I H2I2 0.9871
O1I H2I3 0.7074
C1I C2I 1.52(2)
C1I H1I1 0.9871
C1I H1I2 0.9893
C1I H2I1 1.2368
C1I H2I3 1.2673
C1I H2J1 1.2643
C1I H2J2 0.8415
C2I H1I2 1.4356
C2I H2I1 0.9789
C2I H2I2 0.9770
C2I H2I3 0.9792
C2I H1J1 2.0992
C2I H1J2 1.5885
C2I H2J2 0.7530
C3I C4I 1.51(3)
C3I H3I1 0.9887
C3I H3I2 0.9869
C4I H4I1 0.9777
C4I H4I2 0.9788
C4I H4I3 0.9771
C4I H4J1 1.2036
C4I H4J2 1.3564
C4I H4J3 1.3190
O1J C1J 1.38(5)
O1J C3J 1.53(14)
O1J H3I2 1.4511
O1J H1J1 0.9493
O1J H3J2 1.4361
C1J C2J 1.50(2)
C1J H2I1 1.5568
C1J H2I2 1.6511
C1J H2I3 2.0542
C1J H3I2 1.4514
C1J H1J1 0.9873
C1J H1J2 0.9877
C1J H2J2 1.8718
C2J H1I1 1.5003
C2J H1I2 0.7867
C2J H2I1 0.8140
C2J H2I3 1.4062
C2J H1J1 1.9253
C2J H2J1 0.9788
C2J H2J2 0.9774
C2J H2J3 0.9777
C3J C4J 1.56(6)
C3J H3I1 1.5535
C3J H3I2 1.1804
C3J H4I1 1.2892
C3J H3J1 0.9888
C3J H3J2 0.9868
C4J H4I1 0.6812
C4J H4I2 1.1625
C4J H4I3 1.0411
C4J H4J1 0.9775
C4J H4J2 0.9795
C4J H4J3 0.9754
O1W H1W 0.8539
O1W H2W 0.8604
O2W H4H2 1.4256
O2W H4H3 0.6033
O2W H3W 0.9321
O2W H4W 0.8720
N1X C1X 1.102(19)
C1X C2X 1.51(2)
C2X H2X1 0.9824
C2X H2X2 0.9822
C2X H2X3 0.9818
N2X C3X 1.101(11)
C3X C4X 1.50(2)
C4X H4X1 0.9800
C4X H4X2 0.9800
C4X H4X3 0.9800
N3X C5X 1.098(11)
N3X H8X2 1.3495
C5X C6X 1.50(2)
C6X H6X1 1.0280
C6X H6X2 1.0377
C6X H6X3 1.0368
N4X C7X 1.16(3)
C7X C8X 1.54(3)
C8X H8X1 0.9739
C8X H8X2 0.9805
C8X H8X3 0.9802

loop_
_geom_hbond_atom_site_label_D
_geom_hbond_atom_site_label_H
_geom_hbond_atom_site_label_A
_geom_hbond_distance_DH
_geom_hbond_distance_HA
_geom_hbond_distance_DA
_geom_hbond_angle_DHA
_geom_hbond_site_symmetry_A
O1 H1 N10 0.86 2.35 3.20(3) 169.9 .
O2 H2 N20 0.86 2.15 3.00(2) 170.5 .
O3 H3 N10 0.86 2.13 2.98(3) 171.1 .
O4 H4 N20 0.86 2.32 3.17(3) 168.7 .
O5 H5 N10 0.86 2.19 3.04(2) 169.2 .
O6 H6 N20 0.86 2.22 3.07(3) 172.5 .
C14A H14H O32 0.99 2.75 3.72(3) 166.0 2_665
O14A H14A O2C 0.86 1.84 2.67(2) 160.6 .
C15A H15A O21 0.99 2.59 3.21(2) 121.0 .
C15A H15A N1 0.99 2.27 3.04(3) 133.9 .
O14B H14B O2F 0.86 1.79 2.62(2) 164.7 .
C15B H15C O11 0.99 2.67 3.29(3) 121.0 .
C13D H13K O2C 0.98 2.57 3.12(3) 115.4 2_665
O14D H14D O2B 0.86 1.86 2.70(2) 166.9 .
C15D H15G O12 0.99 2.67 3.28(3) 120.0 .
C15D H15G N2 0.99 2.56 3.26(3) 127.8 .
C13E H13N O2F 0.98 2.58 3.11(3) 114.0 2_666
O14E H14E O2A 0.86 1.88 2.714(19) 164.4 .
C15E H15I N3 0.99 2.49 3.25(3) 133.6 .
O14F H14F O2D 0.86 1.88 2.70(2) 158.9 .
C15F H15K O13 0.99 2.64 3.26(3) 121.3 .
C60 H60B O2D 0.98 3.10 3.56(4) 110.2 2_665
C80 H80C O23 0.98 2.51 3.37(3) 145.9 2_666
C4H H3W O2W 0.35 0.93 1.08(5) 105.9 .
C3J H3J2 O12 0.99 2.22 3.2(2) 165.7 2_665
C3J H3J2 O32 0.99 2.30 3.1(3) 134.7 2_665
C4J H4J1 O1W 0.98 2.16 3.10(8) 159.3 .
C4J H4J3 O32 0.98 2.22 3.11(7) 149.6 2_665
O1W H1W O2B 0.85 1.78 2.63(3) 173.1 .
O1W H2W O21 0.86 2.37 2.87(3) 117.7 .
C2X H2X1 O2E 0.98 2.60 3.47(11) 148.2 2_666
C4X H4X2 O13 0.98 2.55 3.26(8) 128.7 2_666

loop_
_geom_torsion_atom_site_label_1
_geom_torsion_atom_site_label_2
_geom_torsion_atom_site_label_3
_geom_torsion_atom_site_label_4
_geom_torsion
Ni21 Gd11 Gd12 Gd22 -75.8(11)
Ni61 Gd11 Gd12 Gd22 127.9(10)
Gd31 Gd11 Gd12 Gd22 67.5(7)
Gd21 Gd11 Gd12 Gd22 0.3(8)
Gd32 Gd11 Gd12 Gd22 67.9(8)
Gd12 Gd11 Gd21 Gd22 -1(2)
Ni21 Gd11 Gd21 Gd22 99.8(15)
Ni61 Gd11 Gd21 Gd22 -116.1(15)
Gd31 Gd11 Gd21 Gd22 -84.8(14)
Gd32 Gd11 Gd21 Gd22 -93.3(14)
Gd12 Gd11 Gd21 Gd32 92.4(17)
Ni21 Gd11 Gd21 Gd32 -166.8(8)
Gd22 Gd11 Gd21 Gd32 93.3(14)
Ni61 Gd11 Gd21 Gd32 -22.7(7)
Gd31 Gd11 Gd21 Gd32 8.6(3)
Gd12 Gd11 Gd21 Gd31 83.9(16)
Ni21 Gd11 Gd21 Gd31 -175.4(8)
Gd22 Gd11 Gd21 Gd31 84.8(14)
Ni61 Gd11 Gd21 Gd31 -31.3(7)
Gd32 Gd11 Gd21 Gd31 -8.6(3)
Gd32 Gd21 Gd22 Gd11 -64.1(7)
Gd31 Gd21 Gd22 Gd11 -64.4(7)
Gd11 Gd21 Gd22 Ni21 -49.9(8)
Gd32 Gd21 Gd22 Ni21 -113.9(6)
Gd31 Gd21 Gd22 Ni21 -114.2(7)
Gd11 Gd21 Gd22 Gd31 64.4(7)
Gd32 Gd21 Gd22 Gd31 0.3(4)
Gd11 Gd21 Gd22 Gd32 64.1(7)
Gd31 Gd21 Gd22 Gd32 -0.3(4)
Gd11 Gd21 Gd22 Gd12 0.3(8)
Gd32 Gd21 Gd22 Gd12 -63.7(13)
Gd31 Gd21 Gd22 Gd12 -64.0(12)
Gd12 Gd11 Gd22 Gd21 179.3(18)
Ni21 Gd11 Gd22 Gd21 -72.0(14)
Ni61 Gd11 Gd22 Gd21 76.6(16)
Gd31 Gd11 Gd22 Gd21 85.7(13)
Gd32 Gd11 Gd22 Gd21 75.8(13)
Gd12 Gd11 Gd22 Ni21 -108.7(14)
Ni61 Gd11 Gd22 Ni21 148.6(13)
Gd31 Gd11 Gd22 Ni21 157.8(8)
Gd21 Gd11 Gd22 Ni21 72.0(14)
Gd32 Gd11 Gd22 Ni21 147.9(8)
Gd12 Gd11 Gd22 Gd31 93.5(13)
Ni21 Gd11 Gd22 Gd31 -157.8(8)
Ni61 Gd11 Gd22 Gd31 -9.1(10)
Gd21 Gd11 Gd22 Gd31 -85.7(13)
Gd32 Gd11 Gd22 Gd31 -9.9(3)
Gd12 Gd11 Gd22 Gd32 103.4(13)
Ni21 Gd11 Gd22 Gd32 -147.9(8)
Ni61 Gd11 Gd22 Gd32 0.8(10)
Gd31 Gd11 Gd22 Gd32 9.9(3)
Gd21 Gd11 Gd22 Gd32 -75.8(13)
Ni21 Gd11 Gd22 Gd12 108.7(14)
Ni61 Gd11 Gd22 Gd12 -102.6(16)
Gd31 Gd11 Gd22 Gd12 -93.5(13)
Gd21 Gd11 Gd22 Gd12 -179.3(18)
Gd32 Gd11 Gd22 Gd12 -103.4(13)
Gd11 Gd12 Gd22 Gd21 -1(2)
Gd11 Gd12 Gd22 Ni21 58.9(13)
Gd11 Gd12 Gd22 Gd31 -76.9(13)
Gd11 Gd12 Gd22 Gd32 -69.2(13)
Gd12 Gd11 Gd31 Gd32 178(2)
Ni21 Gd11 Gd31 Gd32 -50(2)
Gd22 Gd11 Gd31 Gd32 -78.4(18)
Ni61 Gd11 Gd31 Gd32 93.2(19)
Gd21 Gd11 Gd31 Gd32 -55.5(18)
Gd12 Gd11 Gd31 Gd22 -104.0(14)
Ni21 Gd11 Gd31 Gd22 28.5(10)
Ni61 Gd11 Gd31 Gd22 171.6(9)
Gd21 Gd11 Gd31 Gd22 22.9(6)
Gd32 Gd11 Gd31 Gd22 78.4(19)
Gd12 Gd11 Gd31 Gd21 -127.0(13)
Ni21 Gd11 Gd31 Gd21 5.6(10)
Gd22 Gd11 Gd31 Gd21 -22.9(6)
Ni61 Gd11 Gd31 Gd21 148.6(7)
Gd32 Gd11 Gd31 Gd21 55.5(18)
Gd21 Gd22 Gd31 Gd32 -2(2)
Gd11 Gd22 Gd31 Gd32 105.3(19)
Ni21 Gd22 Gd31 Gd32 85.8(19)
Gd12 Gd22 Gd31 Gd32 128.6(19)
Gd21 Gd22 Gd31 Gd11 -107.1(14)
Ni21 Gd22 Gd31 Gd11 -19.5(7)
Gd32 Gd22 Gd31 Gd11 -105.3(19)
Gd12 Gd22 Gd31 Gd11 23.3(6)
Gd11 Gd22 Gd31 Gd21 107.1(14)
Ni21 Gd22 Gd31 Gd21 87.7(14)
Gd32 Gd22 Gd31 Gd21 2(2)
Gd12 Gd22 Gd31 Gd21 130.4(14)
Gd22 Gd21 Gd31 Gd32 178(2)
Gd11 Gd21 Gd31 Gd32 119(2)
Gd22 Gd21 Gd31 Gd11 59.2(12)
Gd32 Gd21 Gd31 Gd11 -119(2)
Gd11 Gd21 Gd31 Gd22 -59.2(12)
Gd32 Gd21 Gd31 Gd22 -178(2)
Gd11 Gd31 Gd32 Gd22 48.5(6)
Gd21 Gd31 Gd32 Gd22 -0.7(8)
Gd22 Gd31 Gd32 Gd11 -48.5(6)
Gd21 Gd31 Gd32 Gd11 -49.2(10)
Gd11 Gd31 Gd32 Gd21 49.2(10)
Gd22 Gd31 Gd32 Gd21 0.7(8)
Gd21 Gd22 Gd32 Gd31 178(2)
Gd11 Gd22 Gd32 Gd31 -70.7(19)
Ni21 Gd22 Gd32 Gd31 -98.4(19)
Gd12 Gd22 Gd32 Gd31 -48.9(18)
Gd21 Gd22 Gd32 Gd11 -111.2(14)
Ni21 Gd22 Gd32 Gd11 -27.7(7)
Gd31 Gd22 Gd32 Gd11 70.7(19)
Gd12 Gd22 Gd32 Gd11 21.8(6)
Gd11 Gd22 Gd32 Gd21 111.2(14)
Ni21 Gd22 Gd32 Gd21 83.5(13)
Gd31 Gd22 Gd32 Gd21 -178(2)
Gd12 Gd22 Gd32 Gd21 133.0(14)
Gd12 Gd11 Gd32 Gd31 -3(2)
Ni21 Gd11 Gd32 Gd31 135.4(19)
Gd22 Gd11 Gd32 Gd31 97.4(19)
Ni61 Gd11 Gd32 Gd31 -81.9(19)
Gd21 Gd11 Gd32 Gd31 120.7(19)
Gd12 Gd11 Gd32 Gd22 -99.9(14)
Ni21 Gd11 Gd32 Gd22 38.1(9)
Ni61 Gd11 Gd32 Gd22 -179.3(9)
Gd31 Gd11 Gd32 Gd22 -97.4(19)
Gd21 Gd11 Gd32 Gd22 23.3(6)
Gd12 Gd11 Gd32 Gd21 -123.2(14)
Ni21 Gd11 Gd32 Gd21 14.8(9)
Gd22 Gd11 Gd32 Gd21 -23.3(6)
Ni61 Gd11 Gd32 Gd21 157.4(7)
Gd31 Gd11 Gd32 Gd21 -120.7(19)
Gd22 Gd21 Gd32 Gd31 -2(2)
Gd11 Gd21 Gd32 Gd31 -56.7(19)
Gd11 Gd21 Gd32 Gd22 -54.8(12)
Gd31 Gd21 Gd32 Gd22 2(2)
Gd22 Gd21 Gd32 Gd11 54.8(12)
Gd31 Gd21 Gd32 Gd11 56.7(19)
Gd12 Gd11 Ni21 Gd22 100.7(15)
Ni61 Gd11 Ni21 Gd22 -128.1(18)
Gd31 Gd11 Ni21 Gd22 -27.5(9)
Gd21 Gd11 Ni21 Gd22 -21.8(6)
Gd32 Gd11 Ni21 Gd22 -36.0(8)
Gd21 Gd22 Ni21 Gd11 114.3(13)
Gd31 Gd22 Ni21 Gd11 22.0(8)
Gd32 Gd22 Ni21 Gd11 32.3(8)
Gd12 Gd22 Ni21 Gd11 -23.0(7)
O1 Gd1 Gd3 O5 78.6(7)
O6 Gd1 Gd3 O5 -133.1(8)
O14E Gd1 Gd3 O5 4.6(7)
O15E Gd1 Gd3 O5 -64.3(7)
O15B Gd1 Gd3 O5 116.4(8)
O14B Gd1 Gd3 O5 -130.4(7)
O2 Gd1 Gd3 O5 150.5(6)
Ni1 Gd1 Gd3 O5 87.6(5)
Ni6 Gd1 Gd3 O5 -94.2(5)
Gd2 Gd1 Gd3 O5 115.3(5)
O1 Gd1 Gd3 O14F -146.5(6)
O6 Gd1 Gd3 O14F 1.7(7)
O14E Gd1 Gd3 O14F 139.4(6)
O15E Gd1 Gd3 O14F 70.5(6)
O15B Gd1 Gd3 O14F -108.7(8)
O14B Gd1 Gd3 O14F 4.4(7)
O2 Gd1 Gd3 O14F -74.6(6)
O5 Gd1 Gd3 O14F 134.8(7)
Ni1 Gd1 Gd3 O14F -137.6(5)
Ni6 Gd1 Gd3 O14F 40.6(5)
Gd2 Gd1 Gd3 O14F -109.9(5)
O1 Gd1 Gd3 O4 -72.3(5)
O6 Gd1 Gd3 O4 75.9(6)
O14E Gd1 Gd3 O4 -146.4(5)
O15E Gd1 Gd3 O4 144.7(5)
O15B Gd1 Gd3 O4 -34.5(7)
O14B Gd1 Gd3 O4 78.6(6)
O2 Gd1 Gd3 O4 -0.4(5)
O5 Gd1 Gd3 O4 -151.0(6)
Ni1 Gd1 Gd3 O4 -63.4(3)
Ni6 Gd1 Gd3 O4 114.8(3)
Gd2 Gd1 Gd3 O4 -35.7(3)
O1 Gd1 Gd3 O15C -34.9(8)
O6 Gd1 Gd3 O15C 113.3(9)
O14E Gd1 Gd3 O15C -109.0(8)
O15E Gd1 Gd3 O15C -177.8(8)
O15B Gd1 Gd3 O15C 2.9(9)
O14B Gd1 Gd3 O15C 116.1(8)
O2 Gd1 Gd3 O15C 37.0(7)
O5 Gd1 Gd3 O15C -113.5(9)
Ni1 Gd1 Gd3 O15C -26.0(7)
Ni6 Gd1 Gd3 O15C 152.2(7)
Gd2 Gd1 Gd3 O15C 1.7(7)
O1 Gd1 Gd3 O14C 77.0(6)
O6 Gd1 Gd3 O14C -134.8(7)
O14E Gd1 Gd3 O14C 2.9(6)
O15E Gd1 Gd3 O14C -65.9(6)
O15B Gd1 Gd3 O14C 114.8(8)
O14B Gd1 Gd3 O14C -132.0(7)
O2 Gd1 Gd3 O14C 148.9(6)
O5 Gd1 Gd3 O14C -1.7(7)
Ni1 Gd1 Gd3 O14C 85.9(5)
Ni6 Gd1 Gd3 O14C -95.9(5)
Gd2 Gd1 Gd3 O14C 113.6(5)
O1 Gd1 Gd3 O3 -1.5(5)
O6 Gd1 Gd3 O3 146.8(7)
O14E Gd1 Gd3 O3 -75.5(6)
O15E Gd1 Gd3 O3 -144.4(5)
O15B Gd1 Gd3 O3 36.3(7)
O14B Gd1 Gd3 O3 149.5(6)
O2 Gd1 Gd3 O3 70.4(5)
O5 Gd1 Gd3 O3 -80.1(6)
Ni1 Gd1 Gd3 O3 7.5(4)
Ni6 Gd1 Gd3 O3 -174.3(4)
Gd2 Gd1 Gd3 O3 35.2(4)
O1 Gd1 Gd3 O6 -148.2(7)
O14E Gd1 Gd3 O6 137.7(7)
O15E Gd1 Gd3 O6 68.8(7)
O15B Gd1 Gd3 O6 -110.4(8)
O14B Gd1 Gd3 O6 2.7(7)
O2 Gd1 Gd3 O6 -76.3(6)
O5 Gd1 Gd3 O6 133.1(8)
Ni1 Gd1 Gd3 O6 -139.3(6)
Ni6 Gd1 Gd3 O6 38.9(6)
Gd2 Gd1 Gd3 O6 -111.6(6)
O1 Gd1 Gd3 O15F 145.9(6)
O6 Gd1 Gd3 O15F -65.9(7)
O14E Gd1 Gd3 O15F 71.8(6)
O15E Gd1 Gd3 O15F 3.0(6)
O15B Gd1 Gd3 O15F -176.3(8)
O14B Gd1 Gd3 O15F -63.1(7)
O2 Gd1 Gd3 O15F -142.2(6)
O5 Gd1 Gd3 O15F 67.2(7)
Ni1 Gd1 Gd3 O15F 154.8(5)
Ni6 Gd1 Gd3 O15F -27.0(5)
Gd2 Gd1 Gd3 O15F -177.5(5)
O1 Gd1 Gd3 Ni4 -63.7(4)
O6 Gd1 Gd3 Ni4 84.6(6)
O14E Gd1 Gd3 Ni4 -137.7(4)
O15E Gd1 Gd3 Ni4 153.4(4)
O15B Gd1 Gd3 Ni4 -25.9(6)
O14B Gd1 Gd3 Ni4 87.3(5)
O2 Gd1 Gd3 Ni4 8.2(3)
O5 Gd1 Gd3 Ni4 -142.3(5)
Ni1 Gd1 Gd3 Ni4 -54.76(10)
Ni6 Gd1 Gd3 Ni4 123.44(10)
Gd2 Gd1 Gd3 Ni4 -27.04(7)
O1 Gd1 Gd3 Ni5 116.3(4)
O6 Gd1 Gd3 Ni5 -95.5(6)
O14E Gd1 Gd3 Ni5 42.2(4)
O15E Gd1 Gd3 Ni5 -26.6(4)
O15B Gd1 Gd3 Ni5 154.1(6)
O14B Gd1 Gd3 Ni5 -92.7(5)
O2 Gd1 Gd3 Ni5 -171.8(3)
O5 Gd1 Gd3 Ni5 37.6(5)
Ni1 Gd1 Gd3 Ni5 125.20(10)
Ni6 Gd1 Gd3 Ni5 -56.59(9)
Gd2 Gd1 Gd3 Ni5 152.92(7)
O1 Gd1 Gd3 Gd2 -36.6(4)
O6 Gd1 Gd3 Gd2 111.6(6)
O14E Gd1 Gd3 Gd2 -110.7(4)
O15E Gd1 Gd3 Gd2 -179.6(4)
O15B Gd1 Gd3 Gd2 1.2(6)
O14B Gd1 Gd3 Gd2 114.3(5)
O2 Gd1 Gd3 Gd2 35.3(3)
O5 Gd1 Gd3 Gd2 -115.3(5)
Ni1 Gd1 Gd3 Gd2 -27.72(7)
Ni6 Gd1 Gd3 Gd2 150.49(8)
O15D Gd2 Gd3 O5 147.2(5)
O3 Gd2 Gd3 O5 76.8(6)
O15A Gd2 Gd3 O5 -32.9(8)
O1 Gd2 Gd3 O5 -0.9(5)
O4 Gd2 Gd3 O5 -148.0(6)
O14A Gd2 Gd3 O5 81.0(5)
O2 Gd2 Gd3 O5 -71.2(5)
O14D Gd2 Gd3 O5 -144.0(6)
Ni3 Gd2 Gd3 O5 116.1(3)
Ni2 Gd2 Gd3 O5 -61.6(3)
Ni1 Gd2 Gd3 O5 -9.2(3)
Ni4 Gd2 Gd3 O5 173.6(3)
O15D Gd2 Gd3 O14F -62.6(6)
O3 Gd2 Gd3 O14F -133.0(7)
O15A Gd2 Gd3 O14F 117.4(8)
O1 Gd2 Gd3 O14F 149.3(6)
O4 Gd2 Gd3 O14F 2.2(7)
O14A Gd2 Gd3 O14F -128.8(6)
O2 Gd2 Gd3 O14F 79.0(6)
O14D Gd2 Gd3 O14F 6.2(7)
Ni3 Gd2 Gd3 O14F -93.7(5)
Ni2 Gd2 Gd3 O14F 88.6(5)
Ni1 Gd2 Gd3 O14F 141.0(5)
Ni4 Gd2 Gd3 O14F -36.2(5)
O15D Gd2 Gd3 O4 -64.8(6)
O3 Gd2 Gd3 O4 -135.2(8)
O15A Gd2 Gd3 O4 115.1(9)
O1 Gd2 Gd3 O4 147.1(7)
O14A Gd2 Gd3 O4 -131.0(7)
O2 Gd2 Gd3 O4 76.8(7)
O14D Gd2 Gd3 O4 3.9(7)
Ni3 Gd2 Gd3 O4 -96.0(5)
Ni2 Gd2 Gd3 O4 86.4(5)
Ni1 Gd2 Gd3 O4 138.8(5)
Ni4 Gd2 Gd3 O4 -38.4(5)
O15D Gd2 Gd3 O15C 4.4(6)
O3 Gd2 Gd3 O15C -66.1(7)
O15A Gd2 Gd3 O15C -175.7(8)
O1 Gd2 Gd3 O15C -143.7(6)
O4 Gd2 Gd3 O15C 69.2(7)
O14A Gd2 Gd3 O15C -61.8(6)
O2 Gd2 Gd3 O15C 146.0(6)
O14D Gd2 Gd3 O15C 73.1(6)
Ni3 Gd2 Gd3 O15C -26.8(4)
Ni2 Gd2 Gd3 O15C 155.6(4)
Ni1 Gd2 Gd3 O15C -152.0(4)
Ni4 Gd2 Gd3 O15C 30.7(4)
O15D Gd2 Gd3 O14C 72.4(6)
O3 Gd2 Gd3 O14C 2.0(7)
O15A Gd2 Gd3 O14C -107.6(8)
O1 Gd2 Gd3 O14C -75.7(6)
O4 Gd2 Gd3 O14C 137.2(7)
O14A Gd2 Gd3 O14C 6.2(6)
O2 Gd2 Gd3 O14C -146.0(6)
O14D Gd2 Gd3 O14C 141.2(6)
Ni3 Gd2 Gd3 O14C 41.3(5)
Ni2 Gd2 Gd3 O14C -136.4(5)
Ni1 Gd2 Gd3 O14C -84.0(5)
Ni4 Gd2 Gd3 O14C 98.8(5)
O15D Gd2 Gd3 O3 70.4(6)
O15A Gd2 Gd3 O3 -109.6(9)
O1 Gd2 Gd3 O3 -77.7(6)
O4 Gd2 Gd3 O3 135.2(8)
O14A Gd2 Gd3 O3 4.2(7)
O2 Gd2 Gd3 O3 -148.0(7)
O14D Gd2 Gd3 O3 139.2(7)
Ni3 Gd2 Gd3 O3 39.3(5)
Ni2 Gd2 Gd3 O3 -138.4(5)
Ni1 Gd2 Gd3 O3 -86.0(5)
Ni4 Gd2 Gd3 O3 96.8(5)
O15D Gd2 Gd3 O6 -141.8(5)
O3 Gd2 Gd3 O6 147.8(6)
O15A Gd2 Gd3 O6 38.1(8)
O1 Gd2 Gd3 O6 70.1(5)
O4 Gd2 Gd3 O6 -77.0(7)
O14A Gd2 Gd3 O6 152.0(6)
O2 Gd2 Gd3 O6 -0.2(5)
O14D Gd2 Gd3 O6 -73.1(6)
Ni3 Gd2 Gd3 O6 -172.9(4)
Ni2 Gd2 Gd3 O6 9.4(4)
Ni1 Gd2 Gd3 O6 61.8(4)
Ni4 Gd2 Gd3 O6 -115.4(4)
O15D Gd2 Gd3 O15F -172.9(8)
O3 Gd2 Gd3 O15F 116.7(9)
O15A Gd2 Gd3 O15F 7.1(10)
O1 Gd2 Gd3 O15F 39.1(8)
O4 Gd2 Gd3 O15F -108.0(9)
O14A Gd2 Gd3 O15F 121.0(8)
O2 Gd2 Gd3 O15F -31.3(8)
O14D Gd2 Gd3 O15F -104.1(9)
Ni3 Gd2 Gd3 O15F 156.0(7)
Ni2 Gd2 Gd3 O15F -21.7(7)
Ni1 Gd2 Gd3 O15F 30.8(7)
Ni4 Gd2 Gd3 O15F -146.5(7)
O15D Gd2 Gd3 Ni4 -26.4(4)
O3 Gd2 Gd3 Ni4 -96.8(5)
O15A Gd2 Gd3 Ni4 153.6(7)
O1 Gd2 Gd3 Ni4 -174.5(4)
O4 Gd2 Gd3 Ni4 38.4(5)
O14A Gd2 Gd3 Ni4 -92.6(4)
O2 Gd2 Gd3 Ni4 115.2(4)
O14D Gd2 Gd3 Ni4 42.4(5)
Ni3 Gd2 Gd3 Ni4 -57.52(9)
Ni2 Gd2 Gd3 Ni4 124.82(10)
Ni1 Gd2 Gd3 Ni4 177.22(9)
O15D Gd2 Gd3 Ni5 157.8(4)
O3 Gd2 Gd3 Ni5 87.3(5)
O15A Gd2 Gd3 Ni5 -22.3(7)
O1 Gd2 Gd3 Ni5 9.7(4)
O4 Gd2 Gd3 Ni5 -137.4(5)
O14A Gd2 Gd3 Ni5 91.6(4)
O2 Gd2 Gd3 Ni5 -60.7(4)
O14D Gd2 Gd3 Ni5 -133.5(5)
Ni3 Gd2 Gd3 Ni5 126.62(10)
Ni2 Gd2 Gd3 Ni5 -51.04(10)
Ni1 Gd2 Gd3 Ni5 1.36(10)
Ni4 Gd2 Gd3 Ni5 -175.86(9)
O15D Gd2 Gd3 Gd1 -176.8(4)
O3 Gd2 Gd3 Gd1 112.8(5)
O15A Gd2 Gd3 Gd1 3.2(7)
O1 Gd2 Gd3 Gd1 35.2(4)
O4 Gd2 Gd3 Gd1 -111.9(5)
O14A Gd2 Gd3 Gd1 117.0(4)
O2 Gd2 Gd3 Gd1 -35.2(4)
O14D Gd2 Gd3 Gd1 -108.0(5)
Ni3 Gd2 Gd3 Gd1 152.10(7)
Ni2 Gd2 Gd3 Gd1 -25.56(7)
Ni1 Gd2 Gd3 Gd1 26.85(7)
Ni4 Gd2 Gd3 Gd1 -150.38(7)
O1 Gd1 Ni1 N1A -3.0(11)
O6 Gd1 Ni1 N1A -56.8(10)
O14E Gd1 Ni1 N1A 100.7(9)
O15E Gd1 Ni1 N1A 95.6(10)
O15B Gd1 Ni1 N1A -168.6(10)
O14B Gd1 Ni1 N1A -163.9(9)
O2 Gd1 Ni1 N1A -89.9(9)
O5 Gd1 Ni1 N1A 21.8(9)
Ni6 Gd1 Ni1 N1A -30.1(11)
Gd2 Gd1 Ni1 N1A -46.5(8)
Gd3 Gd1 Ni1 N1A -18.1(8)
O1 Gd1 Ni1 O2A -95.3(8)
O6 Gd1 Ni1 O2A -149.1(8)
O14E Gd1 Ni1 O2A 8.4(6)
O15E Gd1 Ni1 O2A 3.2(8)
O15B Gd1 Ni1 O2A 99.1(8)
O14B Gd1 Ni1 O2A 103.8(6)
O2 Gd1 Ni1 O2A 177.8(6)
O5 Gd1 Ni1 O2A -70.5(6)
Ni6 Gd1 Ni1 O2A -122.5(8)
Gd2 Gd1 Ni1 O2A -138.9(5)
Gd3 Gd1 Ni1 O2A -110.5(5)
O1 Gd1 Ni1 O15A 75.1(8)
O6 Gd1 Ni1 O15A 21.3(7)
O14E Gd1 Ni1 O15A 178.8(6)
O15E Gd1 Ni1 O15A 173.6(8)
O15B Gd1 Ni1 O15A -90.5(8)
O14B Gd1 Ni1 O15A -85.8(6)
O2 Gd1 Ni1 O15A -11.8(5)
O5 Gd1 Ni1 O15A 99.9(6)
Ni6 Gd1 Ni1 O15A 47.9(8)
Gd2 Gd1 Ni1 O15A 31.5(4)
Gd3 Gd1 Ni1 O15A 59.9(4)
O6 Gd1 Ni1 O1 -53.8(9)
O14E Gd1 Ni1 O1 103.7(8)
O15E Gd1 Ni1 O1 98.6(9)
O15B Gd1 Ni1 O1 -165.6(9)
O14B Gd1 Ni1 O1 -160.9(8)
O2 Gd1 Ni1 O1 -86.9(8)
O5 Gd1 Ni1 O1 24.8(7)
Ni6 Gd1 Ni1 O1 -27.1(10)
Gd2 Gd1 Ni1 O1 -43.5(7)
Gd3 Gd1 Ni1 O1 -15.1(7)
O1 Gd1 Ni1 O15B 165.6(9)
O6 Gd1 Ni1 O15B 111.8(9)
O14E Gd1 Ni1 O15B -90.7(7)
O15E Gd1 Ni1 O15B -95.8(9)
O14B Gd1 Ni1 O15B 4.7(8)
O2 Gd1 Ni1 O15B 78.7(7)
O5 Gd1 Ni1 O15B -169.6(7)
Ni6 Gd1 Ni1 O15B 138.5(9)
Gd2 Gd1 Ni1 O15B 122.1(6)
Gd3 Gd1 Ni1 O15B 150.5(6)
O1 Gd1 Ni1 O11 169.8(9)
O6 Gd1 Ni1 O11 116.0(8)
O14E Gd1 Ni1 O11 -86.4(7)
O15E Gd1 Ni1 O11 -91.6(9)
O15B Gd1 Ni1 O11 4.2(8)
O14B Gd1 Ni1 O11 9.0(7)
O2 Gd1 Ni1 O11 82.9(7)
O5 Gd1 Ni1 O11 -165.3(7)
Ni6 Gd1 Ni1 O11 142.7(8)
Gd2 Gd1 Ni1 O11 126.3(6)
Gd3 Gd1 Ni1 O11 154.7(6)
O1 Gd1 Ni1 Ni2 116.3(7)
O6 Gd1 Ni1 Ni2 62.5(6)
O14E Gd1 Ni1 Ni2 -140.0(4)
O15E Gd1 Ni1 Ni2 -145.2(7)
O15B Gd1 Ni1 Ni2 -49.3(6)
O14B Gd1 Ni1 Ni2 -44.6(5)
O2 Gd1 Ni1 Ni2 29.4(4)
O5 Gd1 Ni1 Ni2 141.1(3)
Ni6 Gd1 Ni1 Ni2 89.1(7)
Gd2 Gd1 Ni1 Ni2 72.73(9)
Gd3 Gd1 Ni1 Ni2 101.14(10)
O1 Gd1 Ni1 Gd2 43.5(7)
O6 Gd1 Ni1 Gd2 -10.3(6)
O14E Gd1 Ni1 Gd2 147.3(4)
O15E Gd1 Ni1 Gd2 142.1(7)
O15B Gd1 Ni1 Gd2 -122.1(6)
O14B Gd1 Ni1 Gd2 -117.3(4)
O2 Gd1 Ni1 Gd2 -43.4(3)
O5 Gd1 Ni1 Gd2 68.4(3)
Ni6 Gd1 Ni1 Gd2 16.4(7)
Gd3 Gd1 Ni1 Gd2 28.40(7)
O15D Gd2 Ni1 N1A 8.0(10)
O3 Gd2 Ni1 N1A 82.2(7)
O15A Gd2 Ni1 N1A -83.9(9)
O1 Gd2 Ni1 N1A 107.6(9)
O4 Gd2 Ni1 N1A 156.7(8)
O14A Gd2 Ni1 N1A 0.4(7)
O2 Gd2 Ni1 N1A -167.3(8)
O14D Gd2 Ni1 N1A -95.2(8)
Ni3 Gd2 Ni1 N1A 55.0(6)
Ni2 Gd2 Ni1 N1A -135.1(6)
Ni4 Gd2 Ni1 N1A 132.5(7)
O15D Gd2 Ni1 O2A -79.7(10)
O3 Gd2 Ni1 O2A -5.6(6)
O15A Gd2 Ni1 O2A -171.7(9)
O1 Gd2 Ni1 O2A 19.9(8)
O4 Gd2 Ni1 O2A 69.0(7)
O14A Gd2 Ni1 O2A -87.4(7)
O2 Gd2 Ni1 O2A 104.9(7)
O14D Gd2 Ni1 O2A 177.1(7)
Ni3 Gd2 Ni1 O2A -32.7(5)
Ni2 Gd2 Ni1 O2A 137.1(5)
Ni4 Gd2 Ni1 O2A 44.7(7)
O15D Gd2 Ni1 O15A 91.9(11)
O3 Gd2 Ni1 O15A 166.1(8)
O1 Gd2 Ni1 O15A -168.4(9)
O4 Gd2 Ni1 O15A -119.3(9)
O14A Gd2 Ni1 O15A 84.3(8)
O2 Gd2 Ni1 O15A -83.4(8)
O14D Gd2 Ni1 O15A -11.2(8)
Ni3 Gd2 Ni1 O15A 139.0(7)
Ni2 Gd2 Ni1 O15A -51.2(7)
Ni4 Gd2 Ni1 O15A -143.6(8)
O15D Gd2 Ni1 O1 -99.6(10)
O3 Gd2 Ni1 O1 -25.5(7)
O15A Gd2 Ni1 O1 168.4(9)
O4 Gd2 Ni1 O1 49.1(8)
O14A Gd2 Ni1 O1 -107.3(7)
O2 Gd2 Ni1 O1 85.0(7)
O14D Gd2 Ni1 O1 157.2(7)
Ni3 Gd2 Ni1 O1 -52.6(6)
Ni2 Gd2 Ni1 O1 117.3(6)
Ni4 Gd2 Ni1 O1 24.9(7)
O15D Gd2 Ni1 O15B -176.0(9)
O3 Gd2 Ni1 O15B -101.8(5)
O15A Gd2 Ni1 O15B 92.1(8)
O1 Gd2 Ni1 O15B -76.4(7)
O4 Gd2 Ni1 O15B -27.3(7)
O14A Gd2 Ni1 O15B 176.4(6)
O2 Gd2 Ni1 O15B 8.7(6)
O14D Gd2 Ni1 O15B 80.8(6)
Ni3 Gd2 Ni1 O15B -129.0(5)
Ni2 Gd2 Ni1 O15B 40.9(4)
Ni4 Gd2 Ni1 O15B -51.5(6)
O15D Gd2 Ni1 O11 97.1(10)
O3 Gd2 Ni1 O11 171.2(6)
O15A Gd2 Ni1 O11 5.1(9)
O1 Gd2 Ni1 O11 -163.3(8)
O4 Gd2 Ni1 O11 -114.2(8)
O14A Gd2 Ni1 O11 89.4(7)
O2 Gd2 Ni1 O11 -78.3(7)
O14D Gd2 Ni1 O11 -6.1(7)
Ni3 Gd2 Ni1 O11 144.1(6)
Ni2 Gd2 Ni1 O11 -46.0(6)
Ni4 Gd2 Ni1 O11 -138.4(6)
O15D Gd2 Ni1 Ni2 143.1(8)
O3 Gd2 Ni1 Ni2 -142.7(3)
O15A Gd2 Ni1 Ni2 51.2(7)
O1 Gd2 Ni1 Ni2 -117.3(6)
O4 Gd2 Ni1 Ni2 -68.2(5)
O14A Gd2 Ni1 Ni2 135.5(4)
O2 Gd2 Ni1 Ni2 -32.2(5)
O14D Gd2 Ni1 Ni2 39.9(4)
Ni3 Gd2 Ni1 Ni2 -169.86(10)
Ni4 Gd2 Ni1 Ni2 -92.4(4)
O15D Gd2 Ni1 Gd1 -141.2(8)
O3 Gd2 Ni1 Gd1 -67.0(3)
O15A Gd2 Ni1 Gd1 126.9(7)
O1 Gd2 Ni1 Gd1 -41.5(6)
O4 Gd2 Ni1 Gd1 7.6(5)
O14A Gd2 Ni1 Gd1 -148.8(4)
O2 Gd2 Ni1 Gd1 43.5(4)
O14D Gd2 Ni1 Gd1 115.7(4)
Ni3 Gd2 Ni1 Gd1 -94.13(11)
Ni2 Gd2 Ni1 Gd1 75.72(10)
Ni4 Gd2 Ni1 Gd1 -16.7(4)
N1A Ni1 Ni2 O2 97.2(8)
O2A Ni1 Ni2 O2 -89.5(9)
O15A Ni1 Ni2 O2 81.4(7)
O1 Ni1 Ni2 O2 1.1(5)
O15B Ni1 Ni2 O2 -78.4(7)
O11 Ni1 Ni2 O2 -175.0(6)
Gd1 Ni1 Ni2 O2 -33.5(4)
Gd2 Ni1 Ni2 O2 36.8(4)
N1A Ni1 Ni2 N1B -163.6(10)
O2A Ni1 Ni2 N1B 9.8(11)
O15A Ni1 Ni2 N1B -179.4(9)
O1 Ni1 Ni2 N1B 100.3(8)
O15B Ni1 Ni2 N1B 20.8(9)
O11 Ni1 Ni2 N1B -75.8(9)
Gd1 Ni1 Ni2 N1B 65.7(8)
Gd2 Ni1 Ni2 N1B 136.1(8)
N1A Ni1 Ni2 O2B 3.5(11)
O2A Ni1 Ni2 O2B 176.9(11)
O15A Ni1 Ni2 O2B -12.3(10)
O1 Ni1 Ni2 O2B -92.6(9)
O15B Ni1 Ni2 O2B -172.1(10)
O11 Ni1 Ni2 O2B 91.3(10)
Gd1 Ni1 Ni2 O2B -127.2(9)
Gd2 Ni1 Ni2 O2B -56.8(9)
N1A Ni1 Ni2 O15B 175.6(9)
O2A Ni1 Ni2 O15B -11.0(9)
O15A Ni1 Ni2 O15B 159.8(8)
O1 Ni1 Ni2 O15B 79.5(7)
O11 Ni1 Ni2 O15B -96.6(7)
Gd1 Ni1 Ni2 O15B 44.9(6)
Gd2 Ni1 Ni2 O15B 115.3(6)
N1A Ni1 Ni2 O15A 15.8(9)
O2A Ni1 Ni2 O15A -170.9(9)
O1 Ni1 Ni2 O15A -80.3(6)
O15B Ni1 Ni2 O15A -159.8(8)
O11 Ni1 Ni2 O15A 103.6(7)
Gd1 Ni1 Ni2 O15A -114.9(5)
Gd2 Ni1 Ni2 O15A -44.6(5)
N1A Ni1 Ni2 O21 -80.7(8)
O2A Ni1 Ni2 O21 92.7(9)
O15A Ni1 Ni2 O21 -96.5(7)
O1 Ni1 Ni2 O21 -176.8(6)
O15B Ni1 Ni2 O21 103.7(7)
O11 Ni1 Ni2 O21 7.1(6)
Gd1 Ni1 Ni2 O21 148.6(4)
Gd2 Ni1 Ni2 O21 -141.1(4)
N1A Ni1 Ni2 Gd2 60.3(7)
O2A Ni1 Ni2 Gd2 -126.3(8)
O15A Ni1 Ni2 Gd2 44.6(5)
O1 Ni1 Ni2 Gd2 -35.7(3)
O15B Ni1 Ni2 Gd2 -115.3(6)
O11 Ni1 Ni2 Gd2 148.2(4)
Gd1 Ni1 Ni2 Gd2 -70.34(6)
O15D Gd2 Ni2 O2 94.8(10)
O3 Gd2 Ni2 O2 -55.1(8)
O15A Gd2 Ni2 O2 -166.5(9)
O1 Gd2 Ni2 O2 -82.2(8)
O4 Gd2 Ni2 O2 21.8(8)
O14A Gd2 Ni2 O2 -164.0(8)
O14D Gd2 Ni2 O2 104.8(8)
Ni3 Gd2 Ni2 O2 -32.6(10)
Ni1 Gd2 Ni2 O2 -115.5(7)
Ni4 Gd2 Ni2 O2 47.9(7)
O15D Gd2 Ni2 N1B 91.9(11)
O3 Gd2 Ni2 N1B -57.9(10)
O15A Gd2 Ni2 N1B -169.3(11)
O1 Gd2 Ni2 N1B -85.1(9)
O4 Gd2 Ni2 N1B 19.0(10)
O14A Gd2 Ni2 N1B -166.8(10)
O2 Gd2 Ni2 N1B -2.8(11)
O14D Gd2 Ni2 N1B 102.0(10)
Ni3 Gd2 Ni2 N1B -35.4(11)
Ni1 Gd2 Ni2 N1B -118.3(9)
Ni4 Gd2 Ni2 N1B 45.1(9)
O15D Gd2 Ni2 O2B -1.9(9)
O3 Gd2 Ni2 O2B -151.7(7)
O15A Gd2 Ni2 O2B 96.9(8)
O1 Gd2 Ni2 O2B -178.9(6)
O4 Gd2 Ni2 O2B -74.8(7)
O14A Gd2 Ni2 O2B 99.4(7)
O2 Gd2 Ni2 O2B -96.6(9)
O14D Gd2 Ni2 O2B 8.2(7)
Ni3 Gd2 Ni2 O2B -129.2(8)
Ni1 Gd2 Ni2 O2B 147.9(6)
Ni4 Gd2 Ni2 O2B -48.7(6)
O15D Gd2 Ni2 O15B 168.7(8)
O3 Gd2 Ni2 O15B 18.8(6)
O15A Gd2 Ni2 O15B -92.5(7)
O1 Gd2 Ni2 O15B -8.3(5)
O4 Gd2 Ni2 O15B 95.8(6)
O14A Gd2 Ni2 O15B -90.0(6)
O2 Gd2 Ni2 O15B 73.9(8)
O14D Gd2 Ni2 O15B 178.7(6)
Ni3 Gd2 Ni2 O15B 41.4(8)
Ni1 Gd2 Ni2 O15B -41.5(4)
Ni4 Gd2 Ni2 O15B 121.8(4)
O15D Gd2 Ni2 O15A -98.7(9)
O3 Gd2 Ni2 O15A 111.4(8)
O1 Gd2 Ni2 O15A 84.3(7)
O4 Gd2 Ni2 O15A -171.7(7)
O14A Gd2 Ni2 O15A 2.5(7)
O2 Gd2 Ni2 O15A 166.5(9)
O14D Gd2 Ni2 O15A -88.7(7)
Ni3 Gd2 Ni2 O15A 133.9(9)
Ni1 Gd2 Ni2 O15A 51.0(6)
Ni4 Gd2 Ni2 O15A -145.6(6)
O15D Gd2 Ni2 O21 -93.6(9)
O3 Gd2 Ni2 O21 116.5(7)
O15A Gd2 Ni2 O21 5.1(8)
O1 Gd2 Ni2 O21 89.4(7)
O4 Gd2 Ni2 O21 -166.5(7)
O14A Gd2 Ni2 O21 7.6(7)
O2 Gd2 Ni2 O21 171.6(9)
O14D Gd2 Ni2 O21 -83.6(7)
Ni3 Gd2 Ni2 O21 139.0(8)
Ni1 Gd2 Ni2 O21 56.1(6)
Ni4 Gd2 Ni2 O21 -140.5(6)
O15D Gd2 Ni2 Ni1 -149.8(7)
O3 Gd2 Ni2 Ni1 60.4(5)
O15A Gd2 Ni2 Ni1 -51.0(6)
O1 Gd2 Ni2 Ni1 33.3(3)
O4 Gd2 Ni2 Ni1 137.3(4)
O14A Gd2 Ni2 Ni1 -48.5(4)
O2 Gd2 Ni2 Ni1 115.5(7)
O14D Gd2 Ni2 Ni1 -139.7(4)
Ni3 Gd2 Ni2 Ni1 82.9(6)
Ni4 Gd2 Ni2 Ni1 163.37(10)
O15D Gd2 Ni3 N1C -173.1(14)
O3 Gd2 Ni3 N1C -10.4(14)
O15A Gd2 Ni3 N1C 87.7(15)
O1 Gd2 Ni3 N1C 10.8(13)
O4 Gd2 Ni3 N1C -93.5(13)
O14A Gd2 Ni3 N1C 96.6(13)
O2 Gd2 Ni3 N1C -64.3(14)
O14D Gd2 Ni3 N1C -172.1(14)
Ni2 Gd2 Ni3 N1C -36.9(15)
Ni1 Gd2 Ni3 N1C 39.3(13)
Ni4 Gd2 Ni3 N1C -124.3(13)
O15D Gd2 Ni3 O2C 99.9(7)
O3 Gd2 Ni3 O2C -97.4(7)
O15A Gd2 Ni3 O2C 0.7(8)
O1 Gd2 Ni3 O2C -76.2(6)
O4 Gd2 Ni3 O2C 179.5(6)
O14A Gd2 Ni3 O2C 9.6(6)
O2 Gd2 Ni3 O2C -151.3(8)
O14D Gd2 Ni3 O2C 100.9(7)
Ni2 Gd2 Ni3 O2C -123.9(8)
Ni1 Gd2 Ni3 O2C -47.7(5)
Ni4 Gd2 Ni3 O2C 148.7(5)
O15D Gd2 Ni3 O3 -162.6(8)
O15A Gd2 Ni3 O3 98.1(8)
O1 Gd2 Ni3 O3 21.3(6)
O4 Gd2 Ni3 O3 -83.1(6)
O14A Gd2 Ni3 O3 107.0(6)
O2 Gd2 Ni3 O3 -53.8(8)
O14D Gd2 Ni3 O3 -161.7(7)
Ni2 Gd2 Ni3 O3 -26.5(8)
Ni1 Gd2 Ni3 O3 49.7(5)
Ni4 Gd2 Ni3 O3 -113.8(5)
O15D Gd2 Ni3 O15C -89.7(7)
O3 Gd2 Ni3 O15C 73.0(7)
O15A Gd2 Ni3 O15C 171.1(8)
O1 Gd2 Ni3 O15C 94.2(6)
O4 Gd2 Ni3 O15C -10.1(6)
O14A Gd2 Ni3 O15C -180.0(6)
O2 Gd2 Ni3 O15C 19.1(8)
O14D Gd2 Ni3 O15C -88.7(6)
Ni2 Gd2 Ni3 O15C 46.5(8)
Ni1 Gd2 Ni3 O15C 122.7(5)
Ni4 Gd2 Ni3 O15C -40.9(5)
O3 Gd2 Ni3 O15D 162.6(8)
O15A Gd2 Ni3 O15D -99.2(9)
O1 Gd2 Ni3 O15D -176.1(6)
O4 Gd2 Ni3 O15D 79.6(7)
O14A Gd2 Ni3 O15D -90.3(7)
O2 Gd2 Ni3 O15D 108.8(8)
O14D Gd2 Ni3 O15D 1.0(7)
Ni2 Gd2 Ni3 O15D 136.1(8)
Ni1 Gd2 Ni3 O15D -147.6(6)
Ni4 Gd2 Ni3 O15D 48.8(6)
O15D Gd2 Ni3 O12 8.6(8)
O3 Gd2 Ni3 O12 171.3(8)
O15A Gd2 Ni3 O12 -90.6(9)
O1 Gd2 Ni3 O12 -167.4(7)
O4 Gd2 Ni3 O12 88.2(7)
O14A Gd2 Ni3 O12 -81.7(7)
O2 Gd2 Ni3 O12 117.4(9)
O14D Gd2 Ni3 O12 9.6(8)
Ni2 Gd2 Ni3 O12 144.8(8)
Ni1 Gd2 Ni3 O12 -139.0(6)
Ni4 Gd2 Ni3 O12 57.4(6)
O15D Gd2 Ni3 Ni4 -48.8(6)
O3 Gd2 Ni3 Ni4 113.8(5)
O15A Gd2 Ni3 Ni4 -148.0(7)
O1 Gd2 Ni3 Ni4 135.1(3)
O4 Gd2 Ni3 Ni4 30.8(4)
O14A Gd2 Ni3 Ni4 -139.1(4)
O2 Gd2 Ni3 Ni4 60.0(6)
O14D Gd2 Ni3 Ni4 -47.9(5)
Ni2 Gd2 Ni3 Ni4 87.3(6)
Ni1 Gd2 Ni3 Ni4 163.55(10)
N1C Ni3 Ni4 N1D -159.9(13)
O2C Ni3 Ni4 N1D 11.8(13)
O3 Ni3 Ni4 N1D 102.6(11)
O15C Ni3 Ni4 N1D -178.8(12)
O15D Ni3 Ni4 N1D 21.7(11)
O12 Ni3 Ni4 N1D -73.6(11)
Gd2 Ni3 Ni4 N1D 65.3(10)
N1C Ni3 Ni4 O2D 7.9(12)
O2C Ni3 Ni4 O2D 179.6(11)
O3 Ni3 Ni4 O2D -89.7(9)
O15C Ni3 Ni4 O2D -11.1(9)
O15D Ni3 Ni4 O2D -170.6(9)
O12 Ni3 Ni4 O2D 94.2(9)
Gd2 Ni3 Ni4 O2D -127.0(8)
N1C Ni3 Ni4 O4 100.7(9)
O2C Ni3 Ni4 O4 -87.6(9)
O3 Ni3 Ni4 O4 3.2(5)
O15C Ni3 Ni4 O4 81.8(7)
O15D Ni3 Ni4 O4 -77.7(6)
O12 Ni3 Ni4 O4 -173.0(6)
Gd2 Ni3 Ni4 O4 -34.2(4)
N1C Ni3 Ni4 O15D 178.5(10)
O2C Ni3 Ni4 O15D -9.8(9)
O3 Ni3 Ni4 O15D 80.9(6)
O15C Ni3 Ni4 O15D 159.5(8)
O12 Ni3 Ni4 O15D -95.2(7)
Gd2 Ni3 Ni4 O15D 43.6(5)
N1C Ni3 Ni4 O15C 18.9(10)
O2C Ni3 Ni4 O15C -169.3(10)
O3 Ni3 Ni4 O15C -78.6(7)
O15D Ni3 Ni4 O15C -159.5(8)
O12 Ni3 Ni4 O15C 105.3(8)
Gd2 Ni3 Ni4 O15C -115.9(6)
N1C Ni3 Ni4 O22 -78.9(10)
O2C Ni3 Ni4 O22 92.8(9)
O3 Ni3 Ni4 O22 -176.4(6)
O15C Ni3 Ni4 O22 -97.8(8)
O15D Ni3 Ni4 O22 102.6(7)
O12 Ni3 Ni4 O22 7.4(7)
Gd2 Ni3 Ni4 O22 146.2(5)
N1C Ni3 Ni4 Gd3 63.5(9)
O2C Ni3 Ni4 Gd3 -124.8(8)
O3 Ni3 Ni4 Gd3 -34.1(4)
O15C Ni3 Ni4 Gd3 44.6(6)
O15D Ni3 Ni4 Gd3 -115.0(5)
O12 Ni3 Ni4 Gd3 149.8(5)
Gd2 Ni3 Ni4 Gd3 -71.38(6)
N1C Ni3 Ni4 Gd2 134.9(9)
O2C Ni3 Ni4 Gd2 -53.4(8)
O3 Ni3 Ni4 Gd2 37.3(4)
O15C Ni3 Ni4 Gd2 115.9(6)
O15D Ni3 Ni4 Gd2 -43.6(5)
O12 Ni3 Ni4 Gd2 -138.8(5)
O5 Gd3 Ni4 N1D -67.7(18)
O14F Gd3 Ni4 N1D 90.3(17)
O4 Gd3 Ni4 N1D -15.6(17)
O15C Gd3 Ni4 N1D -179.0(18)
O14C Gd3 Ni4 N1D -174.9(17)
O3 Gd3 Ni4 N1D -98.4(17)
O6 Gd3 Ni4 N1D 7.6(17)
O15F Gd3 Ni4 N1D 79.1(18)
Ni5 Gd3 Ni4 N1D -30.8(18)
Gd1 Gd3 Ni4 N1D -30.6(17)
Gd2 Gd3 Ni4 N1D -57.9(17)
O5 Gd3 Ni4 O2D -149.3(7)
O14F Gd3 Ni4 O2D 8.7(7)
O4 Gd3 Ni4 O2D -97.2(8)
O15C Gd3 Ni4 O2D 99.3(8)
O14C Gd3 Ni4 O2D 103.4(7)
O3 Gd3 Ni4 O2D 179.9(6)
O6 Gd3 Ni4 O2D -74.1(6)
O15F Gd3 Ni4 O2D -2.5(9)
Ni5 Gd3 Ni4 O2D -112.4(7)
Gd1 Gd3 Ni4 O2D -112.2(5)
Gd2 Gd3 Ni4 O2D -139.5(5)
O5 Gd3 Ni4 O4 -52.1(8)
O14F Gd3 Ni4 O4 105.9(7)
O15C Gd3 Ni4 O4 -163.5(8)
O14C Gd3 Ni4 O4 -159.4(7)
O3 Gd3 Ni4 O4 -82.8(7)
O6 Gd3 Ni4 O4 23.2(7)
O15F Gd3 Ni4 O4 94.7(10)
Ni5 Gd3 Ni4 O4 -15.2(8)
Gd1 Gd3 Ni4 O4 -15.0(6)
Gd2 Gd3 Ni4 O4 -42.3(6)
O5 Gd3 Ni4 O15D 20.2(7)
O14F Gd3 Ni4 O15D 178.2(6)
O4 Gd3 Ni4 O15D 72.3(7)
O15C Gd3 Ni4 O15D -91.2(7)
O14C Gd3 Ni4 O15D -87.0(6)
O3 Gd3 Ni4 O15D -10.5(5)
O6 Gd3 Ni4 O15D 95.5(5)
O15F Gd3 Ni4 O15D 167.0(9)
Ni5 Gd3 Ni4 O15D 57.1(7)
Gd1 Gd3 Ni4 O15D 57.3(4)
Gd2 Gd3 Ni4 O15D 30.0(4)
O5 Gd3 Ni4 O15C 111.4(8)
O14F Gd3 Ni4 O15C -90.6(7)
O4 Gd3 Ni4 O15C 163.5(8)
O14C Gd3 Ni4 O15C 4.1(7)
O3 Gd3 Ni4 O15C 80.6(7)
O6 Gd3 Ni4 O15C -173.4(7)
O15F Gd3 Ni4 O15C -101.8(10)
Ni5 Gd3 Ni4 O15C 148.2(8)
Gd1 Gd3 Ni4 O15C 148.5(6)
Gd2 Gd3 Ni4 O15C 121.1(6)
O5 Gd3 Ni4 O22 114.0(8)
O14F Gd3 Ni4 O22 -88.1(7)
O4 Gd3 Ni4 O22 166.0(8)
O15C Gd3 Ni4 O22 2.6(8)
O14C Gd3 Ni4 O22 6.7(7)
O3 Gd3 Ni4 O22 83.2(7)
O6 Gd3 Ni4 O22 -170.8(7)
O15F Gd3 Ni4 O22 -99.2(10)
Ni5 Gd3 Ni4 O22 150.8(8)
Gd1 Gd3 Ni4 O22 151.0(6)
Gd2 Gd3 Ni4 O22 123.7(6)
O5 Gd3 Ni4 Ni3 61.9(5)
O14F Gd3 Ni4 Ni3 -140.1(4)
O4 Gd3 Ni4 Ni3 114.0(6)
O15C Gd3 Ni4 Ni3 -49.5(6)
O14C Gd3 Ni4 Ni3 -45.4(5)
O3 Gd3 Ni4 Ni3 31.2(3)
O6 Gd3 Ni4 Ni3 137.2(4)
O15F Gd3 Ni4 Ni3 -151.3(8)
Ni5 Gd3 Ni4 Ni3 98.8(6)
Gd1 Gd3 Ni4 Ni3 98.98(10)
Gd2 Gd3 Ni4 Ni3 71.66(9)
O5 Gd3 Ni4 Gd2 -9.7(5)
O14F Gd3 Ni4 Gd2 148.2(4)
O4 Gd3 Ni4 Gd2 42.3(6)
O15C Gd3 Ni4 Gd2 -121.1(6)
O14C Gd3 Ni4 Gd2 -117.0(5)
O3 Gd3 Ni4 Gd2 -40.5(3)
O6 Gd3 Ni4 Gd2 65.5(3)
O15F Gd3 Ni4 Gd2 137.1(8)
Ni5 Gd3 Ni4 Gd2 27.1(6)
Gd1 Gd3 Ni4 Gd2 27.32(6)
O15D Gd2 Ni4 N1D -85.4(11)
O3 Gd2 Ni4 N1D -172.5(9)
O15A Gd2 Ni4 N1D 4.9(13)
O1 Gd2 Ni4 N1D 153.4(10)
O4 Gd2 Ni4 N1D 102.5(11)
O14A Gd2 Ni4 N1D -96.5(10)
O2 Gd2 Ni4 N1D 77.5(10)
O14D Gd2 Ni4 N1D -0.7(10)
Ni3 Gd2 Ni4 N1D -137.8(9)
Ni2 Gd2 Ni4 N1D 52.6(9)
Ni1 Gd2 Ni4 N1D 134.0(9)
O15D Gd2 Ni4 O2D -170.3(9)
O3 Gd2 Ni4 O2D 102.6(7)
O15A Gd2 Ni4 O2D -80.0(11)
O1 Gd2 Ni4 O2D 68.5(8)
O4 Gd2 Ni4 O2D 17.6(9)
O14A Gd2 Ni4 O2D 178.6(8)
O2 Gd2 Ni4 O2D -7.4(8)
O14D Gd2 Ni4 O2D -85.5(8)
Ni3 Gd2 Ni4 O2D 137.4(7)
Ni2 Gd2 Ni4 O2D -32.3(7)
Ni1 Gd2 Ni4 O2D 49.1(8)
O15D Gd2 Ni4 O4 172.1(9)
O3 Gd2 Ni4 O4 85.0(7)
O15A Gd2 Ni4 O4 -97.6(11)
O1 Gd2 Ni4 O4 50.9(8)
O14A Gd2 Ni4 O4 161.0(8)
O2 Gd2 Ni4 O4 -25.0(8)
O14D Gd2 Ni4 O4 -103.1(8)
Ni3 Gd2 Ni4 O4 119.8(7)
Ni2 Gd2 Ni4 O4 -49.9(7)
Ni1 Gd2 Ni4 O4 31.5(8)
O3 Gd2 Ni4 O15D -87.1(7)
O15A Gd2 Ni4 O15D 90.3(11)
O1 Gd2 Ni4 O15D -121.2(8)
O4 Gd2 Ni4 O15D -172.1(9)
O14A Gd2 Ni4 O15D -11.1(7)
O2 Gd2 Ni4 O15D 162.9(8)
O14D Gd2 Ni4 O15D 84.7(7)
Ni3 Gd2 Ni4 O15D -52.3(6)
Ni2 Gd2 Ni4 O15D 138.0(6)
Ni1 Gd2 Ni4 O15D -140.6(7)
O15D Gd2 Ni4 O15C 93.3(7)
O3 Gd2 Ni4 O15C 6.2(5)
O15A Gd2 Ni4 O15C -176.4(10)
O1 Gd2 Ni4 O15C -27.8(6)
O4 Gd2 Ni4 O15C -78.8(8)
O14A Gd2 Ni4 O15C 82.3(6)
O2 Gd2 Ni4 O15C -103.8(6)
O14D Gd2 Ni4 O15C 178.1(6)
Ni3 Gd2 Ni4 O15C 41.0(4)
Ni2 Gd2 Ni4 O15C -128.7(4)
Ni1 Gd2 Ni4 O15C -47.3(6)
O15D Gd2 Ni4 O22 5.8(9)
O3 Gd2 Ni4 O22 -81.4(7)
O15A Gd2 Ni4 O22 96.0(11)
O1 Gd2 Ni4 O22 -115.4(8)
O4 Gd2 Ni4 O22 -166.3(9)
O14A Gd2 Ni4 O22 -5.3(7)
O2 Gd2 Ni4 O22 168.7(7)
O14D Gd2 Ni4 O22 90.5(7)
Ni3 Gd2 Ni4 O22 -46.6(6)
Ni2 Gd2 Ni4 O22 143.8(6)
Ni1 Gd2 Ni4 O22 -134.9(7)
O15D Gd2 Ni4 Ni3 52.3(6)
O3 Gd2 Ni4 Ni3 -34.8(3)
O15A Gd2 Ni4 Ni3 142.6(9)
O1 Gd2 Ni4 Ni3 -68.8(5)
O4 Gd2 Ni4 Ni3 -119.8(7)
O14A Gd2 Ni4 Ni3 41.3(4)
O2 Gd2 Ni4 Ni3 -144.8(4)
O14D Gd2 Ni4 Ni3 137.1(4)
Ni2 Gd2 Ni4 Ni3 -169.68(11)
Ni1 Gd2 Ni4 Ni3 -88.3(4)
O15D Gd2 Ni4 Gd3 128.5(6)
O3 Gd2 Ni4 Gd3 41.4(3)
O15A Gd2 Ni4 Gd3 -141.2(9)
O1 Gd2 Ni4 Gd3 7.4(5)
O4 Gd2 Ni4 Gd3 -43.6(6)
O14A Gd2 Ni4 Gd3 117.5(4)
O2 Gd2 Ni4 Gd3 -68.6(4)
O14D Gd2 Ni4 Gd3 -146.7(4)
Ni3 Gd2 Ni4 Gd3 76.21(9)
Ni2 Gd2 Ni4 Gd3 -93.46(11)
Ni1 Gd2 Ni4 Gd3 -12.1(4)
O5 Gd3 Ni5 N1E -3.3(10)
O14F Gd3 Ni5 N1E -165.7(10)
O4 Gd3 Ni5 N1E -59.9(10)
O15C Gd3 Ni5 N1E 93.5(11)
O14C Gd3 Ni5 N1E 98.7(10)
O3 Gd3 Ni5 N1E 17.8(9)
O6 Gd3 Ni5 N1E -87.2(9)
O15F Gd3 Ni5 N1E -168.7(11)
Ni4 Gd3 Ni5 N1E -47.2(11)
Gd1 Gd3 Ni5 N1E -47.4(8)
Gd2 Gd3 Ni5 N1E -22.0(9)
O5 Gd3 Ni5 O2E -95.0(7)
O14F Gd3 Ni5 O2E 102.6(6)
O4 Gd3 Ni5 O2E -151.6(6)
O15C Gd3 Ni5 O2E 1.8(8)
O14C Gd3 Ni5 O2E 7.0(6)
O3 Gd3 Ni5 O2E -73.9(5)
O6 Gd3 Ni5 O2E -178.9(5)
O15F Gd3 Ni5 O2E 99.6(8)
Ni4 Gd3 Ni5 O2E -138.9(7)
Gd1 Gd3 Ni5 O2E -139.1(4)
Gd2 Gd3 Ni5 O2E -113.7(4)
O14F Gd3 Ni5 O5 -162.4(7)
O4 Gd3 Ni5 O5 -56.6(8)
O15C Gd3 Ni5 O5 96.8(9)
O14C Gd3 Ni5 O5 102.0(7)
O3 Gd3 Ni5 O5 21.1(7)
O6 Gd3 Ni5 O5 -83.9(7)
O15F Gd3 Ni5 O5 -165.4(9)
Ni4 Gd3 Ni5 O5 -43.9(8)
Gd1 Gd3 Ni5 O5 -44.1(6)
Gd2 Gd3 Ni5 O5 -18.7(6)
O5 Gd3 Ni5 O15F 165.4(9)
O14F Gd3 Ni5 O15F 3.0(8)
O4 Gd3 Ni5 O15F 108.8(9)
O15C Gd3 Ni5 O15F -97.8(10)
O14C Gd3 Ni5 O15F -92.6(8)
O3 Gd3 Ni5 O15F -173.5(8)
O6 Gd3 Ni5 O15F 81.5(8)
Ni4 Gd3 Ni5 O15F 121.5(9)
Gd1 Gd3 Ni5 O15F 121.3(7)
Gd2 Gd3 Ni5 O15F 146.7(7)
O5 Gd3 Ni5 O15E 74.2(7)
O14F Gd3 Ni5 O15E -88.2(6)
O4 Gd3 Ni5 O15E 17.6(6)
O15C Gd3 Ni5 O15E 171.0(8)
O14C Gd3 Ni5 O15E 176.2(6)
O3 Gd3 Ni5 O15E 95.3(5)
O6 Gd3 Ni5 O15E -9.8(5)
O15F Gd3 Ni5 O15E -91.3(8)
Ni4 Gd3 Ni5 O15E 30.3(7)
Gd1 Gd3 Ni5 O15E 30.1(4)
Gd2 Gd3 Ni5 O15E 55.5(4)
O5 Gd3 Ni5 O13 167.1(9)
O14F Gd3 Ni5 O13 4.7(8)
O4 Gd3 Ni5 O13 110.4(8)
O15C Gd3 Ni5 O13 -96.1(9)
O14C Gd3 Ni5 O13 -90.9(8)
O3 Gd3 Ni5 O13 -171.8(7)
O6 Gd3 Ni5 O13 83.1(7)
O15F Gd3 Ni5 O13 1.6(9)
Ni4 Gd3 Ni5 O13 123.2(8)
Gd1 Gd3 Ni5 O13 122.9(6)
Gd2 Gd3 Ni5 O13 148.3(6)
O5 Gd3 Ni5 Ni6 115.7(6)
O14F Gd3 Ni5 Ni6 -46.7(4)
O4 Gd3 Ni5 Ni6 59.1(5)
O15C Gd3 Ni5 Ni6 -147.5(7)
O14C Gd3 Ni5 Ni6 -142.3(4)
O3 Gd3 Ni5 Ni6 136.8(3)
O6 Gd3 Ni5 Ni6 31.7(4)
O15F Gd3 Ni5 Ni6 -49.8(7)
Ni4 Gd3 Ni5 Ni6 71.8(6)
Gd1 Gd3 Ni5 Ni6 71.54(9)
Gd2 Gd3 Ni5 Ni6 96.95(10)
N1E Ni5 Ni6 N1F -160.9(9)
O2E Ni5 Ni6 N1F 10.0(9)
O5 Ni5 Ni6 N1F 100.8(8)
O15F Ni5 Ni6 N1F 19.9(9)
O15E Ni5 Ni6 N1F 179.1(8)
O13 Ni5 Ni6 N1F -79.3(8)
Gd3 Ni5 Ni6 N1F 65.1(6)
N1E Ni5 Ni6 O15F 179.3(9)
O2E Ni5 Ni6 O15F -9.9(9)
O5 Ni5 Ni6 O15F 80.9(7)
O15E Ni5 Ni6 O15F 159.2(8)
O13 Ni5 Ni6 O15F -99.1(8)
Gd3 Ni5 Ni6 O15F 45.3(6)
N1E Ni5 Ni6 O15E 20.1(8)
O2E Ni5 Ni6 O15E -169.1(9)
O5 Ni5 Ni6 O15E -78.3(7)
O15F Ni5 Ni6 O15E -159.2(8)
O13 Ni5 Ni6 O15E 101.7(7)
Gd3 Ni5 Ni6 O15E -113.9(5)
N1E Ni5 Ni6 O6 98.9(8)
O2E Ni5 Ni6 O6 -90.2(8)
O5 Ni5 Ni6 O6 0.6(6)
O15F Ni5 Ni6 O6 -80.3(7)
O15E Ni5 Ni6 O6 78.9(7)
O13 Ni5 Ni6 O6 -179.5(6)
Gd3 Ni5 Ni6 O6 -35.0(4)
N1E Ni5 Ni6 O2F 14.2(10)
O2E Ni5 Ni6 O2F -174.9(10)
O5 Ni5 Ni6 O2F -84.1(8)
O15F Ni5 Ni6 O2F -165.0(10)
O15E Ni5 Ni6 O2F -5.8(9)
O13 Ni5 Ni6 O2F 95.8(8)
Gd3 Ni5 Ni6 O2F -119.8(7)
N1E Ni5 Ni6 O23 -75.7(8)
O2E Ni5 Ni6 O23 95.1(8)
O5 Ni5 Ni6 O23 -174.0(6)
O15F Ni5 Ni6 O23 105.0(8)
O15E Ni5 Ni6 O23 -95.8(7)
O13 Ni5 Ni6 O23 5.9(6)
Gd3 Ni5 Ni6 O23 150.3(5)
N1E Ni5 Ni6 Gd1 64.0(7)
O2E Ni5 Ni6 Gd1 -125.1(7)
O5 Ni5 Ni6 Gd1 -34.3(4)
O15F Ni5 Ni6 Gd1 -115.2(6)
O15E Ni5 Ni6 Gd1 44.0(5)
O13 Ni5 Ni6 Gd1 145.6(4)
Gd3 Ni5 Ni6 Gd1 -69.94(6)
O1 Gd1 Ni6 N1F -56.1(11)
O6 Gd1 Ni6 N1F -1.7(12)
O14E Gd1 Ni6 N1F -161.6(10)
O15E Gd1 Ni6 N1F -167.4(11)
O15B Gd1 Ni6 N1F 97.7(12)
O14B Gd1 Ni6 N1F 102.8(10)
O2 Gd1 Ni6 N1F 24.6(10)
O5 Gd1 Ni6 N1F -86.9(10)
Ni1 Gd1 Ni6 N1F -32.9(12)
Gd2 Gd1 Ni6 N1F -17.6(9)
Gd3 Gd1 Ni6 N1F -45.7(9)
O1 Gd1 Ni6 O15F 21.0(7)
O6 Gd1 Ni6 O15F 75.4(8)
O14E Gd1 Ni6 O15F -84.6(6)
O15E Gd1 Ni6 O15F -90.3(7)
O15B Gd1 Ni6 O15F 174.7(8)
O14B Gd1 Ni6 O15F 179.9(6)
O2 Gd1 Ni6 O15F 101.7(6)
O5 Gd1 Ni6 O15F -9.8(6)
Ni1 Gd1 Ni6 O15F 44.2(8)
Gd2 Gd1 Ni6 O15F 59.5(5)
Gd3 Gd1 Ni6 O15F 31.4(4)
O1 Gd1 Ni6 O15E 111.3(8)
O6 Gd1 Ni6 O15E 165.7(9)
O14E Gd1 Ni6 O15E 5.8(7)
O15B Gd1 Ni6 O15E -95.0(9)
O14B Gd1 Ni6 O15E -89.8(7)
O2 Gd1 Ni6 O15E -168.0(7)
O5 Gd1 Ni6 O15E 80.5(7)
Ni1 Gd1 Ni6 O15E 134.5(9)
Gd2 Gd1 Ni6 O15E 149.8(6)
Gd3 Gd1 Ni6 O15E 121.7(6)
O1 Gd1 Ni6 O6 -54.5(9)
O14E Gd1 Ni6 O6 -160.0(8)
O15E Gd1 Ni6 O6 -165.7(9)
O15B Gd1 Ni6 O6 99.3(10)
O14B Gd1 Ni6 O6 104.5(8)
O2 Gd1 Ni6 O6 26.3(8)
O5 Gd1 Ni6 O6 -85.2(8)
Ni1 Gd1 Ni6 O6 -31.2(10)
Gd2 Gd1 Ni6 O6 -15.9(7)
Gd3 Gd1 Ni6 O6 -44.1(7)
O1 Gd1 Ni6 O2F -147.2(8)
O6 Gd1 Ni6 O2F -92.8(9)
O14E Gd1 Ni6 O2F 107.3(7)
O15E Gd1 Ni6 O2F 101.5(8)
O15B Gd1 Ni6 O2F 6.6(9)
O14B Gd1 Ni6 O2F 11.7(7)
O2 Gd1 Ni6 O2F -66.5(6)
O5 Gd1 Ni6 O2F -178.0(6)
Ni1 Gd1 Ni6 O2F -124.0(8)
Gd2 Gd1 Ni6 O2F -108.7(5)
Gd3 Gd1 Ni6 O2F -136.8(5)
O1 Gd1 Ni6 O23 118.8(9)
O6 Gd1 Ni6 O23 173.2(10)
O14E Gd1 Ni6 O23 13.3(8)
O15E Gd1 Ni6 O23 7.5(9)
O15B Gd1 Ni6 O23 -87.4(10)
O14B Gd1 Ni6 O23 -82.3(8)
O2 Gd1 Ni6 O23 -160.5(7)
O5 Gd1 Ni6 O23 88.0(8)
Ni1 Gd1 Ni6 O23 142.0(9)
Gd2 Gd1 Ni6 O23 157.3(7)
Gd3 Gd1 Ni6 O23 129.2(7)
O1 Gd1 Ni6 Ni5 61.1(6)
O6 Gd1 Ni6 Ni5 115.5(7)
O14E Gd1 Ni6 Ni5 -44.4(4)
O15E Gd1 Ni6 Ni5 -50.2(6)
O15B Gd1 Ni6 Ni5 -145.2(7)
O14B Gd1 Ni6 Ni5 -140.0(4)
O2 Gd1 Ni6 Ni5 141.8(3)
O5 Gd1 Ni6 Ni5 30.3(4)
Ni1 Gd1 Ni6 Ni5 84.3(7)
Gd2 Gd1 Ni6 Ni5 99.61(9)
Gd3 Gd1 Ni6 Ni5 71.46(9)
N1A Ni1 O1 Gd1 177.9(7)
O2A Ni1 O1 Gd1 84.8(7)
O15A Ni1 O1 Gd1 -102.3(7)
O15B Ni1 O1 Gd1 -9.8(6)
O11 Ni1 O1 Gd1 -38(3)
Ni2 Ni1 O1 Gd1 -55.9(5)
Gd2 Ni1 O1 Gd1 -109.9(9)
N1A Ni1 O1 Gd2 -72.2(7)
O2A Ni1 O1 Gd2 -165.2(6)
O15A Ni1 O1 Gd2 7.6(6)
O15B Ni1 O1 Gd2 100.1(6)
O11 Ni1 O1 Gd2 72(3)
Ni2 Ni1 O1 Gd2 54.0(5)
Gd1 Ni1 O1 Gd2 109.9(9)
O6 Gd1 O1 Ni1 144.6(6)
O14E Gd1 O1 Ni1 -68.5(7)
O15E Gd1 O1 Ni1 -131.2(6)
O15B Gd1 O1 Ni1 9.0(6)
O14B Gd1 O1 Ni1 32.4(13)
O2 Gd1 O1 Ni1 79.5(7)
O5 Gd1 O1 Ni1 -155.3(7)
Ni6 Gd1 O1 Ni1 174.97(18)
Gd2 Gd1 O1 Ni1 108.9(9)
Gd3 Gd1 O1 Ni1 165.9(6)
O6 Gd1 O1 Gd2 35.8(7)
O14E Gd1 O1 Gd2 -177.4(6)
O15E Gd1 O1 Gd2 120.0(7)
O15B Gd1 O1 Gd2 -99.9(6)
O14B Gd1 O1 Gd2 -76.5(10)
O2 Gd1 O1 Gd2 -29.4(5)
O5 Gd1 O1 Gd2 95.8(5)
Ni1 Gd1 O1 Gd2 -108.9(9)
Ni6 Gd1 O1 Gd2 66.1(8)
Gd3 Gd1 O1 Gd2 57.0(4)
O15D Gd2 O1 Ni1 137.5(6)
O3 Gd2 O1 Ni1 153.9(7)
O15A Gd2 O1 Ni1 -7.1(6)
O4 Gd2 O1 Ni1 -146.0(5)
O14A Gd2 O1 Ni1 69.6(6)
O2 Gd2 O1 Ni1 -80.4(6)
O14D Gd2 O1 Ni1 -34.7(10)
Ni3 Gd2 O1 Ni1 141.1(4)
Ni2 Gd2 O1 Ni1 -45.0(4)
Ni4 Gd2 O1 Ni1 -172.9(2)
O15D Gd2 O1 Gd1 -112.5(7)
O3 Gd2 O1 Gd1 -96.1(5)
O15A Gd2 O1 Gd1 102.9(7)
O4 Gd2 O1 Gd1 -36.1(7)
O14A Gd2 O1 Gd1 179.6(6)
O2 Gd2 O1 Gd1 29.6(6)
O14D Gd2 O1 Gd1 75.3(9)
Ni3 Gd2 O1 Gd1 -108.9(4)
Ni2 Gd2 O1 Gd1 65.0(4)
Ni1 Gd2 O1 Gd1 110.0(8)
Ni4 Gd2 O1 Gd1 -62.9(7)
N1B Ni2 O2 Gd1 -74.9(7)
O2B Ni2 O2 Gd1 -168.3(7)
O15B Ni2 O2 Gd1 4.3(5)
O15A Ni2 O2 Gd1 98.0(6)
O21 Ni2 O2 Gd1 64(4)
Ni1 Ni2 O2 Gd1 51.1(4)
Gd2 Ni2 O2 Gd1 106.9(8)
N1B Ni2 O2 Gd2 178.2(7)
O2B Ni2 O2 Gd2 84.8(8)
O15B Ni2 O2 Gd2 -102.6(7)
O15A Ni2 O2 Gd2 -9.0(6)
O21 Ni2 O2 Gd2 -43(4)
Ni1 Ni2 O2 Gd2 -55.8(5)
O1 Gd1 O2 Ni2 -81.7(6)
O6 Gd1 O2 Ni2 158.2(7)
O14E Gd1 O2 Ni2 -28.1(10)
O15E Gd1 O2 Ni2 131.8(7)
O15B Gd1 O2 Ni2 -4.0(5)
O14B Gd1 O2 Ni2 73.8(6)
O5 Gd1 O2 Ni2 -142.5(5)
Ni1 Gd1 O2 Ni2 -43.7(4)
Ni6 Gd1 O2 Ni2 143.0(4)
Gd2 Gd1 O2 Ni2 -110.2(7)
Gd3 Gd1 O2 Ni2 -162.2(5)
O1 Gd1 O2 Gd2 28.5(5)
O6 Gd1 O2 Gd2 -91.6(6)
O14E Gd1 O2 Gd2 82.1(9)
O15E Gd1 O2 Gd2 -118.0(6)
O15B Gd1 O2 Gd2 106.1(6)
O14B Gd1 O2 Gd2 -176.0(6)
O5 Gd1 O2 Gd2 -32.3(7)
Ni1 Gd1 O2 Gd2 66.5(4)
Ni6 Gd1 O2 Gd2 -106.8(4)
Gd3 Gd1 O2 Gd2 -52.0(4)
O15D Gd2 O2 Ni2 -130.2(7)
O3 Gd2 O2 Ni2 142.7(6)
O15A Gd2 O2 Ni2 8.4(6)
O1 Gd2 O2 Ni2 85.0(7)
O4 Gd2 O2 Ni2 -158.3(8)
O14A Gd2 O2 Ni2 25.8(13)
O14D Gd2 O2 Ni2 -67.1(7)
Ni3 Gd2 O2 Ni2 173.5(2)
Ni1 Gd2 O2 Ni2 46.8(5)
Ni4 Gd2 O2 Ni2 -144.4(5)
O15D Gd2 O2 Gd1 117.3(7)
O3 Gd2 O2 Gd1 30.2(7)
O15A Gd2 O2 Gd1 -104.1(6)
O1 Gd2 O2 Gd1 -27.5(5)
O4 Gd2 O2 Gd1 89.2(6)
O14A Gd2 O2 Gd1 -86.7(10)
O14D Gd2 O2 Gd1 -179.6(6)
Ni3 Gd2 O2 Gd1 61.0(7)
Ni2 Gd2 O2 Gd1 -112.5(8)
Ni1 Gd2 O2 Gd1 -65.7(4)
Ni4 Gd2 O2 Gd1 103.1(4)
N1C Ni3 O3 Gd2 173.1(9)
O2C Ni3 O3 Gd2 82.3(6)
O15C Ni3 O3 Gd2 -103.8(6)
O15D Ni3 O3 Gd2 -11.5(5)
O12 Ni3 O3 Gd2 -37(3)
Ni4 Ni3 O3 Gd2 -57.4(4)
N1C Ni3 O3 Gd3 -78.0(10)
O2C Ni3 O3 Gd3 -168.7(7)
O15C Ni3 O3 Gd3 5.1(6)
O15D Ni3 O3 Gd3 97.5(6)
O12 Ni3 O3 Gd3 72(3)
Ni4 Ni3 O3 Gd3 51.5(5)
Gd2 Ni3 O3 Gd3 108.9(7)
O15D Gd2 O3 Ni3 10.8(5)
O15A Gd2 O3 Ni3 -131.1(7)
O1 Gd2 O3 Ni3 -158.3(6)
O4 Gd2 O3 Ni3 83.1(6)
O14A Gd2 O3 Ni3 -66.0(5)
O2 Gd2 O3 Ni3 145.5(5)
O14D Gd2 O3 Ni3 32.1(11)
Ni2 Gd2 O3 Ni3 174.87(16)
Ni1 Gd2 O3 Ni3 -143.1(4)
Ni4 Gd2 O3 Ni3 47.2(4)
O15D Gd2 O3 Gd3 -99.7(6)
O15A Gd2 O3 Gd3 118.4(7)
O1 Gd2 O3 Gd3 91.2(5)
O4 Gd2 O3 Gd3 -27.4(5)
O14A Gd2 O3 Gd3 -176.4(6)
O2 Gd2 O3 Gd3 35.0(7)
O14D Gd2 O3 Gd3 -78.4(10)
Ni3 Gd2 O3 Gd3 -110.5(7)
Ni2 Gd2 O3 Gd3 64.4(7)
Ni1 Gd2 O3 Gd3 106.4(4)
Ni4 Gd2 O3 Gd3 -63.3(4)
O5 Gd3 O3 Ni3 156.6(7)
O14F Gd3 O3 Ni3 -30.4(11)
O4 Gd3 O3 Ni3 -80.7(6)
O15C Gd3 O3 Ni3 -4.8(6)
O14C Gd3 O3 Ni3 73.3(6)
O6 Gd3 O3 Ni3 -141.9(6)
O15F Gd3 O3 Ni3 138.5(7)
Ni4 Gd3 O3 Ni3 -43.6(4)
Ni5 Gd3 O3 Ni3 144.5(4)
Gd1 Gd3 O3 Ni3 -162.4(6)
Gd2 Gd3 O3 Ni3 -108.3(8)
O5 Gd3 O3 Gd2 -95.0(6)
O14F Gd3 O3 Gd2 77.9(9)
O4 Gd3 O3 Gd2 27.6(5)
O15C Gd3 O3 Gd2 103.6(6)
O14C Gd3 O3 Gd2 -178.3(6)
O6 Gd3 O3 Gd2 -33.6(6)
O15F Gd3 O3 Gd2 -113.2(8)
Ni4 Gd3 O3 Gd2 64.8(4)
Ni5 Gd3 O3 Gd2 -107.2(4)
Gd1 Gd3 O3 Gd2 -54.1(4)
N1D Ni4 O4 Gd3 169.7(11)
O2D Ni4 O4 Gd3 83.3(7)
O15D Ni4 O4 Gd3 -104.6(6)
O15C Ni4 O4 Gd3 -11.1(6)
O22 Ni4 O4 Gd3 -56(3)
Ni3 Ni4 O4 Gd3 -57.9(4)
Gd2 Ni4 O4 Gd3 -109.7(8)
N1D Ni4 O4 Gd2 -80.6(12)
O2D Ni4 O4 Gd2 -167.0(7)
O15D Ni4 O4 Gd2 5.1(6)
O15C Ni4 O4 Gd2 98.6(7)
O22 Ni4 O4 Gd2 54(3)
Ni3 Ni4 O4 Gd2 51.8(5)
Gd3 Ni4 O4 Gd2 109.7(8)
O5 Gd3 O4 Ni4 145.9(5)
O14F Gd3 O4 Ni4 -67.0(6)
O15C Gd3 O4 Ni4 10.3(5)
O14C Gd3 O4 Ni4 34.2(11)
O3 Gd3 O4 Ni4 83.7(6)
O6 Gd3 O4 Ni4 -156.4(7)
O15F Gd3 O4 Ni4 -131.2(7)
Ni5 Gd3 O4 Ni4 176.79(17)
Gd1 Gd3 O4 Ni4 165.8(5)
Gd2 Gd3 O4 Ni4 111.1(8)
O5 Gd3 O4 Gd2 34.8(7)
O14F Gd3 O4 Gd2 -178.1(6)
O15C Gd3 O4 Gd2 -100.9(6)
O14C Gd3 O4 Gd2 -77.0(10)
O3 Gd3 O4 Gd2 -27.5(5)
O6 Gd3 O4 Gd2 92.5(6)
O15F Gd3 O4 Gd2 117.7(7)
Ni4 Gd3 O4 Gd2 -111.1(8)
Ni5 Gd3 O4 Gd2 65.7(7)
Gd1 Gd3 O4 Gd2 54.7(4)
O15D Gd2 O4 Ni4 -4.8(6)
O3 Gd2 O4 Ni4 -81.7(6)
O15A Gd2 O4 Ni4 135.3(7)
O1 Gd2 O4 Ni4 -143.3(6)
O14A Gd2 O4 Ni4 -28.6(11)
O2 Gd2 O4 Ni4 155.2(8)
O14D Gd2 O4 Ni4 73.7(7)
Ni3 Gd2 O4 Ni4 -43.7(5)
Ni2 Gd2 O4 Ni4 143.0(5)
Ni1 Gd2 O4 Ni4 -170.7(2)
O15D Gd2 O4 Gd3 104.7(6)
O3 Gd2 O4 Gd3 27.8(5)
O15A Gd2 O4 Gd3 -115.3(7)
O1 Gd2 O4 Gd3 -33.8(6)
O14A Gd2 O4 Gd3 80.8(8)
O2 Gd2 O4 Gd3 -95.4(6)
O14D Gd2 O4 Gd3 -176.8(6)
Ni3 Gd2 O4 Gd3 65.7(4)
Ni2 Gd2 O4 Gd3 -107.5(4)
Ni1 Gd2 O4 Gd3 -61.3(7)
Ni4 Gd2 O4 Gd3 109.4(8)
N1E Ni5 O5 Gd3 177.8(7)
O2E Ni5 O5 Gd3 85.0(6)
O15F Ni5 O5 Gd3 -9.9(7)
O15E Ni5 O5 Gd3 -102.6(6)
O13 Ni5 O5 Gd3 -57(3)
Ni6 Ni5 O5 Gd3 -56.6(5)
N1E Ni5 O5 Gd1 -74.5(7)
O2E Ni5 O5 Gd1 -167.3(6)
O15F Ni5 O5 Gd1 97.8(7)
O15E Ni5 O5 Gd1 5.1(6)
O13 Ni5 O5 Gd1 51(3)
Ni6 Ni5 O5 Gd1 51.1(5)
Gd3 Ni5 O5 Gd1 107.7(7)
O14F Gd3 O5 Ni5 28.4(12)
O4 Gd3 O5 Ni5 141.9(5)
O15C Gd3 O5 Ni5 -132.4(7)
O14C Gd3 O5 Ni5 -70.7(6)
O3 Gd3 O5 Ni5 -159.1(7)
O6 Gd3 O5 Ni5 82.8(6)
O15F Gd3 O5 Ni5 8.9(6)
Ni4 Gd3 O5 Ni5 171.14(18)
Gd1 Gd3 O5 Ni5 110.7(7)
Gd2 Gd3 O5 Ni5 162.7(5)
O14F Gd3 O5 Gd1 -82.3(10)
O4 Gd3 O5 Gd1 31.2(6)
O15C Gd3 O5 Gd1 116.9(7)
O14C Gd3 O5 Gd1 178.6(6)
O3 Gd3 O5 Gd1 90.1(5)
O6 Gd3 O5 Gd1 -27.9(5)
O15F Gd3 O5 Gd1 -101.9(6)
Ni4 Gd3 O5 Gd1 60.4(7)
Ni5 Gd3 O5 Gd1 -110.7(7)
Gd2 Gd3 O5 Gd1 52.0(4)
O1 Gd1 O5 Ni5 158.0(7)
O6 Gd1 O5 Ni5 -80.5(6)
O14E Gd1 O5 Ni5 73.7(6)
O15E Gd1 O5 Ni5 -4.8(5)
O15B Gd1 O5 Ni5 133.1(7)
O14B Gd1 O5 Ni5 -28.7(11)
O2 Gd1 O5 Ni5 -143.0(5)
Ni1 Gd1 O5 Ni5 143.2(4)
Ni6 Gd1 O5 Ni5 -43.0(4)
Gd2 Gd1 O5 Ni5 -163.2(6)
Gd3 Gd1 O5 Ni5 -110.1(8)
O1 Gd1 O5 Gd3 -91.9(6)
O6 Gd1 O5 Gd3 29.6(5)
O14E Gd1 O5 Gd3 -176.2(6)
O15E Gd1 O5 Gd3 105.3(6)
O15B Gd1 O5 Gd3 -116.8(7)
O14B Gd1 O5 Gd3 81.4(9)
O2 Gd1 O5 Gd3 -32.8(7)
Ni1 Gd1 O5 Gd3 -106.6(4)
Ni6 Gd1 O5 Gd3 67.1(4)
Gd2 Gd1 O5 Gd3 -53.1(4)
N1F Ni6 O6 Gd1 178.9(8)
O15F Ni6 O6 Gd1 -102.0(7)
O15E Ni6 O6 Gd1 -9.6(6)
O2F Ni6 O6 Gd1 85.1(8)
O23 Ni6 O6 Gd1 -28(4)
Ni5 Ni6 O6 Gd1 -56.8(5)
N1F Ni6 O6 Gd3 -72.2(8)
O15F Ni6 O6 Gd3 6.9(7)
O15E Ni6 O6 Gd3 99.3(6)
O2F Ni6 O6 Gd3 -166.0(7)
O23 Ni6 O6 Gd3 81(4)
Ni5 Ni6 O6 Gd3 52.0(5)
Gd1 Ni6 O6 Gd3 108.9(8)
O1 Gd1 O6 Ni6 143.6(6)
O14E Gd1 O6 Ni6 33.0(12)
O15E Gd1 O6 Ni6 8.8(6)
O15B Gd1 O6 Ni6 -129.4(7)
O14B Gd1 O6 Ni6 -68.0(7)
O2 Gd1 O6 Ni6 -154.2(7)
O5 Gd1 O6 Ni6 81.2(7)
Ni1 Gd1 O6 Ni6 174.18(19)
Gd2 Gd1 O6 Ni6 165.3(6)
Gd3 Gd1 O6 Ni6 109.7(8)
O1 Gd1 O6 Gd3 33.9(7)
O14E Gd1 O6 Gd3 -76.8(10)
O15E Gd1 O6 Gd3 -101.0(6)
O15B Gd1 O6 Gd3 120.9(7)
O14B Gd1 O6 Gd3 -177.7(6)
O2 Gd1 O6 Gd3 96.1(5)
O5 Gd1 O6 Gd3 -28.5(5)
Ni1 Gd1 O6 Gd3 64.5(8)
Ni6 Gd1 O6 Gd3 -109.7(8)
Gd2 Gd1 O6 Gd3 55.6(4)
O5 Gd3 O6 Ni6 -80.4(6)
O14F Gd3 O6 Ni6 71.0(6)
O4 Gd3 O6 Ni6 155.4(7)
O15C Gd3 O6 Ni6 135.7(6)
O14C Gd3 O6 Ni6 -34.4(11)
O3 Gd3 O6 Ni6 -145.2(6)
O15F Gd3 O6 Ni6 -6.3(6)
Ni4 Gd3 O6 Ni6 141.8(5)
Ni5 Gd3 O6 Ni6 -43.7(4)
Gd1 Gd3 O6 Ni6 -110.5(8)
Gd2 Gd3 O6 Ni6 -165.5(6)
O5 Gd3 O6 Gd1 30.0(5)
O14F Gd3 O6 Gd1 -178.6(6)
O4 Gd3 O6 Gd1 -94.1(6)
O15C Gd3 O6 Gd1 -113.8(7)
O14C Gd3 O6 Gd1 76.0(9)
O3 Gd3 O6 Gd1 -34.8(7)
O15F Gd3 O6 Gd1 104.2(7)
Ni4 Gd3 O6 Gd1 -107.7(4)
Ni5 Gd3 O6 Gd1 66.8(4)
Gd2 Gd3 O6 Gd1 -55.1(4)
N1A Ni1 O2A C2A -22.1(19)
O15A Ni1 O2A C2A 27(5)
O1 Ni1 O2A C2A 74.2(18)
O15B Ni1 O2A C2A 155.2(18)
O11 Ni1 O2A C2A -116.4(18)
Ni2 Ni1 O2A C2A 163.2(15)
Gd1 Ni1 O2A C2A 113.3(18)
Gd2 Ni1 O2A C2A 61.3(19)
Ni1 O2A C2A C3A -162.4(17)
Ni1 O2A C2A C1A 18(3)
C9A C1A C2A O2A 179(2)
C11A C1A C2A O2A 0(4)
C9A C1A C2A C3A 0(3)
C11A C1A C2A C3A -180(2)
O2A C2A C3A C4A 177(2)
C1A C2A C3A C4A -4(4)
C2A C3A C4A C10A 3(4)
C10A C5A C6A C7A 1(4)
C5A C6A C7A C8A 5(5)
C6A C7A C8A C9A -5(5)
C2A C1A C9A C10A 4(4)
C11A C1A C9A C10A -176(2)
C2A C1A C9A C8A -179(2)
C11A C1A C9A C8A 0(3)
C7A C8A C9A C1A -178(2)
C7A C8A C9A C10A -1(3)
C6A C5A C10A C9A -8(4)
C6A C5A C10A C4A -178(2)
C1A C9A C10A C5A -175(3)
C8A C9A C10A C5A 8(4)
C1A C9A C10A C4A -5(3)
C8A C9A C10A C4A 178.3(19)
C3A C4A C10A C5A 173(2)
C3A C4A C10A C9A 1(3)
C9A C1A C11A N1A 172(2)
C2A C1A C11A N1A -8(4)
C1A C11A N1A C12A 180(3)
C1A C11A N1A Ni1 -3(4)
O2A Ni1 N1A C11A 14(2)
O15A Ni1 N1A C11A -158(2)
O1 Ni1 N1A C11A -78(2)
O15B Ni1 N1A C11A -147(5)
O11 Ni1 N1A C11A 109(2)
Ni2 Ni1 N1A C11A -170.0(19)
Gd1 Ni1 N1A C11A -76(2)
Gd2 Ni1 N1A C11A -117(2)
O2A Ni1 N1A C12A -168(2)
O15A Ni1 N1A C12A 19(2)
O1 Ni1 N1A C12A 99(2)
O15B Ni1 N1A C12A 31(6)
O11 Ni1 N1A C12A -73(2)
Ni2 Ni1 N1A C12A 8(2)
Gd1 Ni1 N1A C12A 101(2)
Gd2 Ni1 N1A C12A 60(2)
C11A N1A C12A C14A 63(3)
Ni1 N1A C12A C14A -115(3)
C11A N1A C12A C13A -67(4)
Ni1 N1A C12A C13A 115(3)
C11A N1A C12A C15A -180(2)
Ni1 N1A C12A C15A 2(3)
N1A C12A C14A O14A 52(3)
C13A C12A C14A O14A -176.0(19)
C15A C12A C14A O14A -63(3)
C12A C14A O14A Gd2 31(3)
O15D Gd2 O14A C14A 138.4(18)
O3 Gd2 O14A C14A -150.3(17)
O15A Gd2 O14A C14A -8.8(17)
O1 Gd2 O14A C14A -78.6(17)
O4 Gd2 O14A C14A 161.0(15)
O2 Gd2 O14A C14A -25(2)
O14D Gd2 O14A C14A 62.1(17)
Ni3 Gd2 O14A C14A 175.9(18)
Ni2 Gd2 O14A C14A -10.3(18)
Ni1 Gd2 O14A C14A -45.0(16)
Ni4 Gd2 O14A C14A 144.8(16)
C14A C12A C15A O15A 87(2)
N1A C12A C15A O15A -35(3)
C13A C12A C15A O15A -156.1(19)
C12A C15A O15A Ni2 146.5(16)
C12A C15A O15A Ni1 48.6(19)
C12A C15A O15A Gd2 -68(2)
O2 Ni2 O15A C15A 158.9(17)
N1B Ni2 O15A C15A -103(6)
O2B Ni2 O15A C15A 65.3(17)
O15B Ni2 O15A C15A -121.6(16)
O21 Ni2 O15A C15A -26.3(16)
Ni1 Ni2 O15A C15A -106.9(17)
Gd2 Ni2 O15A C15A 149.9(19)
O2 Ni2 O15A Ni1 -94.2(6)
N1B Ni2 O15A Ni1 4(6)
O2B Ni2 O15A Ni1 172.2(6)
O15B Ni2 O15A Ni1 -14.7(6)
O21 Ni2 O15A Ni1 80.6(6)
Gd2 Ni2 O15A Ni1 -103.2(6)
O2 Ni2 O15A Gd2 9.0(6)
N1B Ni2 O15A Gd2 107(6)
O2B Ni2 O15A Gd2 -84.5(7)
O15B Ni2 O15A Gd2 88.6(6)
O21 Ni2 O15A Gd2 -176.1(6)
Ni1 Ni2 O15A Gd2 103.2(6)
N1A Ni1 O15A C15A -38.2(12)
O2A Ni1 O15A C15A -88(4)
O1 Ni1 O15A C15A -136.0(12)
O15B Ni1 O15A C15A 143.4(12)
O11 Ni1 O15A C15A 55.4(12)
Ni2 Ni1 O15A C15A 129.0(13)
Gd1 Ni1 O15A C15A -174.2(11)
Gd2 Ni1 O15A C15A -128.4(14)
N1A Ni1 O15A Ni2 -167.2(7)
O2A Ni1 O15A Ni2 143(3)
O1 Ni1 O15A Ni2 95.0(5)
O15B Ni1 O15A Ni2 14.5(6)
O11 Ni1 O15A Ni2 -73.6(6)
Gd1 Ni1 O15A Ni2 56.8(4)
Gd2 Ni1 O15A Ni2 102.7(7)
N1A Ni1 O15A Gd2 90.2(8)
O2A Ni1 O15A Gd2 40(4)
O1 Ni1 O15A Gd2 -7.7(6)
O15B Ni1 O15A Gd2 -88.2(7)
O11 Ni1 O15A Gd2 -176.3(6)
Ni2 Ni1 O15A Gd2 -102.7(7)
Gd1 Ni1 O15A Gd2 -45.8(5)
O15D Gd2 O15A C15A -22.0(19)
O3 Gd2 O15A C15A 97.4(15)
O1 Gd2 O15A C15A 124.9(16)
O4 Gd2 O15A C15A -139.8(14)
O14A Gd2 O15A C15A 29.7(15)
O2 Gd2 O15A C15A -160.5(16)
O14D Gd2 O15A C15A -73.3(15)
Ni3 Gd2 O15A C15A 38.4(18)
Ni2 Gd2 O15A C15A -152.6(18)
Ni1 Gd2 O15A C15A 117.8(18)
Ni4 Gd2 O15A C15A -78.9(18)
O15D Gd2 O15A Ni2 130.6(7)
O3 Gd2 O15A Ni2 -109.9(7)
O1 Gd2 O15A Ni2 -82.5(6)
O4 Gd2 O15A Ni2 12.8(10)
O14A Gd2 O15A Ni2 -177.6(7)
O2 Gd2 O15A Ni2 -7.9(5)
O14D Gd2 O15A Ni2 79.4(7)
Ni3 Gd2 O15A Ni2 -169.0(2)
Ni1 Gd2 O15A Ni2 -89.5(7)
Ni4 Gd2 O15A Ni2 73.7(9)
O15D Gd2 O15A Ni1 -139.9(6)
O3 Gd2 O15A Ni1 -20.4(11)
O1 Gd2 O15A Ni1 7.1(6)
O4 Gd2 O15A Ni1 102.4(9)
O14A Gd2 O15A Ni1 -88.1(7)
O2 Gd2 O15A Ni1 81.6(7)
O14D Gd2 O15A Ni1 168.9(8)
Ni3 Gd2 O15A Ni1 -79.4(8)
Ni2 Gd2 O15A Ni1 89.5(7)
Ni4 Gd2 O15A Ni1 163.2(3)
O2 Ni2 O2B C2B 86(2)
N1B Ni2 O2B C2B -13(2)
O15B Ni2 O2B C2B 35(5)
O15A Ni2 O2B C2B 169(2)
O21 Ni2 O2B C2B -101(2)
Ni1 Ni2 O2B C2B 177.5(16)
Gd2 Ni2 O2B C2B 127(2)
Ni2 O2B C2B C3B -169.2(18)
Ni2 O2B C2B C1B 13(4)
C9B C1B C2B O2B -174(3)
C11B C1B C2B O2B 1(4)
C9B C1B C2B C3B 7(4)
C11B C1B C2B C3B -177(3)
O2B C2B C3B C4B 176(3)
C1B C2B C3B C4B -6(4)
C2B C3B C4B C10B 2(5)
C10B C5B C6B C7B 5(4)
C5B C6B C7B C8B 0(5)
C6B C7B C8B C9B -7(5)
C11B C1B C9B C10B 180(3)
C2B C1B C9B C10B -5(4)
C11B C1B C9B C8B 6(4)
C2B C1B C9B C8B -179(3)
C7B C8B C9B C10B 10(4)
C7B C8B C9B C1B -177(3)
C3B C4B C10B C9B 0(4)
C3B C4B C10B C5B -179(3)
C1B C9B C10B C4B 1(4)
C8B C9B C10B C4B 175(3)
C1B C9B C10B C5B -179(2)
C8B C9B C10B C5B -5(4)
C6B C5B C10B C4B 177(3)
C6B C5B C10B C9B -2(4)
C9B C1B C11B N1B 161(3)
C2B C1B C11B N1B -14(5)
C1B C11B N1B C12B 180(3)
C1B C11B N1B Ni2 10(5)
O2 Ni2 N1B C11B -93(2)
O2B Ni2 N1B C11B 2(2)
O15B Ni2 N1B C11B -171(2)
O15A Ni2 N1B C11B 170(5)
O21 Ni2 N1B C11B 94(2)
Ni1 Ni2 N1B C11B 174(2)
Gd2 Ni2 N1B C11B -91(2)
O2 Ni2 N1B C12B 96.6(18)
O2B Ni2 N1B C12B -168.8(18)
O15B Ni2 N1B C12B 18.3(17)
O15A Ni2 N1B C12B -1(7)
O21 Ni2 N1B C12B -77.3(18)
Ni1 Ni2 N1B C12B 3(2)
Gd2 Ni2 N1B C12B 98.5(18)
C11B N1B C12B C15B -175(3)
Ni2 N1B C12B C15B -5(3)
C11B N1B C12B C13B -37(4)
Ni2 N1B C12B C13B 134(2)
C11B N1B C12B C14B 74(3)
Ni2 N1B C12B C14B -115.5(19)
C15B C12B C14B O14B -52(3)
N1B C12B C14B O14B 66(3)
C13B C12B C14B O14B -176(2)
C12B C14B O14B Gd1 27(3)
O1 Gd1 O14B C14B -38(3)
O6 Gd1 O14B C14B -158(2)
O14E Gd1 O14B C14B 57(2)
O15E Gd1 O14B C14B 131(2)
O15B Gd1 O14B C14B -15(2)
O2 Gd1 O14B C14B -82(2)
O5 Gd1 O14B C14B 153.5(18)
Ni1 Gd1 O14B C14B -18(2)
Ni6 Gd1 O14B C14B 168(2)
Gd2 Gd1 O14B C14B -85(2)
Gd3 Gd1 O14B C14B -160.2(19)
N1B C12B C15B O15B -22(3)
C13B C12B C15B O15B -158(2)
C14B C12B C15B O15B 87(2)
C12B C15B O15B Ni2 36(2)
C12B C15B O15B Ni1 138(2)
C12B C15B O15B Gd1 -83(2)
O2 Ni2 O15B C15B -130.4(13)
N1B Ni2 O15B C15B -29.8(13)
O2B Ni2 O15B C15B -79(4)
O15A Ni2 O15B C15B 147.9(13)
O21 Ni2 O15B C15B 57.6(13)
Ni1 Ni2 O15B C15B 133.3(14)
Gd2 Ni2 O15B C15B -170.8(12)
O2 Ni2 O15B Ni1 96.3(5)
N1B Ni2 O15B Ni1 -163.1(8)
O2B Ni2 O15B Ni1 148(4)
O15A Ni2 O15B Ni1 14.6(6)
O21 Ni2 O15B Ni1 -75.7(6)
Gd2 Ni2 O15B Ni1 55.9(4)
O2 Ni2 O15B Gd1 -4.2(5)
N1B Ni2 O15B Gd1 96.4(8)
O2B Ni2 O15B Gd1 47(4)
O15A Ni2 O15B Gd1 -85.9(6)
O21 Ni2 O15B Gd1 -176.2(6)
Ni1 Ni2 O15B Gd1 -100.5(6)
Gd2 Ni2 O15B Gd1 -44.6(5)
N1A Ni1 O15B C15B -137(5)
O2A Ni1 O15B C15B 61.6(19)
O15A Ni1 O15B C15B -126.0(19)
O1 Ni1 O15B C15B 152.9(19)
O11 Ni1 O15B C15B -33.0(19)
Ni2 Ni1 O15B C15B -111(2)
Gd1 Ni1 O15B C15B 144(2)
Gd2 Ni1 O15B C15B -166.8(18)
N1A Ni1 O15B Ni2 -26(6)
O2A Ni1 O15B Ni2 173.0(6)
O15A Ni1 O15B Ni2 -14.5(6)
O1 Ni1 O15B Ni2 -95.6(6)
O11 Ni1 O15B Ni2 78.5(6)
Gd1 Ni1 O15B Ni2 -104.8(6)
Gd2 Ni1 O15B Ni2 -55.3(4)
N1A Ni1 O15B Gd1 79(5)
O2A Ni1 O15B Gd1 -82.2(7)
O15A Ni1 O15B Gd1 90.3(6)
O1 Ni1 O15B Gd1 9.2(6)
O11 Ni1 O15B Gd1 -176.8(6)
Ni2 Ni1 O15B Gd1 104.8(6)
Gd2 Ni1 O15B Gd1 49.5(5)
O1 Gd1 O15B C15B -159.2(15)
O6 Gd1 O15B C15B 97.7(15)
O14E Gd1 O15B C15B -71.8(14)
O15E Gd1 O15B C15B -17.4(17)
O14B Gd1 O15B C15B 34.1(14)
O2 Gd1 O15B C15B 124.1(15)
O5 Gd1 O15B C15B -133.9(13)
Ni1 Gd1 O15B C15B -150.4(17)
Ni6 Gd1 O15B C15B 39.1(18)
Gd2 Gd1 O15B C15B 162.6(14)
Gd3 Gd1 O15B C15B 161.5(11)
O1 Gd1 O15B Ni2 80.5(6)
O6 Gd1 O15B Ni2 -22.6(10)
O14E Gd1 O15B Ni2 167.8(7)
O15E Gd1 O15B Ni2 -137.8(6)
O14B Gd1 O15B Ni2 -86.2(7)
O2 Gd1 O15B Ni2 3.8(5)
O5 Gd1 O15B Ni2 105.8(8)
Ni1 Gd1 O15B Ni2 89.3(7)
Ni6 Gd1 O15B Ni2 -81.2(8)
Gd2 Gd1 O15B Ni2 42.2(5)
Gd3 Gd1 O15B Ni2 41.2(9)
O1 Gd1 O15B Ni1 -8.8(6)
O6 Gd1 O15B Ni1 -111.9(7)
O14E Gd1 O15B Ni1 78.5(6)
O15E Gd1 O15B Ni1 132.9(6)
O14B Gd1 O15B Ni1 -175.5(7)
O2 Gd1 O15B Ni1 -85.5(6)
O5 Gd1 O15B Ni1 16.5(11)
Ni6 Gd1 O15B Ni1 -170.5(2)
Gd2 Gd1 O15B Ni1 -47.1(5)
Gd3 Gd1 O15B Ni1 -48.1(9)
N1C Ni3 O2C C2C -10(2)
O3 Ni3 O2C C2C 87.9(19)
O15C Ni3 O2C C2C 49(5)
O15D Ni3 O2C C2C 169.7(19)
O12 Ni3 O2C C2C -101.8(19)
Ni4 Ni3 O2C C2C 176.7(15)
Gd2 Ni3 O2C C2C 129.0(19)
Ni3 O2C C2C C1C 9(4)
Ni3 O2C C2C C3C -175.0(16)
C11C C1C C2C O2C 3(4)
C9C C1C C2C O2C 178(2)
C11C C1C C2C C3C -173(2)
C9C C1C C2C C3C 1(4)
O2C C2C C3C C4C 177(2)
C1C C2C C3C C4C -6(4)
C2C C3C C4C C10C 5(4)
C10C C5C C6C C7C 8(7)
C5C C6C C7C C8C -15(9)
C6C C7C C8C C9C 13(7)
C7C C8C C9C C10C -5(5)
C7C C8C C9C C1C 179(3)
C2C C1C C9C C10C 4(4)
C11C C1C C9C C10C 179(3)
C2C C1C C9C C8C -179(3)
C11C C1C C9C C8C -4(4)
C8C C9C C10C C4C 178(3)
C1C C9C C10C C4C -6(4)
C8C C9C C10C C5C -1(5)
C1C C9C C10C C5C 175(3)
C3C C4C C10C C9C 1(4)
C3C C4C C10C C5C 180(3)
C6C C5C C10C C9C 1(5)
C6C C5C C10C C4C -178(3)
C2C C1C C11C N1C -11(4)
C9C C1C C11C N1C 173(3)
C1C C11C N1C C12C -176(2)
C1C C11C N1C Ni3 7(4)
O2C Ni3 N1C C11C 2(2)
O3 Ni3 N1C C11C -91(2)
O15C Ni3 N1C C11C -170(2)
O15D Ni3 N1C C11C -169(8)
O12 Ni3 N1C C11C 95(2)
Ni4 Ni3 N1C C11C 176.7(18)
Gd2 Ni3 N1C C11C -84(2)
O2C Ni3 N1C C12C -174.4(18)
O3 Ni3 N1C C12C 92.9(18)
O15C Ni3 N1C C12C 13.9(18)
O15D Ni3 N1C C12C 14(11)
O12 Ni3 N1C C12C -81.4(18)
Ni4 Ni3 N1C C12C 0(2)
Gd2 Ni3 N1C C12C 99.9(19)
C11C N1C C12C C13C -52(3)
Ni3 N1C C12C C13C 125(2)
C11C N1C C12C C14C 70(3)
Ni3 N1C C12C C14C -114(2)
C11C N1C C12C C15C -169(2)
Ni3 N1C C12C C15C 8(2)
C13C C12C C14C O14C -173(3)
N1C C12C C14C O14C 64(3)
C15C C12C C14C O14C -51(4)
C12C C14C O14C Gd3 21(4)
O5 Gd3 O14C C14C -150(2)
O14F Gd3 O14C C14C 66(2)
O4 Gd3 O14C C14C -30(2)
O15C Gd3 O14C C14C -7(2)
O3 Gd3 O14C C14C -75(2)
O6 Gd3 O14C C14C 166.9(17)
O15F Gd3 O14C C14C 140(2)
Ni4 Gd3 O14C C14C -9(2)
Ni5 Gd3 O14C C14C 176(2)
Gd1 Gd3 O14C C14C -149.1(18)
Gd2 Gd3 O14C C14C -76(2)
C13C C12C C15C O15C -155(3)
C14C C12C C15C O15C 83(3)
N1C C12C C15C O15C -38(3)
C12C C15C O15C Ni4 145(2)
C12C C15C O15C Ni3 48(2)
C12C C15C O15C Gd3 -70(2)
N1D Ni4 O15C C15C -61(51)
O2D Ni4 O15C C15C 67.7(17)
O4 Ni4 O15C C15C 160.4(17)
O15D Ni4 O15C C15C -120.2(16)
O22 Ni4 O15C C15C -28.6(17)
Ni3 Ni4 O15C C15C -105.3(17)
Gd3 Ni4 O15C C15C 149.4(19)
Gd2 Ni4 O15C C15C -159.9(16)
N1D Ni4 O15C Ni3 45(51)
O2D Ni4 O15C Ni3 173.1(6)
O4 Ni4 O15C Ni3 -94.3(5)
O15D Ni4 O15C Ni3 -14.9(6)
O22 Ni4 O15C Ni3 76.7(6)
Gd3 Ni4 O15C Ni3 -105.2(7)
Gd2 Ni4 O15C Ni3 -54.5(4)
N1D Ni4 O15C Gd3 150(51)
O2D Ni4 O15C Gd3 -81.7(7)
O4 Ni4 O15C Gd3 10.9(5)
O15D Ni4 O15C Gd3 90.3(6)
O22 Ni4 O15C Gd3 -178.0(6)
Ni3 Ni4 O15C Gd3 105.2(7)
Gd2 Ni4 O15C Gd3 50.7(5)
N1C Ni3 O15C C15C -34.5(14)
O2C Ni3 O15C C15C -94(4)
O3 Ni3 O15C C15C -133.2(14)
O15D Ni3 O15C C15C 145.5(14)
O12 Ni3 O15C C15C 57.1(14)
Ni4 Ni3 O15C C15C 130.9(15)
Gd2 Ni3 O15C C15C -173.2(13)
N1C Ni3 O15C Ni4 -165.4(8)
O2C Ni3 O15C Ni4 135(4)
O3 Ni3 O15C Ni4 95.9(6)
O15D Ni3 O15C Ni4 14.6(5)
O12 Ni3 O15C Ni4 -73.8(6)
Gd2 Ni3 O15C Ni4 55.9(4)
N1C Ni3 O15C Gd3 93.6(8)
O2C Ni3 O15C Gd3 34(4)
O3 Ni3 O15C Gd3 -5.1(6)
O15D Ni3 O15C Gd3 -86.4(7)
O12 Ni3 O15C Gd3 -174.8(7)
Ni4 Ni3 O15C Gd3 -101.0(7)
Gd2 Ni3 O15C Gd3 -45.1(5)
O5 Gd3 O15C C15C 94.0(16)
O14F Gd3 O15C C15C -74.5(15)
O4 Gd3 O15C C15C -163.2(16)
O14C Gd3 O15C C15C 30.6(15)
O3 Gd3 O15C C15C 121.9(16)
O6 Gd3 O15C C15C -143.2(14)
O15F Gd3 O15C C15C -24(2)
Ni4 Gd3 O15C C15C -153.2(19)
Ni5 Gd3 O15C C15C 35.7(19)
Gd1 Gd3 O15C C15C 157.5(12)
Gd2 Gd3 O15C C15C 159.0(16)
O5 Gd3 O15C Ni4 -112.8(8)
O14F Gd3 O15C Ni4 78.7(7)
O4 Gd3 O15C Ni4 -9.9(5)
O14C Gd3 O15C Ni4 -176.1(7)
O3 Gd3 O15C Ni4 -84.8(6)
O6 Gd3 O15C Ni4 10.0(10)
O15F Gd3 O15C Ni4 129.6(8)
Ni5 Gd3 O15C Ni4 -171.1(2)
Gd1 Gd3 O15C Ni4 -49.2(9)
Gd2 Gd3 O15C Ni4 -47.7(4)
O5 Gd3 O15C Ni3 -23.2(11)
O14F Gd3 O15C Ni3 168.3(8)
O4 Gd3 O15C Ni3 79.6(6)
O14C Gd3 O15C Ni3 -86.6(7)
O3 Gd3 O15C Ni3 4.7(6)
O6 Gd3 O15C Ni3 99.6(9)
O15F Gd3 O15C Ni3 -140.9(8)
Ni4 Gd3 O15C Ni3 89.5(7)
Ni5 Gd3 O15C Ni3 -81.5(8)
Gd1 Gd3 O15C Ni3 40.3(11)
Gd2 Gd3 O15C Ni3 41.8(5)
N1D Ni4 O2D C2D -19.9(18)
O4 Ni4 O2D C2D 78.1(17)
O15D Ni4 O2D C2D 30(4)
O15C Ni4 O2D C2D 161.1(17)
O22 Ni4 O2D C2D -110.2(17)
Ni3 Ni4 O2D C2D 169.2(13)
Gd3 Ni4 O2D C2D 119.2(17)
Gd2 Ni4 O2D C2D 66.8(18)
Ni4 O2D C2D C1D 11(3)
Ni4 O2D C2D C3D -167.3(16)
C9D C1D C2D O2D -176(2)
C11D C1D C2D O2D 1(4)
C9D C1D C2D C3D 3(4)
C11D C1D C2D C3D 179.6(19)
O2D C2D C3D C4D 177(2)
C1D C2D C3D C4D -2(4)
C2D C3D C4D C10D 4(4)
C10D C5D C6D C7D -19(5)
C5D C6D C7D C8D 14(5)
C6D C7D C8D C9D -5(4)
C2D C1D C9D C10D -6(4)
C11D C1D C9D C10D 178(2)
C2D C1D C9D C8D 175(3)
C11D C1D C9D C8D -2(4)
C7D C8D C9D C10D 2(4)
C7D C8D C9D C1D -178(3)
C3D C4D C10D C9D -7(4)
C3D C4D C10D C5D -173(3)
C1D C9D C10D C4D 7(3)
C8D C9D C10D C4D -173(2)
C1D C9D C10D C5D 175(2)
C8D C9D C10D C5D -6(4)
C6D C5D C10D C4D -180(3)
C6D C5D C10D C9D 14(4)
C2D C1D C11D N1D 0(3)
C9D C1D C11D N1D 177(2)
C2D C1D C11D C12D 25(16)
C9D C1D C11D C12D -158(15)
C1D C11D N1D Ni4 -39(9)
C12D C11D N1D Ni4 144(8)
C1D C11D N1D C12D 176.1(17)
O2D Ni4 N1D C11D 47(9)
O4 Ni4 N1D C11D -46(9)
O15D Ni4 N1D C11D -125(9)
O15C Ni4 N1D C11D 175(100)
O22 Ni4 N1D C11D 143(9)
Ni3 Ni4 N1D C11D -141(8)
Gd3 Ni4 N1D C11D -36(10)
Gd2 Ni4 N1D C11D -85(9)
O2D Ni4 N1D C12D -175.1(15)
O4 Ni4 N1D C12D 92.2(14)
O15D Ni4 N1D C12D 13.0(14)
O15C Ni4 N1D C12D -47(52)
O22 Ni4 N1D C12D -78.7(15)
Ni3 Ni4 N1D C12D -3(2)
Gd3 Ni4 N1D C12D 102.6(16)
Gd2 Ni4 N1D C12D 52.6(14)
C11D N1D C12D C13D -73(2)
Ni4 N1D C12D C13D 122(2)
C11D N1D C12D C15D 170(2)
Ni4 N1D C12D C15D 6(2)
C11D N1D C12D C14D 59(2)
Ni4 N1D C12D C14D -105.6(19)
Ni4 N1D C12D C11D -165(3)
N1D C11D C12D C13D 121(2)
C1D C11D C12D C13D 94(16)
N1D C11D C12D C15D -13(3)
C1D C11D C12D C15D -39(16)
N1D C11D C12D C14D -131(2)
C1D C11D C12D C14D -158(15)
C1D C11D C12D N1D -27(15)
C13D C12D C14D O14D -176.4(17)
C15D C12D C14D O14D -61(2)
N1D C12D C14D O14D 45(2)
C11D C12D C14D O14D 76(2)
C12D C14D O14D Gd2 32(2)
O15D Gd2 O14D C14D -14.1(18)
O3 Gd2 O14D C14D -35(2)
O15A Gd2 O14D C14D 134(2)
O1 Gd2 O14D C14D 160.9(16)
O4 Gd2 O14D C14D -81.2(19)
O14A Gd2 O14D C14D 59.5(19)
O2 Gd2 O14D C14D -157(2)
Ni3 Gd2 O14D C14D -15(2)
Ni2 Gd2 O14D C14D 171(2)
Ni1 Gd2 O14D C14D 140.6(18)
Ni4 Gd2 O14D C14D -48.7(18)
C13D C12D C15D O15D -154.7(19)
C14D C12D C15D O15D 92(2)
N1D C12D C15D O15D -30(2)
C11D C12D C15D O15D -23(3)
C12D C15D O15D Ni4 42(2)
C12D C15D O15D Ni3 143.6(15)
C12D C15D O15D Gd2 -77(2)
N1D Ni4 O15D C15D -31.1(13)
O2D Ni4 O15D C15D -81(4)
O4 Ni4 O15D C15D -130.0(12)
O15C Ni4 O15D C15D 147.8(12)
O22 Ni4 O15D C15D 59.5(12)
Ni3 Ni4 O15D C15D 133.0(13)
Gd3 Ni4 O15D C15D -169.9(11)
Gd2 Ni4 O15D C15D -124.9(14)
N1D Ni4 O15D Ni3 -164.1(8)
O2D Ni4 O15D Ni3 146(3)
O4 Ni4 O15D Ni3 97.0(6)
O15C Ni4 O15D Ni3 14.8(6)
O22 Ni4 O15D Ni3 -73.5(6)
Gd3 Ni4 O15D Ni3 57.2(4)
Gd2 Ni4 O15D Ni3 102.2(6)
N1D Ni4 O15D Gd2 93.7(9)
O2D Ni4 O15D Gd2 43(4)
O4 Ni4 O15D Gd2 -5.2(6)
O15C Ni4 O15D Gd2 -87.4(6)
O22 Ni4 O15D Gd2 -175.7(6)
Ni3 Ni4 O15D Gd2 -102.2(6)
Gd3 Ni4 O15D Gd2 -45.0(5)
N1C Ni3 O15D C15D -126(9)
O2C Ni3 O15D C15D 63.0(18)
O3 Ni3 O15D C15D 155.0(18)
O15C Ni3 O15D C15D -125.4(17)
O12 Ni3 O15D C15D -29.9(18)
Ni4 Ni3 O15D C15D -110.7(18)
Gd2 Ni3 O15D C15D 143(2)
N1C Ni3 O15D Ni4 -15(10)
O2C Ni3 O15D Ni4 173.7(6)
O3 Ni3 O15D Ni4 -94.4(5)
O15C Ni3 O15D Ni4 -14.8(6)
O12 Ni3 O15D Ni4 80.8(6)
Gd2 Ni3 O15D Ni4 -105.9(6)
N1C Ni3 O15D Gd2 91(10)
O2C Ni3 O15D Gd2 -80.4(6)
O3 Ni3 O15D Gd2 11.5(5)
O15C Ni3 O15D Gd2 91.2(6)
O12 Ni3 O15D Gd2 -173.3(7)
Ni4 Ni3 O15D Gd2 105.9(6)
O3 Gd2 O15D C15D -160.9(14)
O15A Gd2 O15D C15D -19.1(17)
O1 Gd2 O15D C15D -144.3(13)
O4 Gd2 O15D C15D 124.1(14)
O14A Gd2 O15D C15D -71.4(13)
O2 Gd2 O15D C15D 94.4(15)
O14D Gd2 O15D C15D 30.5(13)
Ni3 Gd2 O15D C15D -150.3(16)
Ni2 Gd2 O15D C15D 40.2(16)
Ni1 Gd2 O15D C15D -79.2(16)
Ni4 Gd2 O15D C15D 119.4(16)
O3 Gd2 O15D Ni4 79.7(6)
O15A Gd2 O15D Ni4 -138.4(7)
O1 Gd2 O15D Ni4 96.3(8)
O4 Gd2 O15D Ni4 4.7(5)
O14A Gd2 O15D Ni4 169.2(7)
O2 Gd2 O15D Ni4 -24.9(11)
O14D Gd2 O15D Ni4 -88.8(7)
Ni3 Gd2 O15D Ni4 90.3(7)
Ni2 Gd2 O15D Ni4 -79.2(8)
Ni1 Gd2 O15D Ni4 161.5(3)
O3 Gd2 O15D Ni3 -10.6(5)
O15A Gd2 O15D Ni3 131.3(7)
O1 Gd2 O15D Ni3 6.0(10)
O4 Gd2 O15D Ni3 -85.6(6)
O14A Gd2 O15D Ni3 78.9(6)
O2 Gd2 O15D Ni3 -115.2(8)
O14D Gd2 O15D Ni3 -179.1(7)
Ni2 Gd2 O15D Ni3 -169.5(2)
Ni1 Gd2 O15D Ni3 71.2(10)
Ni4 Gd2 O15D Ni3 -90.3(7)
N1E Ni5 O2E C2E -8.3(16)
O5 Ni5 O2E C2E 89.5(16)
O15F Ni5 O2E C2E 171.9(16)
O15E Ni5 O2E C2E 46(4)
O13 Ni5 O2E C2E -97.5(16)
Ni6 Ni5 O2E C2E 179.2(12)
Gd3 Ni5 O2E C2E 129.7(15)
C11E C1E C2E O2E -7(4)
C9E C1E C2E O2E -177(2)
C11E C1E C2E C3E -179(2)
C9E C1E C2E C3E 10(4)
Ni5 O2E C2E C1E 10(3)
Ni5 O2E C2E C3E -176.8(13)
C1E C2E C3E C4E -6(4)
O2E C2E C3E C4E -180(2)
C2E C3E C4E C10E 4(4)
C10E C5E C6E C7E -13(5)
C5E C6E C7E C8E 3(6)
C6E C7E C8E C9E 5(6)
C7E C8E C9E C10E -2(5)
C7E C8E C9E C1E 172(3)
C2E C1E C9E C10E -15(4)
C11E C1E C9E C10E 175(2)
C2E C1E C9E C8E 171(3)
C11E C1E C9E C8E 0(4)
C8E C9E C10E C4E -172(3)
C1E C9E C10E C4E 13(4)
C8E C9E C10E C5E -10(5)
C1E C9E C10E C5E 175(3)
C3E C4E C10E C9E -9(4)
C3E C4E C10E C5E -173(3)
C6E C5E C10E C9E 17(5)
C6E C5E C10E C4E -179(3)
C2E C1E C11E N1E 4(4)
C9E C1E C11E N1E 175(2)
C1E C11E N1E C12E 178(2)
C1E C11E N1E Ni5 -5(3)
O2E Ni5 N1E C11E 6.3(18)
O5 Ni5 N1E C11E -85.8(18)
O15F Ni5 N1E C11E -175(5)
O15E Ni5 N1E C11E -164.8(18)
O13 Ni5 N1E C11E 103.4(18)
Ni6 Ni5 N1E C11E -179.4(14)
Gd3 Ni5 N1E C11E -84(2)
O2E Ni5 N1E C12E -176.9(14)
O5 Ni5 N1E C12E 91.0(14)
O15F Ni5 N1E C12E 2(6)
O15E Ni5 N1E C12E 12.0(14)
O13 Ni5 N1E C12E -79.8(14)
Ni6 Ni5 N1E C12E -2.5(17)
Gd3 Ni5 N1E C12E 93.1(14)
C11E N1E C12E C14E 60(3)
Ni5 N1E C12E C14E -116.6(17)
C11E N1E C12E C13E -55(3)
Ni5 N1E C12E C13E 128.4(16)
C11E N1E C12E C15E -174.7(18)
Ni5 N1E C12E C15E 8(2)
N1E C12E C14E O14E 72(2)
C13E C12E C14E O14E -172.7(19)
C15E C12E C14E O14E -46(3)
C12E C14E O14E Gd1 16(3)
O1 Gd1 O14E C14E -150(2)
O6 Gd1 O14E C14E -31(2)
O15E Gd1 O14E C14E -7(2)
O15B Gd1 O14E C14E 138(2)
O14B Gd1 O14E C14E 65(2)
O2 Gd1 O14E C14E 160.2(18)
O5 Gd1 O14E C14E -75(2)
Ni1 Gd1 O14E C14E 175(2)
Ni6 Gd1 O14E C14E -11(2)
Gd2 Gd1 O14E C14E -151.7(19)
Gd3 Gd1 O14E C14E -78(2)
C14E C12E C15E O15E 81(2)
N1E C12E C15E O15E -37(2)
C13E C12E C15E O15E -154.4(18)
C12E C15E O15E Ni6 145.7(14)
C12E C15E O15E Ni5 46.2(18)
C12E C15E O15E Gd1 -72.7(19)
N1F Ni6 O15E C15E -114(5)
O15F Ni6 O15E C15E -123.7(17)
O6 Ni6 O15E C15E 154.9(18)
O2F Ni6 O15E C15E 67.3(17)
O23 Ni6 O15E C15E -28.5(17)
Ni5 Ni6 O15E C15E -109.1(18)
Gd1 Ni6 O15E C15E 146(2)
N1F Ni6 O15E Ni5 -5(5)
O15F Ni6 O15E Ni5 -14.6(6)
O6 Ni6 O15E Ni5 -96.0(6)
O2F Ni6 O15E Ni5 176.4(5)
O23 Ni6 O15E Ni5 80.6(6)
Gd1 Ni6 O15E Ni5 -105.1(6)
N1F Ni6 O15E Gd1 100(5)
O15F Ni6 O15E Gd1 90.5(6)
O6 Ni6 O15E Gd1 9.1(6)
O2F Ni6 O15E Gd1 -78.5(6)
O23 Ni6 O15E Gd1 -174.3(7)
Ni5 Ni6 O15E Gd1 105.1(6)
N1E Ni5 O15E C15E -32.5(13)
O2E Ni5 O15E C15E -87(3)
O5 Ni5 O15E C15E -132.0(13)
O15F Ni5 O15E C15E 146.1(13)
O13 Ni5 O15E C15E 56.1(12)
Ni6 Ni5 O15E C15E 131.0(14)
Gd3 Ni5 O15E C15E -171.1(12)
N1E Ni5 O15E Ni6 -163.6(6)
O2E Ni5 O15E Ni6 142(3)
O5 Ni5 O15E Ni6 97.0(5)
O15F Ni5 O15E Ni6 15.0(6)
O13 Ni5 O15E Ni6 -75.0(6)
Gd3 Ni5 O15E Ni6 57.9(4)
N1E Ni5 O15E Gd1 94.3(7)
O2E Ni5 O15E Gd1 39(3)
O5 Ni5 O15E Gd1 -5.2(6)
O15F Ni5 O15E Gd1 -87.1(7)
O13 Ni5 O15E Gd1 -177.1(6)
Ni6 Ni5 O15E Gd1 -102.1(6)
Gd3 Ni5 O15E Gd1 -44.3(5)
O1 Gd1 O15E C15E 99.1(15)
O6 Gd1 O15E C15E -159.6(15)
O14E Gd1 O15E C15E 34.5(14)
O15B Gd1 O15E C15E -19.4(17)
O14B Gd1 O15E C15E -71.4(14)
O2 Gd1 O15E C15E -132.2(14)
O5 Gd1 O15E C15E 124.3(15)
Ni1 Gd1 O15E C15E 39.6(18)
Ni6 Gd1 O15E C15E -150.9(17)
Gd2 Gd1 O15E C15E 160.6(11)
Gd3 Gd1 O15E C15E 161.2(14)
O1 Gd1 O15E Ni6 -110.0(7)
O6 Gd1 O15E Ni6 -8.7(5)
O14E Gd1 O15E Ni6 -174.6(7)
O15B Gd1 O15E Ni6 131.5(6)
O14B Gd1 O15E Ni6 79.5(6)
O2 Gd1 O15E Ni6 18.7(10)
O5 Gd1 O15E Ni6 -84.8(6)
Ni1 Gd1 O15E Ni6 -169.5(2)
Gd2 Gd1 O15E Ni6 -48.5(9)
Gd3 Gd1 O15E Ni6 -47.9(5)
O1 Gd1 O15E Ni5 -20.6(10)
O6 Gd1 O15E Ni5 80.7(6)
O14E Gd1 O15E Ni5 -85.2(7)
O15B Gd1 O15E Ni5 -139.1(6)
O14B Gd1 O15E Ni5 168.9(7)
O2 Gd1 O15E Ni5 108.1(8)
O5 Gd1 O15E Ni5 4.6(5)
Ni1 Gd1 O15E Ni5 -80.1(8)
Ni6 Gd1 O15E Ni5 89.4(6)
Gd2 Gd1 O15E Ni5 40.9(9)
Gd3 Gd1 O15E Ni5 41.5(5)
N1F Ni6 O2F C2F -1.2(17)
O15F Ni6 O2F C2F 63(4)
O15E Ni6 O2F C2F 178.5(16)
O6 Ni6 O2F C2F 98.3(17)
O23 Ni6 O2F C2F -91.9(17)
Ni5 Ni6 O2F C2F -177.2(13)
Gd1 Ni6 O2F C2F 137.6(16)
Ni6 O2F C2F C3F 178.2(16)
Ni6 O2F C2F C1F -4(3)
C9F C1F C2F O2F -174(3)
C11F C1F C2F O2F 7(4)
C9F C1F C2F C3F 3(4)
C11F C1F C2F C3F -175(2)
O2F C2F C3F C4F 180(2)
C1F C2F C3F C4F 1(4)
C2F C3F C4F C10F -5(4)
C10F C5F C6F C7F -7(6)
C5F C6F C7F C8F 5(6)
C6F C7F C8F C9F 4(6)
C11F C1F C9F C8F -8(5)
C2F C1F C9F C8F 174(3)
C11F C1F C9F C10F 174(3)
C2F C1F C9F C10F -5(4)
C7F C8F C9F C1F 173(4)
C7F C8F C9F C10F -8(6)
C6F C5F C10F C9F 1(6)
C6F C5F C10F C4F -176(3)
C1F C9F C10F C5F -176(3)
C8F C9F C10F C5F 5(5)
C1F C9F C10F C4F 1(5)
C8F C9F C10F C4F -178(3)
C3F C4F C10F C5F -179(3)
C3F C4F C10F C9F 4(4)
C9F C1F C11F N1F 178(3)
C2F C1F C11F N1F -4(4)
C1F C11F N1F C12F 179(2)
C1F C11F N1F Ni6 -2(4)
O15F Ni6 N1F C11F -165(2)
O15E Ni6 N1F C11F -174(4)
O6 Ni6 N1F C11F -85(2)
O2F Ni6 N1F C11F 4(2)
O23 Ni6 N1F C11F 100(2)
Ni5 Ni6 N1F C11F -179.1(18)
Gd1 Ni6 N1F C11F -84(2)
O15F Ni6 N1F C12F 14.5(14)
O15E Ni6 N1F C12F 5(5)
O6 Ni6 N1F C12F 94.3(15)
O2F Ni6 N1F C12F -176.6(14)
O23 Ni6 N1F C12F -80.7(15)
Ni5 Ni6 N1F C12F 0.4(17)
Gd1 Ni6 N1F C12F 95.4(15)
C11F N1F C12F C15F -176(2)
Ni6 N1F C12F C15F 5(2)
C11F N1F C12F C14F 59(3)
Ni6 N1F C12F C14F -120.0(18)
C11F N1F C12F C13F -55(3)
Ni6 N1F C12F C13F 125.6(16)
N1F C12F C14F O14F 61(2)
C15F C12F C14F O14F -66(3)
C13F C12F C14F O14F 176.0(19)
C12F C14F O14F Gd3 41(3)
O5 Gd3 O14F C14F -41(2)
O4 Gd3 O14F C14F -163.3(18)
O15C Gd3 O14F C14F 125.9(18)
O14C Gd3 O14F C14F 51.8(18)
O3 Gd3 O14F C14F 150.4(16)
O6 Gd3 O14F C14F -90.9(18)
O15F Gd3 O14F C14F -22.6(18)
Ni4 Gd3 O14F C14F 163.3(18)
Ni5 Gd3 O14F C14F -24.3(19)
Gd1 Gd3 O14F C14F -91.9(18)
Gd2 Gd3 O14F C14F -164.7(16)
N1F C12F C15F O15F -32(3)
C14F C12F C15F O15F 95(3)
C13F C12F C15F O15F -151(2)
C12F C15F O15F Ni5 145.6(17)
C12F C15F O15F Ni6 43(2)
C12F C15F O15F Gd3 -75(2)
N1E Ni5 O15F C15F -116(5)
O2E Ni5 O15F C15F 62(2)
O5 Ni5 O15F C15F 154(2)
O15E Ni5 O15F C15F -126(2)
O13 Ni5 O15F C15F -35(2)
Ni6 Ni5 O15F C15F -111(2)
Gd3 Ni5 O15F C15F 144(2)
N1E Ni5 O15F Ni6 -5(6)
O2E Ni5 O15F Ni6 173.8(5)
O5 Ni5 O15F Ni6 -95.0(6)
O15E Ni5 O15F Ni6 -14.9(6)
O13 Ni5 O15F Ni6 76.7(6)
Gd3 Ni5 O15F Ni6 -104.5(7)
N1E Ni5 O15F Gd3 100(5)
O2E Ni5 O15F Gd3 -81.7(7)
O5 Ni5 O15F Gd3 9.4(6)
O15E Ni5 O15F Gd3 89.6(7)
O13 Ni5 O15F Gd3 -178.8(7)
Ni6 Ni5 O15F Gd3 104.5(7)
N1F Ni6 O15F C15F -31.9(14)
O15E Ni6 O15F C15F 146.7(13)
O6 Ni6 O15F C15F -133.2(14)
O2F Ni6 O15F C15F -97(3)
O23 Ni6 O15F C15F 57.4(14)
Ni5 Ni6 O15F C15F 131.5(15)
Gd1 Ni6 O15F C15F -171.5(13)
N1F Ni6 O15F Ni5 -163.4(7)
O15E Ni6 O15F Ni5 15.2(6)
O6 Ni6 O15F Ni5 95.3(6)
O2F Ni6 O15F Ni5 131(3)
O23 Ni6 O15F Ni5 -74.1(6)
Gd1 Ni6 O15F Ni5 57.0(4)
N1F Ni6 O15F Gd3 94.4(8)
O15E Ni6 O15F Gd3 -87.0(7)
O6 Ni6 O15F Gd3 -6.9(7)
O2F Ni6 O15F Gd3 29(4)
O23 Ni6 O15F Gd3 -176.3(7)
Ni5 Ni6 O15F Gd3 -102.2(8)
Gd1 Ni6 O15F Gd3 -45.2(6)
O5 Gd3 O15F C15F -158.2(16)
O14F Gd3 O15F C15F 33.4(15)
O4 Gd3 O15F C15F 100.1(15)
O15C Gd3 O15F C15F -17(2)
O14C Gd3 O15F C15F -71.3(15)
O3 Gd3 O15F C15F -139.3(14)
O6 Gd3 O15F C15F 126.0(16)
Ni4 Gd3 O15F C15F 44.3(19)
Ni5 Gd3 O15F C15F -149.5(19)
Gd1 Gd3 O15F C15F 162.2(15)
Gd2 Gd3 O15F C15F 158.8(12)
O5 Gd3 O15F Ni5 -8.8(6)
O14F Gd3 O15F Ni5 -177.1(8)
O4 Gd3 O15F Ni5 -110.5(8)
O15C Gd3 O15F Ni5 132.4(8)
O14C Gd3 O15F Ni5 78.1(7)
O3 Gd3 O15F Ni5 10.1(12)
O6 Gd3 O15F Ni5 -84.6(7)
Ni4 Gd3 O15F Ni5 -166.2(2)
Gd1 Gd3 O15F Ni5 -48.4(5)
Gd2 Gd3 O15F Ni5 -51.8(10)
O5 Gd3 O15F Ni6 82.1(7)
O14F Gd3 O15F Ni6 -86.3(8)
O4 Gd3 O15F Ni6 -19.6(11)
O15C Gd3 O15F Ni6 -136.7(8)
O14C Gd3 O15F Ni6 169.0(8)
O3 Gd3 O15F Ni6 101.0(9)
O6 Gd3 O15F Ni6 6.3(6)
Ni4 Gd3 O15F Ni6 -75.4(10)
Ni5 Gd3 O15F Ni6 90.8(8)
Gd1 Gd3 O15F Ni6 42.5(6)
Gd2 Gd3 O15F Ni6 39.1(11)
N1A Ni1 O11 N1 103.8(15)
O2A Ni1 O11 N1 -163.1(15)
O15A Ni1 O11 N1 22.7(15)
O1 Ni1 O11 N1 -40(3)
O15B Ni1 O11 N1 -68.3(15)
Ni2 Ni1 O11 N1 -22.3(14)
Gd1 Ni1 O11 N1 -71.2(15)
Gd2 Ni1 O11 N1 19.3(17)
O2 Ni2 O21 N1 -8(5)
N1B Ni2 O21 N1 131.3(16)
O2B Ni2 O21 N1 -136.0(16)
O15B Ni2 O21 N1 50.5(16)
O15A Ni2 O21 N1 -41.7(16)
Ni1 Ni2 O21 N1 4.8(15)
Gd2 Ni2 O21 N1 -45.1(17)
Ni1 O11 N1 O21 38(3)
Ni1 O11 N1 O31 -156.2(15)
Ni2 O21 N1 O11 -28(3)
Ni2 O21 N1 O31 172(3)
N1C Ni3 O12 N2 126.5(18)
O2C Ni3 O12 N2 -143.0(17)
O3 Ni3 O12 N2 -23(4)
O15C Ni3 O12 N2 41.7(17)
O15D Ni3 O12 N2 -49.0(17)
Ni4 Ni3 O12 N2 -3.2(16)
Gd2 Ni3 O12 N2 -54.7(19)
N1D Ni4 O22 N2 115(2)
O2D Ni4 O22 N2 -159(2)
O4 Ni4 O22 N2 -20(4)
O15D Ni4 O22 N2 28(2)
O15C Ni4 O22 N2 -64(2)
Ni3 Ni4 O22 N2 -18.1(19)
Gd3 Ni4 O22 N2 -66(2)
Gd2 Ni4 O22 N2 24(2)
Ni4 O22 N2 O12 22(3)
Ni4 O22 N2 O32 -166.0(16)
Ni3 O12 N2 O22 -10(3)
Ni3 O12 N2 O32 177.9(14)
N1E Ni5 O13 N3 112.8(17)
O2E Ni5 O13 N3 -154.8(17)
O5 Ni5 O13 N3 -13(4)
O15F Ni5 O13 N3 -59.6(17)
O15E Ni5 O13 N3 31.7(17)
Ni6 Ni5 O13 N3 -13.5(16)
Gd3 Ni5 O13 N3 -60.7(18)
N1F Ni6 O23 N3 122(2)
O15F Ni6 O23 N3 42(2)
O15E Ni6 O23 N3 -49(2)
O6 Ni6 O23 N3 -31(5)
O2F Ni6 O23 N3 -144(2)
Ni5 Ni6 O23 N3 -2.1(19)
Gd1 Ni6 O23 N3 -54(2)
Ni6 O23 N3 O33 173.8(15)
Ni6 O23 N3 O13 -7(3)
Ni5 O13 N3 O23 17(3)
Ni5 O13 N3 O33 -164.6(16)
C2G N30 C50 C60 -6(37)
C3J O1J C1J C2J -119(21)
C1J O1J C3J C4J 60(86)
